data_7224470
loop_
_publ_author_name
'Su, Kongzhao'
'Jiang, Feilong'
'Wu, Mingyan'
'Qian, Jinjie'
'Pang, Jiandong'
'Yuan, Daqiang'
'Hong, Maochun'

_publ_section_title
;
 Syntheses, structures, luminescence and magnetic properties of three
 high-nuclearity neodymium compounds based on mixed
 sulfonylcalix[4]arene-phosphonate ligands
;
_journal_issue 26
_journal_name_full CrystEngComm
_journal_page_first 4921
_journal_paper_doi 10.1039/C6CE00092D
_journal_volume 18
_journal_year 2016
_chemical_formula_sum 'C326 H491 N23 Nd19 O159 P5 S20'
_chemical_formula_weight 10813.27
_chemical_name_systematic
; 
 ? 
;
_space_group_IT_number 2
_symmetry_cell_setting triclinic
_symmetry_space_group_name_Hall '-P 1'
_symmetry_space_group_name_H-M 'P -1'
_atom_sites_solution_hydrogens geom
_atom_sites_solution_primary direct
_atom_sites_solution_secondary difmap
_audit_creation_method SHELXL-97
_audit_update_record
;
2016-02-23 deposited with the CCDC.
2016-03-02 downloaded from the CCDC.
;
_cell_angle_alpha 72.9520(10)
_cell_angle_beta 75.9180(10)
_cell_angle_gamma 63.911(2)
_cell_formula_units_Z 2
_cell_length_a 23.9081(4)
_cell_length_b 26.1353(5)
_cell_length_c 43.1391(5)
_cell_measurement_reflns_used 48521
_cell_measurement_temperature 100(2)
_cell_measurement_theta_max 72.5080
_cell_measurement_theta_min 3.1820
_cell_volume 22938.8(7)
_computing_structure_refinement 'SHELXL-97 (Sheldrick, 1997)'
_computing_structure_solution 'SHELXS-97 (Sheldrick, 1990)'
_diffrn_ambient_temperature 100(2)
_diffrn_measured_fraction_theta_full 0.978
_diffrn_measured_fraction_theta_max 0.978
_diffrn_measurement_device_type 'SuperNova, Dual, Cu at zero, Atlas'
_diffrn_measurement_method '\w scans'
_diffrn_radiation_monochromator graphite
_diffrn_radiation_source 'fine-focus sealed tube'
_diffrn_radiation_type CuK\a
_diffrn_radiation_wavelength 1.54184
_diffrn_reflns_av_R_equivalents 0.0567
_diffrn_reflns_av_sigmaI/netI 0.0951
_diffrn_reflns_limit_h_max 29
_diffrn_reflns_limit_h_min -28
_diffrn_reflns_limit_k_max 31
_diffrn_reflns_limit_k_min -31
_diffrn_reflns_limit_l_max 36
_diffrn_reflns_limit_l_min -52
_diffrn_reflns_number 167307
_diffrn_reflns_theta_full 70.00
_diffrn_reflns_theta_max 70.00
_diffrn_reflns_theta_min 3.19
_exptl_absorpt_coefficient_mu 17.786
_exptl_absorpt_correction_T_max 0.2058
_exptl_absorpt_correction_T_min 0.1420
_exptl_absorpt_correction_type multi-scan
_exptl_crystal_colour colorless
_exptl_crystal_density_diffrn 1.566
_exptl_crystal_density_method 'not measured'
_exptl_crystal_description block
_exptl_crystal_F_000 10830
_exptl_crystal_size_max 0.18
_exptl_crystal_size_mid 0.15
_exptl_crystal_size_min 0.13
_platon_squeeze_details
;
SQUEEZE removed 11 DMF and 14 CH3OH molecules per formula unit. 
This valueis calculated based upon volume/count_electrons analysis 
together with element analysis.See ref: a) Y. F. Bi, X. T. Wang, 
W. P. Liao, X. F. Wang, X. W. Wang, H. J. Zhang and S. Gao, 
J. Am. Chem. Soc. 2009, 131, 11650;b)Y. F. Bi, S. C. Du and 
W. P. Liao, Chem. Commun., 2011, 47, 4724.
;
_refine_diff_density_max 2.291
_refine_diff_density_min -1.467
_refine_diff_density_rms 0.158
_refine_ls_extinction_method none
_refine_ls_goodness_of_fit_ref 1.074
_refine_ls_hydrogen_treatment mixed
_refine_ls_matrix_type full
_refine_ls_number_parameters 3989
_refine_ls_number_reflns 85093
_refine_ls_number_restraints 359
_refine_ls_restrained_S_all 1.082
_refine_ls_R_factor_all 0.1097
_refine_ls_R_factor_gt 0.0662
_refine_ls_shift/su_max 0.051
_refine_ls_shift/su_mean 0.000
_refine_ls_structure_factor_coef Fsqd
_refine_ls_weighting_details 'calc w=1/[\s^2^(Fo^2^)+(0.0940P)^2^+36.4875P] where P=(Fo^2^+2Fc^2^)/3'
_refine_ls_weighting_scheme calc
_refine_ls_wR_factor_gt 0.1810
_refine_ls_wR_factor_ref 0.1996
_reflns_number_gt 52754
_reflns_number_total 85093
_reflns_threshold_expression >2sigma(I)
_cod_data_source_file c6ce00092d2.cif
_cod_data_source_block 3
_cod_depositor_comments 'Adding full bibliography for 7224468--7224470.cif.'
_cod_original_cell_volume 22938.8(6)
_cod_original_sg_symbol_H-M P-1
_cod_database_code 7224470

loop_
_symmetry_equiv_pos_as_xyz
'x, y, z'
'-x, -y, -z'

loop_
_atom_site_label
_atom_site_type_symbol
_atom_site_fract_x
_atom_site_fract_y
_atom_site_fract_z
_atom_site_U_iso_or_equiv
_atom_site_adp_type
_atom_site_occupancy
_atom_site_symmetry_multiplicity
_atom_site_calc_flag
_atom_site_refinement_flags
Nd1 Nd 1.17502(3) 0.55087(4) 0.65584(2) 0.0667(2) Uani 1 1 d .
S1 S 1.18604(15) 0.73772(19) 0.57309(8) 0.0637(10) Uani 1 1 d .
P1 P 0.95284(14) 0.79855(16) 0.65028(7) 0.0492(8) Uani 1 1 d .
O1 O 1.2132(4) 0.6135(5) 0.6157(2) 0.066(3) Uani 1 1 d .
N1 N 0.2629(4) 1.0007(5) 0.9742(3) 0.056(3) Uani 1 1 d .
C1 C 1.2523(6) 0.6158(7) 0.5902(3) 0.061(4) Uani 1 1 d .
Nd2 Nd 1.01335(3) 0.66431(4) 0.621513(19) 0.0658(3) Uani 1 1 d .
S2 S 1.31906(17) 0.4959(2) 0.60258(11) 0.0847(14) Uani 1 1 d .
P2 P 0.97113(12) 0.72985(13) 0.78088(6) 0.0357(6) Uani 1 1 d .
O2 O 1.0868(4) 0.6897(5) 0.5801(2) 0.074(3) Uani 1 1 d .
N2 N 0.2656(6) 0.6914(6) 0.7604(3) 0.074(4) Uani 1 1 d .
C2 C 1.3060(6) 0.5665(8) 0.5808(3) 0.070(5) Uani 1 1 d .
Nd3 Nd 1.05599(3) 0.67560(3) 0.704618(16) 0.04623(17) Uani 1 1 d .
S3 S 1.1153(2) 0.4699(3) 0.57948(14) 0.1021(14) Uani 1 1 d U
P3 P 0.59991(11) 0.78231(11) 0.91605(6) 0.0299(5) Uani 1 1 d .
O3 O 1.0460(5) 0.5965(6) 0.5890(3) 0.105(5) Uani 1 1 d .
N3 N 0.5532(6) 0.5659(6) 0.8249(5) 0.101(5) Uani 1 1 d U
C3 C 1.3500(7) 0.5722(7) 0.5534(4) 0.069(4) Uani 1 1 d U
H3 H 1.3846 0.5379 0.5485 0.083 Uiso 1 1 calc R
Nd4 Nd 1.00140(3) 0.57686(3) 0.811347(17) 0.04850(17) Uani 1 1 d .
S4 S 0.99658(17) 0.7116(3) 0.53594(10) 0.1003(18) Uani 1 1 d U
P4 P 0.69996(13) 0.91916(14) 0.68844(6) 0.0410(7) Uani 1 1 d U
N4 N 0.5617(5) 0.6361(5) 0.9204(3) 0.076(3) Uani 1 1 d DU
C4 C 1.3457(6) 0.6226(8) 0.5340(4) 0.076(5) Uani 1 1 d .
Nd5 Nd 0.85319(3) 0.57026(3) 0.803079(16) 0.04438(16) Uani 1 1 d .
S5 S 1.00792(17) 0.42687(17) 0.86076(12) 0.0809(12) Uani 1 1 d .
P5 P 0.41421(12) 0.90510(14) 0.74758(7) 0.0418(7) Uani 1 1 d .
N5 N 0.4043(4) 1.0592(5) 0.9533(2) 0.049(3) Uani 1 1 d .
C5 C 1.2937(6) 0.6735(6) 0.5405(3) 0.056(3) Uani 1 1 d U
H5 H 1.2893 0.7103 0.5265 0.067 Uiso 1 1 calc R
Nd6 Nd 0.84873(2) 0.70775(3) 0.814261(13) 0.03296(13) Uani 1 1 d .
S6 S 0.75449(15) 0.50907(13) 0.88786(8) 0.0569(8) Uani 1 1 d .
O6 O 1.2125(4) 0.7820(5) 0.5610(2) 0.070(3) Uani 1 1 d .
N6 N 0.4928(10) 1.1099(7) 0.6691(4) 0.120(6) Uani 1 1 d .
C6 C 1.2480(6) 0.6699(7) 0.5680(3) 0.062(4) Uani 1 1 d .
Nd7 Nd 0.68398(3) 0.66600(3) 0.780661(15) 0.03951(15) Uani 1 1 d .
S7 S 0.72991(15) 0.52042(16) 0.75906(9) 0.0640(10) Uani 1 1 d .
O7 O 1.2902(4) 0.4956(5) 0.6367(3) 0.083(3) Uani 1 1 d .
C7 C 1.3943(8) 0.6343(8) 0.5039(4) 0.091(5) Uani 1 1 d DU
Nd8 Nd 0.85131(3) 0.81358(3) 0.724733(13) 0.03537(14) Uani 1 1 d .
S8 S 0.97760(17) 0.48360(18) 0.72814(11) 0.0777(14) Uani 1 1 d .
O8 O 1.3861(5) 0.4620(6) 0.5981(3) 0.098(4) Uani 1 1 d .
N8 N 0.8155(10) 1.0516(10) 0.6775(5) 0.138(7) Uiso 1 1 d .
C8 C 1.4204(11) 0.6733(10) 0.5079(5) 0.127(8) Uani 1 1 d U
H8A H 1.4382 0.6577 0.5285 0.191 Uiso 1 1 calc R
H8B H 1.3870 0.7122 0.5081 0.191 Uiso 1 1 calc R
H8C H 1.4535 0.6759 0.4896 0.191 Uiso 1 1 calc R
Nd9 Nd 0.69708(3) 0.77061(3) 0.694521(14) 0.04379(17) Uani 1 1 d .
S9 S 0.37446(16) 0.66839(14) 0.86851(8) 0.0543(8) Uani 1 1 d .
O9 O 1.0867(6) 0.4753(6) 0.6127(4) 0.126(6) Uani 1 1 d U
N9 N 0.7980(6) 0.8344(7) 0.5952(3) 0.074(4) Uani 1 1 d U
C9 C 1.3618(11) 0.6735(12) 0.4725(5) 0.152(11) Uani 1 1 d U
H9A H 1.3417 0.7144 0.4744 0.227 Uiso 1 1 calc R
H9B H 1.3299 0.6610 0.4704 0.227 Uiso 1 1 calc R
H9C H 1.3934 0.6695 0.4530 0.227 Uiso 1 1 calc R
Nd10 Nd 0.69401(2) 0.82233(2) 0.859945(12) 0.02895(12) Uani 1 1 d .
S10 S 0.21446(12) 0.86961(14) 0.79187(7) 0.0450(7) Uani 1 1 d .
O10 O 1.1133(6) 0.4231(8) 0.5684(4) 0.167(9) Uani 1 1 d .
N10 N 0.8781(5) 0.5820(7) 0.6405(3) 0.082(5) Uani 1 1 d .
C10 C 1.4433(10) 0.5762(8) 0.4963(6) 0.140(9) Uani 1 1 d DU
H10A H 1.4714 0.5833 0.4764 0.209 Uiso 1 1 calc R
H10B H 1.4222 0.5538 0.4930 0.209 Uiso 1 1 calc R
H10C H 1.4678 0.5541 0.5146 0.209 Uiso 1 1 calc R
Nd11 Nd 0.56217(2) 0.78999(3) 0.837904(12) 0.03032(12) Uani 1 1 d .
S11 S 0.22738(12) 1.00847(13) 0.85989(7) 0.0442(6) Uani 1 1 d .
O11 O 0.9650(4) 0.7140(6) 0.5694(2) 0.091(4) Uani 1 1 d .
C11 C 1.0912(6) 0.7250(8) 0.5530(3) 0.073(5) Uani 1 1 d .
Nd12 Nd 0.53414(3) 0.78246(3) 0.706138(15) 0.04767(18) Uani 1 1 d .
S12 S 0.33190(11) 0.80485(13) 0.95367(6) 0.0405(6) Uani 1 1 d .
O12 O 0.9561(5) 0.7457(8) 0.5097(3) 0.136(7) Uani 1 1 d .
N12 N 1.1502(5) 0.8074(5) 0.6687(3) 0.062(3) Uani 1 1 d .
C12 C 1.0541(7) 0.7420(10) 0.5282(4) 0.092(6) Uani 1 1 d .
Nd13 Nd 0.37995(3) 0.79774(3) 0.759461(15) 0.04265(16) Uani 1 1 d .
S13 S 0.33504(14) 0.85075(17) 0.67553(7) 0.0567(9) Uani 1 1 d .
O13 O 0.8755(4) 0.4895(4) 0.8453(2) 0.063(3) Uani 1 1 d .
C13 C 1.0614(8) 0.7765(10) 0.4980(4) 0.107(7) Uani 1 1 d U
H13 H 1.0377 0.7825 0.4815 0.128 Uiso 1 1 calc R
Nd14 Nd 0.37670(2) 0.84448(3) 0.840192(13) 0.03336(13) Uani 1 1 d .
S14 S 0.52068(15) 0.62464(19) 0.70737(9) 0.0683(11) Uani 1 1 d .
O14 O 0.7451(4) 0.5700(4) 0.8126(2) 0.051(2) Uani 1 1 d .
C14 C 1.1032(9) 0.8022(11) 0.4919(4) 0.105(7) Uani 1 1 d U
Nd15 Nd 0.43498(2) 0.88277(3) 0.909975(13) 0.03270(13) Uani 1 1 d .
S15 S 0.69170(16) 0.7062(2) 0.62647(9) 0.0768(14) Uani 1 1 d .
O15 O 0.8552(4) 0.5101(4) 0.7720(2) 0.062(3) Uani 1 1 d .
C15 C 1.1410(8) 0.7906(9) 0.5145(4) 0.090(6) Uani 1 1 d .
H15 H 1.1708 0.8076 0.5099 0.108 Uiso 1 1 calc R
Nd16 Nd 0.56755(3) 0.91876(3) 0.725497(13) 0.03788(14) Uani 1 1 d .
S16 S 0.52410(15) 0.93055(19) 0.63872(7) 0.0610(10) Uani 1 1 d .
O16 O 0.9673(4) 0.5133(4) 0.7951(2) 0.061(2) Uani 1 1 d .
C16 C 1.1347(7) 0.7524(8) 0.5452(3) 0.075(5) Uani 1 1 d .
Nd17 Nd 0.69678(3) 0.95753(3) 0.750984(13) 0.03550(13) Uani 1 1 d .
S17 S 0.63050(12) 1.04654(13) 0.92871(7) 0.0431(6) Uani 1 1 d .
O17 O 0.9968(4) 0.4881(4) 0.8573(2) 0.068(3) Uani 1 1 d .
N17 N 0.9532(5) 0.9269(5) 0.7270(3) 0.059(3) Uani 1 1 d .
C17 C 1.1107(15) 0.8424(14) 0.4593(7) 0.148(9) Uiso 1 1 d .
Nd18 Nd 0.59781(2) 0.92162(3) 0.923041(13) 0.03138(12) Uani 1 1 d .
S18 S 0.80856(13) 1.00812(14) 0.82324(8) 0.0493(7) Uani 1 1 d .
O18 O 1.0601(5) 0.3832(5) 0.8758(3) 0.105(4) Uani 1 1 d .
N18 N 0.7512(4) 0.7773(5) 0.9839(3) 0.059(3) Uani 1 1 d .
C18 C 1.177(2) 0.8198(19) 0.4417(10) 0.244(18) Uiso 1 1 d .
Nd19 Nd 0.64525(3) 0.98685(3) 0.836069(13) 0.03270(13) Uani 1 1 d .
S19 S 0.62352(15) 1.12086(14) 0.73834(8) 0.0532(7) Uani 1 1 d .
O19 O 0.7586(4) 0.5646(3) 0.8772(2) 0.056(2) Uani 1 1 d .
C19 C 1.1072(15) 0.8963(15) 0.4635(7) 0.173(12) Uiso 1 1 d .
S20 S 0.45123(12) 1.10505(13) 0.84679(7) 0.0420(6) Uani 1 1 d .
O20 O 0.7101(4) 0.5009(4) 0.9159(2) 0.067(3) Uani 1 1 d .
C20 C 1.0550(18) 0.8683(16) 0.4398(9) 0.205(14) Uiso 1 1 d .
O21 O 0.7172(4) 0.5818(4) 0.7511(2) 0.054(2) Uani 1 1 d .
C21 C 1.0543(7) 0.5906(8) 0.5581(4) 0.082(3) Uani 1 1 d U
O22 O 0.6884(4) 0.5043(5) 0.7483(2) 0.075(3) Uani 1 1 d .
C22 C 1.0886(9) 0.5271(9) 0.5536(5) 0.092(4) Uani 1 1 d U
O23 O 0.9546(4) 0.5447(4) 0.7288(2) 0.067(3) Uani 1 1 d .
C23 C 1.0916(10) 0.5273(10) 0.5193(5) 0.109(5) Uani 1 1 d U
H23 H 1.1122 0.4903 0.5134 0.131 Uiso 1 1 calc R
O24 O 1.0249(5) 0.4650(5) 0.7008(3) 0.099(5) Uani 1 1 d .
C24 C 1.0687(8) 0.5734(10) 0.4950(5) 0.102(4) Uani 1 1 d DU
O25 O 0.3437(3) 0.7864(4) 0.81689(18) 0.0430(19) Uani 1 1 d .
C25 C 1.0391(8) 0.6353(9) 0.4988(4) 0.096(4) Uani 1 1 d U
O26 O 0.3551(3) 0.7777(4) 0.88629(18) 0.0442(18) Uani 1 1 d .
C26 C 1.0347(9) 0.6368(10) 0.5327(5) 0.098(4) Uani 1 1 d U
O27 O 0.3395(3) 0.8958(3) 0.88767(16) 0.0384(17) Uani 1 1 d .
C27 C 1.0738(12) 0.5715(13) 0.4589(5) 0.167(11) Uiso 1 1 d D
O28 O 0.2718(3) 0.9015(3) 0.83382(16) 0.0381(17) Uani 1 1 d .
C28 C 1.0118(13) 0.6037(13) 0.4447(7) 0.170(11) Uiso 1 1 d D
O29 O 0.4271(4) 0.6802(4) 0.8485(2) 0.056(2) Uani 1 1 d .
C29 C 1.1218(14) 0.5940(15) 0.4355(7) 0.186(13) Uiso 1 1 d D
O30 O 0.3769(5) 0.6111(4) 0.8715(2) 0.076(3) Uani 1 1 d .
C30 C 1.1147(16) 0.5092(13) 0.4550(8) 0.203(14) Uiso 1 1 d D
O31 O 0.2713(3) 0.8702(4) 0.77057(17) 0.047(2) Uani 1 1 d .
C31 C 1.2188(7) 0.4816(8) 0.5918(4) 0.093(6) Uani 1 1 d .
O32 O 0.1671(3) 0.8697(4) 0.7769(2) 0.054(2) Uani 1 1 d .
C32 C 1.2849(7) 0.4652(9) 0.5856(5) 0.106(7) Uani 1 1 d .
O33 O 0.2893(3) 1.0044(4) 0.84446(18) 0.0470(19) Uani 1 1 d .
C33 C 1.3257(9) 0.4257(8) 0.5664(4) 0.093(5) Uani 1 1 d U
H33 H 1.3694 0.4173 0.5626 0.111 Uiso 1 1 calc R
O34 O 0.1853(4) 1.0628(4) 0.8696(2) 0.059(2) Uani 1 1 d .
C34 C 1.3019(12) 0.3982(11) 0.5526(6) 0.123(7) Uiso 1 1 d .
O35 O 0.3913(3) 0.8125(4) 0.94299(19) 0.049(2) Uani 1 1 d .
C35 C 1.2335(11) 0.4135(10) 0.5558(5) 0.113(7) Uani 1 1 d U
O36 O 0.3093(4) 0.8012(4) 0.98753(17) 0.051(2) Uani 1 1 d .
C36 C 1.1968(8) 0.4545(8) 0.5765(4) 0.087(5) Uani 1 1 d U
O37 O 0.5745(4) 0.7133(5) 0.6750(2) 0.066(3) Uani 1 1 d .
C37 C 1.3426(14) 0.3531(17) 0.5274(9) 0.188(13) Uiso 1 1 d D
O38 O 0.6131(3) 0.8047(4) 0.66411(17) 0.055(2) Uani 1 1 d .
C38 C 1.4118(14) 0.3342(14) 0.5297(7) 0.187(13) Uiso 1 1 d D
H38A H 1.4379 0.3092 0.5141 0.280 Uiso 1 1 calc R
H38B H 1.4205 0.3124 0.5520 0.280 Uiso 1 1 calc R
H38C H 1.4216 0.3687 0.5245 0.280 Uiso 1 1 calc R
O39 O 0.4746(4) 0.8376(4) 0.66231(18) 0.055(2) Uani 1 1 d .
C39 C 1.3354(17) 0.2955(17) 0.5451(9) 0.240(18) Uiso 1 1 d .
H39A H 1.2907 0.3031 0.5518 0.361 Uiso 1 1 calc R
H39B H 1.3571 0.2785 0.5646 0.361 Uiso 1 1 calc R
H39C H 1.3537 0.2682 0.5304 0.361 Uiso 1 1 calc R
O40 O 0.4436(3) 0.7539(4) 0.71448(18) 0.048(2) Uani 1 1 d .
C40 C 1.318(2) 0.376(2) 0.4963(11) 0.30(2) Uiso 1 1 d .
H40A H 1.3237 0.3436 0.4872 0.450 Uiso 1 1 calc R
H40B H 1.3405 0.3990 0.4812 0.450 Uiso 1 1 calc R
H40C H 1.2731 0.4009 0.4997 0.450 Uiso 1 1 calc R
O41 O 0.3298(4) 0.8531(4) 0.70949(18) 0.052(2) Uani 1 1 d .
C41 C 0.8810(7) 0.4558(6) 0.8736(4) 0.069(4) Uani 1 1 d .
O42 O 0.2767(4) 0.8679(5) 0.6637(2) 0.060(3) Uani 1 1 d .
C42 C 0.8294(7) 0.4559(6) 0.8963(4) 0.069(4) Uani 1 1 d .
O43 O 0.5321(4) 0.6423(5) 0.7332(2) 0.070(3) Uani 1 1 d .
C43 C 0.8351(8) 0.4100(7) 0.9248(4) 0.094(6) Uani 1 1 d .
H43 H 0.7984 0.4090 0.9393 0.112 Uiso 1 1 calc R
O44 O 0.5115(4) 0.5703(5) 0.7163(3) 0.075(3) Uani 1 1 d .
C44 C 0.8932(8) 0.3672(8) 0.9318(5) 0.111(8) Uani 1 1 d .
O45 O 0.7112(4) 0.7029(5) 0.6563(2) 0.063(3) Uani 1 1 d .
C45 C 0.9510(9) 0.3722(8) 0.9113(5) 0.096(6) Uani 1 1 d .
O46 O 0.7421(4) 0.6862(6) 0.5995(2) 0.089(4) Uani 1 1 d .
C46 C 0.9402(7) 0.4169(6) 0.8841(4) 0.078(5) Uani 1 1 d .
O47 O 0.5335(4) 0.9118(4) 0.67292(18) 0.056(2) Uani 1 1 d .
C47 C 0.8976(13) 0.3158(12) 0.9635(6) 0.139(9) Uiso 1 1 d D
O48 O 0.5305(4) 0.9834(5) 0.62097(18) 0.069(3) Uani 1 1 d .
C48 C 0.8576(17) 0.2892(17) 0.9571(9) 0.257(19) Uiso 1 1 d D
H48A H 0.8620 0.2528 0.9733 0.385 Uiso 1 1 calc R
H48B H 0.8715 0.2808 0.9351 0.385 Uiso 1 1 calc R
H48C H 0.8135 0.3166 0.9586 0.385 Uiso 1 1 calc R
O49 O 0.6813(3) 1.0318(3) 0.85895(18) 0.0429(18) Uani 1 1 d .
C49 C 0.8750(18) 0.3370(16) 0.9955(8) 0.256(19) Uiso 1 1 d D
H49A H 0.8493 0.3790 0.9910 0.383 Uiso 1 1 calc R
H49B H 0.9114 0.3293 1.0055 0.383 Uiso 1 1 calc R
H49C H 0.8499 0.3164 1.0104 0.383 Uiso 1 1 calc R
O50 O 0.7070(3) 1.0132(3) 0.78542(16) 0.0393(18) Uani 1 1 d .
C50 C 0.7670(4) 0.8624(4) 0.7992(2) 0.0258(19) Uiso 1 1 d .
O51 O 0.5825(3) 1.0796(3) 0.81134(17) 0.0399(18) Uani 1 1 d .
C51 C 0.7385(6) 0.5208(6) 0.8227(3) 0.057(4) Uani 1 1 d .
O52 O 0.5687(3) 1.0182(3) 0.88311(15) 0.0322(15) Uani 1 1 d .
C52 C 0.7380(6) 0.4903(5) 0.8558(3) 0.059(4) Uani 1 1 d .
O53 O 0.6436(3) 0.9837(3) 0.93288(17) 0.0395(17) Uani 1 1 d .
C53 C 0.7277(6) 0.4381(6) 0.8667(4) 0.067(4) Uani 1 1 d .
H53 H 0.7277 0.4195 0.8892 0.080 Uiso 1 1 calc R
O54 O 0.6225(4) 1.0650(4) 0.9580(2) 0.054(2) Uani 1 1 d .
C54 C 0.7176(7) 0.4139(6) 0.8455(4) 0.073(5) Uani 1 1 d .
O55 O 0.7970(4) 0.9564(4) 0.8288(2) 0.055(2) Uani 1 1 d .
C55 C 0.7167(6) 0.4420(6) 0.8127(3) 0.054(3) Uani 1 1 d U
H55 H 0.7084 0.4266 0.7978 0.065 Uiso 1 1 calc R
O56 O 0.8729(4) 1.0031(4) 0.8151(2) 0.063(2) Uani 1 1 d .
C56 C 0.7281(6) 0.4936(6) 0.8016(3) 0.057(4) Uani 1 1 d .
O57 O 0.6298(4) 1.0636(4) 0.73705(19) 0.050(2) Uani 1 1 d .
C57 C 0.7008(7) 0.3603(6) 0.8570(5) 0.080(5) Uani 1 1 d .
O58 O 0.6222(5) 1.1619(4) 0.7076(2) 0.066(3) Uani 1 1 d .
C58 C 0.6278(7) 0.3817(7) 0.8672(5) 0.099(7) Uani 1 1 d .
H58A H 0.6159 0.3483 0.8730 0.148 Uiso 1 1 calc R
H58B H 0.6064 0.4102 0.8488 0.148 Uiso 1 1 calc R
H58C H 0.6155 0.3998 0.8860 0.148 Uiso 1 1 calc R
O59 O 0.4736(3) 1.0441(3) 0.84632(17) 0.0415(17) Uani 1 1 d .
C59 C 0.7337(9) 0.3211(8) 0.8853(6) 0.134(10) Uani 1 1 d .
H59A H 0.7761 0.3203 0.8819 0.200 Uiso 1 1 calc R
H59B H 0.7364 0.2817 0.8876 0.200 Uiso 1 1 calc R
H59C H 0.7103 0.3354 0.9052 0.200 Uiso 1 1 calc R
O60 O 0.3851(4) 1.1349(4) 0.85372(19) 0.056(2) Uani 1 1 d .
C60 C 0.7214(10) 0.3261(9) 0.8300(5) 0.112(7) Uani 1 1 d U
H60A H 0.7649 0.3201 0.8205 0.168 Uiso 1 1 calc R
H60B H 0.6940 0.3481 0.8129 0.168 Uiso 1 1 calc R
H60C H 0.7185 0.2882 0.8392 0.168 Uiso 1 1 calc R
O61 O 0.8858(4) 0.8253(4) 0.66889(19) 0.051(2) Uani 1 1 d .
C61 C 0.8579(6) 0.4886(6) 0.7483(3) 0.064(4) Uani 1 1 d .
O62 O 1.0019(3) 0.7673(4) 0.67365(19) 0.049(2) Uani 1 1 d .
C62 C 0.8063(6) 0.4826(6) 0.7411(3) 0.063(4) Uani 1 1 d .
O63 O 0.9575(4) 0.7599(4) 0.62886(19) 0.061(3) Uani 1 1 d .
C63 C 0.8145(7) 0.4453(6) 0.7216(4) 0.072(5) Uani 1 1 d .
H63 H 0.7795 0.4390 0.7196 0.086 Uiso 1 1 calc R
O64 O 0.9048(3) 0.7631(3) 0.77045(17) 0.0367(16) Uani 1 1 d .
C64 C 0.8718(7) 0.4176(7) 0.7054(4) 0.077(5) Uani 1 1 d .
O65 O 0.6426(3) 0.7065(4) 0.72756(18) 0.048(2) Uani 1 1 d .
C65 C 0.9238(7) 0.4288(7) 0.7073(4) 0.087(6) Uani 1 1 d .
H65 H 0.9639 0.4111 0.6954 0.105 Uiso 1 1 calc R
O66 O 1.0212(3) 0.7089(3) 0.75286(17) 0.0403(17) Uani 1 1 d .
C66 C 0.9146(6) 0.4660(7) 0.7266(4) 0.070(5) Uani 1 1 d .
O67 O 0.5293(3) 0.8030(3) 0.92659(16) 0.0366(16) Uani 1 1 d .
C67 C 0.8835(8) 0.3721(10) 0.6842(5) 0.109(8) Uani 1 1 d .
O68 O 0.6289(3) 0.8247(3) 0.91558(16) 0.0303(14) Uani 1 1 d .
C68 C 0.8246(11) 0.3650(10) 0.6846(5) 0.128(8) Uiso 1 1 d .
H68A H 0.7930 0.4026 0.6753 0.192 Uiso 1 1 calc R
H68B H 0.8086 0.3512 0.7072 0.192 Uiso 1 1 calc R
H68C H 0.8336 0.3366 0.6716 0.192 Uiso 1 1 calc R
O69 O 0.6200(3) 0.7720(3) 0.88103(15) 0.0321(15) Uani 1 1 d .
C69 C 0.9288(14) 0.3097(13) 0.7046(7) 0.181(12) Uiso 1 1 d .
H69A H 0.9285 0.2777 0.6973 0.271 Uiso 1 1 calc R
H69B H 0.9133 0.3063 0.7280 0.271 Uiso 1 1 calc R
H69C H 0.9718 0.3076 0.7007 0.271 Uiso 1 1 calc R
O70 O 0.6484(3) 0.8291(3) 0.81438(15) 0.0321(16) Uani 1 1 d .
C70 C 0.9154(11) 0.3867(11) 0.6504(5) 0.133(8) Uiso 1 1 d .
H70A H 0.9187 0.3600 0.6375 0.200 Uiso 1 1 calc R
H70B H 0.9576 0.3827 0.6516 0.200 Uiso 1 1 calc R
H70C H 0.8909 0.4269 0.6400 0.200 Uiso 1 1 calc R
O71 O 0.6737(3) 0.8739(4) 0.69004(16) 0.0443(19) Uani 1 1 d U
C71 C 0.9967(6) 0.4567(7) 0.7949(4) 0.073(5) Uani 1 1 d .
C72 C 1.0190(6) 0.4117(6) 0.8229(5) 0.086(6) Uani 1 1 d .
O73 O 0.4665(3) 0.9191(3) 0.75136(17) 0.0423(17) Uani 1 1 d U
C73 C 1.0512(8) 0.3540(8) 0.8206(5) 0.092(5) Uani 1 1 d U
H73 H 1.0658 0.3249 0.8394 0.110 Uiso 1 1 calc R
O74 O 0.3852(3) 0.8763(3) 0.77922(16) 0.0407(18) Uani 1 1 d .
C74 C 1.0624(9) 0.3385(9) 0.7904(5) 0.092(5) Uani 1 1 d U
O75 O 0.4345(4) 0.8643(4) 0.72453(19) 0.054(2) Uani 1 1 d .
C75 C 1.0422(7) 0.3780(7) 0.7630(4) 0.077(4) Uani 1 1 d U
H75 H 1.0509 0.3660 0.7430 0.093 Uiso 1 1 calc R
O76 O 1.1889(7) 0.4465(6) 0.6801(4) 0.151(7) Uani 1 1 d .
C76 C 1.0078(7) 0.4375(7) 0.7644(5) 0.084(6) Uani 1 1 d .
O77 O 1.2172(5) 0.5713(8) 0.6926(3) 0.140(7) Uani 1 1 d .
C77 C 0.1302(5) 1.0381(6) 0.8263(3) 0.046(3) Uani 1 1 d .
H77 H 0.1129 1.0739 0.8332 0.055 Uiso 1 1 calc R
O78 O 1.0969(3) 0.6506(4) 0.65021(18) 0.050(2) Uani 1 1 d .
C78 C 1.163(2) 0.2759(19) 0.7566(10) 0.252(19) Uiso 1 1 d .
O79 O 1.0663(4) 0.5539(5) 0.6503(2) 0.073(3) Uani 1 1 d .
C79 C 1.1031(15) 0.2289(14) 0.8185(7) 0.175(12) Uiso 1 1 d D
O80 O 0.9164(4) 0.6519(5) 0.6307(2) 0.081(4) Uani 1 1 d .
C80 C 1.0704(17) 0.2580(15) 0.7619(8) 0.184(13) Uiso 1 1 d .
O81 O 1.1220(4) 0.7303(4) 0.6932(2) 0.055(2) Uani 1 1 d .
C81 C 0.3545(5) 0.7354(6) 0.9113(3) 0.044(3) Uani 1 1 d .
O82 O 1.1520(4) 0.6169(4) 0.7324(2) 0.068(3) Uani 1 1 d .
C82 C 0.3652(5) 0.6792(5) 0.9079(3) 0.046(3) Uani 1 1 d .
O83 O 1.0959(4) 0.5636(4) 0.7060(2) 0.063(3) Uani 1 1 d .
C83 C 0.3631(5) 0.6354(6) 0.9343(3) 0.050(3) Uani 1 1 d .
H83 H 0.3680 0.5997 0.9304 0.059 Uiso 1 1 calc R
O84 O 1.0396(4) 0.5902(4) 0.7510(2) 0.052(2) Uani 1 1 d .
C84 C 0.3544(6) 0.6399(6) 0.9667(3) 0.060(4) Uani 1 1 d .
O85 O 0.9784(4) 0.6553(4) 0.6823(2) 0.062(3) Uani 1 1 d .
C85 C 0.3410(5) 0.6951(6) 0.9706(3) 0.059(4) Uani 1 1 d .
H85 H 0.3319 0.7017 0.9921 0.070 Uiso 1 1 calc R
O86 O 0.9207(3) 0.7103(4) 0.71834(17) 0.0429(19) Uani 1 1 d .
C86 C 0.3405(5) 0.7403(5) 0.9447(3) 0.042(3) Uani 1 1 d .
O87 O 1.0991(4) 0.6011(4) 0.8005(2) 0.065(2) Uani 1 1 d .
C87 C 0.3578(7) 0.5885(6) 0.9946(4) 0.067(4) Uani 1 1 d .
O88 O 1.1021(5) 0.4854(4) 0.8077(3) 0.090(4) Uani 1 1 d .
C88 C 0.4268(10) 0.5457(10) 0.9943(5) 0.147(11) Uani 1 1 d .
H88A H 0.4437 0.5367 0.9726 0.221 Uiso 1 1 calc R
H88B H 0.4299 0.5097 1.0106 0.221 Uiso 1 1 calc R
H88C H 0.4511 0.5633 0.9996 0.221 Uiso 1 1 calc R
O89 O 1.0256(4) 0.5768(4) 0.8637(2) 0.066(2) Uani 1 1 d .
C89 C 0.3166(9) 0.5601(8) 0.9916(4) 0.092(6) Uani 1 1 d .
H89A H 0.2723 0.5869 0.9945 0.137 Uiso 1 1 calc R
H89B H 0.3234 0.5241 1.0085 0.137 Uiso 1 1 calc R
H89C H 0.3273 0.5508 0.9700 0.137 Uiso 1 1 calc R
O90 O 0.8933(3) 0.6032(3) 0.84054(19) 0.0454(19) Uani 1 1 d .
C90 C 0.3383(10) 0.6066(8) 1.0278(4) 0.100(6) Uani 1 1 d .
H90A H 0.3667 0.6227 1.0302 0.150 Uiso 1 1 calc R
H90B H 0.3407 0.5724 1.0455 0.150 Uiso 1 1 calc R
H90C H 0.2952 0.6362 1.0288 0.150 Uiso 1 1 calc R
O91 O 0.9057(3) 0.6350(3) 0.78141(17) 0.0383(16) Uani 1 1 d U
C91 C 0.2957(5) 0.7729(5) 0.8312(3) 0.042(3) Uani 1 1 d .
O92 O 0.9658(3) 0.6814(3) 0.81026(17) 0.0411(18) Uani 1 1 d .
C92 C 0.2322(5) 0.8090(5) 0.8240(3) 0.042(3) Uani 1 1 d .
O93 O 0.7967(3) 0.6342(4) 0.75455(19) 0.048(2) Uani 1 1 d .
C93 C 0.1822(6) 0.7948(7) 0.8415(3) 0.065(4) Uani 1 1 d .
H93 H 0.1407 0.8202 0.8370 0.079 Uiso 1 1 calc R
O94 O 0.7708(3) 0.6636(3) 0.81265(16) 0.0365(16) Uani 1 1 d .
C94 C 0.1919(7) 0.7427(9) 0.8662(4) 0.085(5) Uani 1 1 d .
O95 O 0.7408(3) 0.7259(3) 0.84524(16) 0.0349(16) Uani 1 1 d .
C95 C 0.2514(6) 0.7060(6) 0.8718(3) 0.063(4) Uani 1 1 d .
H95 H 0.2585 0.6700 0.8872 0.075 Uiso 1 1 calc R
O96 O 0.8623(3) 0.7098(4) 0.86809(18) 0.0457(19) Uani 1 1 d .
C96 C 0.3035(6) 0.7203(7) 0.8553(3) 0.062(4) Uani 1 1 d .
O97 O 0.6124(4) 0.6200(4) 0.8073(2) 0.052(2) Uani 1 1 d .
C97 C 0.1343(9) 0.7270(11) 0.8848(5) 0.121(9) Uani 1 1 d .
C98 C 0.1100(11) 0.7099(10) 0.8604(5) 0.120(7) Uiso 1 1 d .
H98A H 0.1397 0.6714 0.8565 0.180 Uiso 1 1 calc R
H98B H 0.1065 0.7388 0.8397 0.180 Uiso 1 1 calc R
H98C H 0.0687 0.7090 0.8697 0.180 Uiso 1 1 calc R
O99 O 0.5777(3) 0.7455(3) 0.79044(17) 0.0375(17) Uani 1 1 d .
C99 C 0.0801(13) 0.7799(12) 0.8928(7) 0.157(10) Uiso 1 1 d .
H99A H 0.0444 0.7696 0.9042 0.236 Uiso 1 1 calc R
H99B H 0.0684 0.8089 0.8726 0.236 Uiso 1 1 calc R
H99C H 0.0916 0.7960 0.9069 0.236 Uiso 1 1 calc R
O100 O 0.7092(3) 0.7512(3) 0.75452(16) 0.0351(16) Uani 1 1 d U
C100 C 0.1473(13) 0.6859(12) 0.9139(7) 0.165(11) Uiso 1 1 d .
H10D H 0.1528 0.7032 0.9297 0.247 Uiso 1 1 calc R
H10E H 0.1860 0.6522 0.9097 0.247 Uiso 1 1 calc R
H10F H 0.1125 0.6734 0.9228 0.247 Uiso 1 1 calc R
O101 O 0.6689(3) 0.7071(3) 0.82914(17) 0.0351(16) Uani 1 1 d .
C101 C 0.2177(5) 0.9410(5) 0.8258(3) 0.042(3) Uani 1 1 d .
O102 O 0.9030(4) 0.8757(4) 0.72054(19) 0.050(2) Uani 1 1 d .
C102 C 0.1814(4) 0.9331(5) 0.8079(2) 0.040(3) Uani 1 1 d .
O103 O 0.7897(3) 0.8752(3) 0.76962(16) 0.0378(17) Uani 1 1 d .
C103 C 0.1239(5) 0.9736(6) 0.7998(3) 0.048(3) Uani 1 1 d .
H103 H 0.1018 0.9648 0.7879 0.057 Uiso 1 1 calc R
O104 O 0.7581(3) 0.8956(4) 0.70643(15) 0.0415(19) Uani 1 1 d .
C104 C 0.0969(5) 1.0279(5) 0.8088(3) 0.043(3) Uani 1 1 d .
O105 O 0.7586(4) 0.7931(4) 0.64457(19) 0.056(2) Uani 1 1 d U
O106 O 0.5902(3) 0.8214(4) 0.72581(16) 0.0400(18) Uani 1 1 d .
C106 C 0.1896(5) 0.9964(5) 0.8342(3) 0.042(3) Uani 1 1 d .
O107 O 0.7831(4) 0.6735(4) 0.7024(2) 0.048(2) Uani 1 1 d .
C107 C 0.0322(6) 1.0751(7) 0.7987(4) 0.072(4) Uani 1 1 d D
O108 O 0.6917(3) 0.9038(3) 0.88044(17) 0.0347(16) Uani 1 1 d .
C108 C 0.0382(13) 1.1269(12) 0.7747(7) 0.168(12) Uani 1 1 d .
O109 O 0.7150(3) 0.9004(3) 0.80967(17) 0.0392(17) Uani 1 1 d .
C109 C 0.0011(12) 1.0508(11) 0.7805(6) 0.135(8) Uiso 1 1 d .
O110 O 0.7911(3) 0.8140(3) 0.81943(16) 0.0356(16) Uani 1 1 d .
C110 C -0.0122(12) 1.0860(12) 0.8302(5) 0.154(10) Uiso 1 1 d D
O111 O 0.4613(3) 0.8156(3) 0.87279(16) 0.0343(16) Uani 1 1 d .
C111 C 0.2836(5) 0.9027(5) 0.9044(2) 0.035(2) Uiso 1 1 d .
O112 O 0.4816(3) 0.7801(3) 0.81465(17) 0.0391(18) Uani 1 1 d .
C112 C 0.2284(5) 0.9518(5) 0.8939(3) 0.044(3) Uani 1 1 d .
O113 O 0.3118(4) 0.7518(4) 0.7570(2) 0.058(2) Uani 1 1 d .
C113 C 0.1679(5) 0.9575(6) 0.9105(3) 0.047(3) Uani 1 1 d .
H113 H 0.1326 0.9911 0.9030 0.056 Uiso 1 1 calc R
O114 O 0.4270(3) 0.6894(4) 0.7825(2) 0.053(2) Uani 1 1 d .
C114 C 0.1582(5) 0.9161(6) 0.9371(3) 0.061(4) Uani 1 1 d .
O115 O 0.4360(3) 0.9093(4) 0.81785(17) 0.045(2) Uani 1 1 d .
C115 C 0.2134(5) 0.8693(6) 0.9484(3) 0.057(3) Uani 1 1 d .
H115 H 0.2092 0.8407 0.9673 0.068 Uiso 1 1 calc R
O116 O 0.3358(3) 0.9457(4) 0.94001(19) 0.049(2) Uani 1 1 d .
C116 C 0.2730(5) 0.8640(5) 0.9329(2) 0.041(3) Uani 1 1 d .
O117 O 0.3939(3) 0.9816(4) 0.87225(19) 0.0454(18) Uani 1 1 d .
C117 C 0.0920(7) 0.9226(8) 0.9549(5) 0.100(7) Uani 1 1 d D
O118 O 0.4524(3) 0.8903(4) 0.96179(18) 0.047(2) Uani 1 1 d .
C118 C 0.0921(10) 0.8603(10) 0.9665(5) 0.108(6) Uiso 1 1 d .
O119 O 0.5143(4) 1.0145(5) 0.6920(2) 0.059(2) Uani 1 1 d .
C119 C 0.0426(13) 0.9660(12) 0.9394(6) 0.142(9) Uiso 1 1 d .
O120 O 0.7681(4) 1.0012(4) 0.7172(2) 0.055(2) Uani 1 1 d .
C120 C 0.0830(15) 0.9434(13) 0.9864(6) 0.172(12) Uiso 1 1 d D
O121 O 0.6818(3) 0.8621(4) 0.95727(18) 0.0440(19) Uani 1 1 d .
C121 C 0.4349(6) 0.8872(6) 0.6516(3) 0.048(3) Uani 1 1 d U
O122 O 0.5061(4) 0.9930(4) 0.94921(17) 0.0436(18) Uani 1 1 d .
C122 C 0.3692(6) 0.8998(7) 0.6503(3) 0.059(4) Uani 1 1 d .
O123 O 0.5477(3) 0.8734(4) 0.97124(16) 0.0435(19) Uani 1 1 d .
C123 C 0.3291(6) 0.9520(8) 0.6344(3) 0.068(4) Uani 1 1 d .
H123 H 0.2871 0.9573 0.6345 0.082 Uiso 1 1 calc R
C124 C 0.3475(7) 0.9968(8) 0.6183(3) 0.067(4) Uani 1 1 d .
C125 C 0.4075(7) 0.9909(8) 0.6199(3) 0.069(4) Uani 1 1 d .
H125 H 0.4202 1.0224 0.6103 0.083 Uiso 1 1 calc R
C126 C 0.4486(6) 0.9374(7) 0.6360(3) 0.054(4) Uani 1 1 d .
C127 C 0.3025(9) 1.0516(10) 0.5990(4) 0.099(7) Uani 1 1 d .
C128 C 0.2370(9) 1.0763(11) 0.6209(5) 0.125(8) Uani 1 1 d .
H12A H 0.2343 1.0462 0.6404 0.187 Uiso 1 1 calc R
H12B H 0.2029 1.0874 0.6083 0.187 Uiso 1 1 calc R
H12C H 0.2333 1.1106 0.6275 0.187 Uiso 1 1 calc R
O129 O 0.5199(3) 0.8888(3) 0.85750(16) 0.0357(16) Uani 1 1 d .
C129 C 0.2871(9) 1.0390(10) 0.5713(4) 0.112(8) Uani 1 1 d .
H12D H 0.3257 1.0138 0.5599 0.168 Uiso 1 1 calc R
H12E H 0.2673 1.0757 0.5559 0.168 Uiso 1 1 calc R
H12F H 0.2580 1.0193 0.5797 0.168 Uiso 1 1 calc R
O130 O 0.5103(3) 0.9299(3) 0.89731(16) 0.0329(15) Uani 1 1 d .
C130 C 0.3277(9) 1.1000(10) 0.5848(4) 0.109(7) Uani 1 1 d .
H13A H 0.3283 1.1159 0.6026 0.164 Uiso 1 1 calc R
H13B H 0.3003 1.1311 0.5694 0.164 Uiso 1 1 calc R
H13C H 0.3703 1.0837 0.5734 0.164 Uiso 1 1 calc R
O131 O 0.4981(3) 0.7575(3) 0.76662(17) 0.0413(18) Uani 1 1 d .
C131 C 0.6082(5) 0.8189(7) 0.6322(3) 0.059(4) Uani 1 1 d .
O132 O 0.5715(3) 0.8619(3) 0.78448(17) 0.0377(17) Uani 1 1 d .
C132 C 0.5744(6) 0.8742(6) 0.6175(3) 0.052(3) Uani 1 1 d U
O133 O 0.6555(3) 0.8810(3) 0.76242(16) 0.0368(17) Uani 1 1 d .
C133 C 0.5716(7) 0.8918(8) 0.5833(3) 0.072(5) Uani 1 1 d .
H133 H 0.5480 0.9311 0.5735 0.087 Uiso 1 1 calc R
O134 O 0.6482(3) 0.9669(3) 0.70537(15) 0.0399(17) Uani 1 1 d .
C134 C 0.6059(8) 0.8480(10) 0.5635(3) 0.094(7) Uani 1 1 d .
O135 O 1.1544(4) 0.7340(4) 0.60609(19) 0.060(2) Uani 1 1 d .
C135 C 0.6404(8) 0.7941(8) 0.5784(4) 0.071(4) Uani 1 1 d U
H135 H 0.6646 0.7657 0.5655 0.085 Uiso 1 1 calc R
C136 C 0.6422(6) 0.7779(8) 0.6117(3) 0.063(4) Uani 1 1 d .
C137 C 0.6025(10) 0.8709(12) 0.5255(3) 0.109(8) Uani 1 1 d .
C138 C 0.6394(13) 0.9087(12) 0.5113(7) 0.165(11) Uiso 1 1 d .
H13D H 0.6816 0.8878 0.5180 0.247 Uiso 1 1 calc R
H13E H 0.6178 0.9449 0.5194 0.247 Uiso 1 1 calc R
H13F H 0.6429 0.9178 0.4874 0.247 Uiso 1 1 calc R
C139 C 0.6274(12) 0.8195(11) 0.5099(4) 0.154(11) Uani 1 1 d .
H13G H 0.6278 0.8331 0.4861 0.232 Uiso 1 1 calc R
H13H H 0.6005 0.7976 0.5185 0.232 Uiso 1 1 calc R
H13I H 0.6703 0.7941 0.5148 0.232 Uiso 1 1 calc R
C140 C 0.5331(12) 0.9089(11) 0.5199(4) 0.135(9) Uani 1 1 d .
H14A H 0.5306 0.9227 0.4963 0.202 Uiso 1 1 calc R
H14B H 0.5170 0.9424 0.5302 0.202 Uiso 1 1 calc R
H14C H 0.5079 0.8856 0.5296 0.202 Uiso 1 1 calc R
C141 C 0.6001(6) 0.6673(8) 0.6630(3) 0.070(5) Uani 1 1 d .
C142 C 0.6511(6) 0.6608(9) 0.6364(4) 0.089(6) Uani 1 1 d .
C143 C 0.6720(7) 0.6157(9) 0.6205(4) 0.101(7) Uani 1 1 d .
H143 H 0.7046 0.6133 0.6025 0.122 Uiso 1 1 calc R
C144 C 0.6467(8) 0.5731(7) 0.6298(4) 0.075(4) Uani 1 1 d U
C145 C 0.6032(7) 0.5728(7) 0.6581(3) 0.067(4) Uani 1 1 d U
H145 H 0.5889 0.5421 0.6664 0.081 Uiso 1 1 calc R
C146 C 0.5811(6) 0.6199(8) 0.6740(4) 0.073(5) Uani 1 1 d .
C147 C 0.6682(11) 0.5195(10) 0.6123(5) 0.111(7) Uiso 1 1 d .
C148 C 0.7254(12) 0.5207(12) 0.5859(6) 0.139(9) Uiso 1 1 d .
C149 C 0.6124(11) 0.5392(10) 0.5933(5) 0.121(7) Uiso 1 1 d .
C150 C 0.6745(16) 0.4645(15) 0.6360(8) 0.190(13) Uiso 1 1 d .
C151 C 0.4273(5) 0.7385(7) 0.6927(3) 0.059(3) Uani 1 1 d U
C152 C 0.4560(6) 0.6795(7) 0.6887(3) 0.062(3) Uani 1 1 d U
C153 C 0.4335(6) 0.6635(7) 0.6674(3) 0.064(3) Uani 1 1 d U
H153 H 0.4528 0.6238 0.6657 0.076 Uiso 1 1 calc R
C154 C 0.3879(6) 0.6989(7) 0.6496(3) 0.067(3) Uani 1 1 d U
C155 C 0.3614(6) 0.7580(7) 0.6510(3) 0.061(3) Uani 1 1 d U
H155 H 0.3302 0.7855 0.6376 0.073 Uiso 1 1 calc R
C156 C 0.3813(6) 0.7765(7) 0.6727(3) 0.066(3) Uani 1 1 d U
C157 C 0.3621(8) 0.6797(8) 0.6282(4) 0.077(4) Uiso 1 1 d .
C158 C 0.4088(12) 0.6264(12) 0.6172(6) 0.156(10) Uiso 1 1 d .
H15A H 0.4136 0.5926 0.6354 0.234 Uiso 1 1 calc R
H15B H 0.4492 0.6299 0.6095 0.234 Uiso 1 1 calc R
H15C H 0.3945 0.6211 0.5993 0.234 Uiso 1 1 calc R
C159 C 0.3433(12) 0.7246(11) 0.5983(6) 0.142(9) Uiso 1 1 d .
H15D H 0.3539 0.7058 0.5798 0.213 Uiso 1 1 calc R
H15E H 0.3658 0.7502 0.5936 0.213 Uiso 1 1 calc R
H15F H 0.2980 0.7477 0.6015 0.213 Uiso 1 1 calc R
C160 C 0.3007(11) 0.6774(10) 0.6448(5) 0.120(7) Uiso 1 1 d .
C161 C 0.7173(5) 1.0407(5) 0.8733(3) 0.044(3) Uani 1 1 d .
C162 C 0.6968(5) 1.0577(6) 0.9043(3) 0.049(3) Uani 1 1 d .
C163 C 0.7298(5) 1.0785(5) 0.9157(3) 0.044(3) Uani 1 1 d .
H163 H 0.7136 1.0919 0.9355 0.053 Uiso 1 1 calc R
C164 C 0.7871(6) 1.0803(6) 0.8983(3) 0.056(3) Uani 1 1 d .
C165 C 0.8106(5) 1.0583(6) 0.8705(3) 0.058(4) Uani 1 1 d .
H165 H 0.8502 1.0577 0.8589 0.070 Uiso 1 1 calc R
C166 C 0.7775(5) 1.0371(5) 0.8588(3) 0.043(3) Uani 1 1 d .
C167 C 0.8222(6) 1.1074(7) 0.9101(4) 0.070(4) Uani 1 1 d .
C168 C 0.8864(6) 1.0594(6) 0.9187(4) 0.069(4) Uani 1 1 d .
H16D H 0.9114 1.0769 0.9235 0.103 Uiso 1 1 calc R
H16E H 0.9087 1.0404 0.9002 0.103 Uiso 1 1 calc R
H16F H 0.8798 1.0305 0.9380 0.103 Uiso 1 1 calc R
C169 C 0.7867(7) 1.1330(7) 0.9399(4) 0.075(4) Uani 1 1 d U
H16G H 0.7450 1.1624 0.9352 0.112 Uiso 1 1 calc R
H16H H 0.8100 1.1513 0.9455 0.112 Uiso 1 1 calc R
H16I H 0.7823 1.1019 0.9584 0.112 Uiso 1 1 calc R
C170 C 0.8339(8) 1.1544(7) 0.8813(4) 0.089(5) Uani 1 1 d .
H17A H 0.7936 1.1865 0.8764 0.133 Uiso 1 1 calc R
H17B H 0.8552 1.1374 0.8620 0.133 Uiso 1 1 calc R
H17C H 0.8604 1.1692 0.8871 0.133 Uiso 1 1 calc R
C171 C 0.7188(5) 1.0607(5) 0.7785(3) 0.049(3) Uani 1 1 d .
C172 C 0.7656(5) 1.0630(5) 0.7926(3) 0.047(3) Uani 1 1 d .
C173 C 0.7795(6) 1.1129(6) 0.7826(3) 0.056(3) Uani 1 1 d .
H173 H 0.8131 1.1119 0.7913 0.068 Uiso 1 1 calc R
C174 C 0.7496(7) 1.1607(6) 0.7623(4) 0.068(4) Uani 1 1 d D
C175 C 0.7012(7) 1.1606(6) 0.7487(4) 0.065(4) Uani 1 1 d .
H175 H 0.6787 1.1942 0.7336 0.078 Uiso 1 1 calc R
C176 C 0.6861(6) 1.1116(5) 0.7573(3) 0.052(3) Uani 1 1 d .
C177 C 0.7666(10) 1.2142(8) 0.7519(5) 0.108(6) Uiso 1 1 d D
C178 C 0.8370(12) 1.193(2) 0.7402(11) 0.30(2) Uiso 1 1 d D
C179 C 0.7179(14) 1.2631(12) 0.7687(8) 0.198(14) Uiso 1 1 d D
C180 C 0.7612(15) 1.2416(14) 0.7156(5) 0.177(12) Uiso 1 1 d D
C181 C 0.5392(5) 1.1223(5) 0.7959(3) 0.043(3) Uani 1 1 d .
C182 C 0.5530(6) 1.1505(6) 0.7621(3) 0.052(3) Uani 1 1 d .
C183 C 0.5071(7) 1.2023(7) 0.7478(3) 0.068(4) Uani 1 1 d .
H183 H 0.5182 1.2211 0.7262 0.082 Uiso 1 1 calc R
C184 C 0.4453(7) 1.2285(7) 0.7632(4) 0.074(4) Uani 1 1 d .
C185 C 0.4295(7) 1.1952(6) 0.7938(4) 0.068(4) Uani 1 1 d .
H185 H 0.3873 1.2081 0.8042 0.081 Uiso 1 1 calc R
C186 C 0.4750(6) 1.1435(5) 0.8088(3) 0.048(3) Uani 1 1 d .
C187 C 0.3964(10) 1.2885(8) 0.7486(5) 0.109(7) Uani 1 1 d .
C188 C 0.4164(14) 1.3067(13) 0.7108(7) 0.162(10) Uiso 1 1 d .
C189 C 0.3927(16) 1.3309(15) 0.7675(8) 0.185(13) Uiso 1 1 d .
C190 C 0.3325(11) 1.2871(10) 0.7522(5) 0.111(7) Uiso 1 1 d .
C191 C 0.5417(5) 1.0713(5) 0.8890(3) 0.042(3) Uani 1 1 d .
O192 O 0.5956(3) 0.9165(3) 0.85978(16) 0.0305(15) Uani 1 1 d .
C192 C 0.5634(5) 1.0911(5) 0.9093(3) 0.044(3) Uani 1 1 d .
C193 C 0.5304(6) 1.1447(5) 0.9170(3) 0.045(3) Uani 1 1 d .
H193 H 0.5461 1.1547 0.9316 0.054 Uiso 1 1 calc R
C194 C 0.4744(6) 1.1858(6) 0.9047(3) 0.052(3) Uani 1 1 d .
C195 C 0.4540(6) 1.1692(5) 0.8833(3) 0.048(3) Uani 1 1 d U
H195 H 0.4172 1.1959 0.8736 0.057 Uiso 1 1 calc R
C196 C 0.4860(5) 1.1142(6) 0.8756(3) 0.050(3) Uani 1 1 d .
C197 C 0.4337(6) 1.2450(6) 0.9146(3) 0.063(4) Uani 1 1 d D
C198 C 0.4720(7) 1.2620(7) 0.9304(4) 0.082(5) Uani 1 1 d D
H19A H 0.4804 1.2360 0.9518 0.124 Uiso 1 1 calc R
H19B H 0.4483 1.3023 0.9331 0.124 Uiso 1 1 calc R
H19C H 0.5119 1.2587 0.9164 0.124 Uiso 1 1 calc R
C199 C 0.4139(9) 1.2937(7) 0.8840(4) 0.100(6) Uani 1 1 d .
H19D H 0.3883 1.3310 0.8907 0.150 Uiso 1 1 calc R
H19E H 0.3893 1.2850 0.8727 0.150 Uiso 1 1 calc R
H19F H 0.4514 1.2961 0.8694 0.150 Uiso 1 1 calc R
C200 C 0.3767(8) 1.2397(8) 0.9388(5) 0.100(6) Uani 1 1 d .
H20A H 0.3911 1.2099 0.9584 0.150 Uiso 1 1 calc R
H20B H 0.3525 1.2286 0.9286 0.150 Uiso 1 1 calc R
H20C H 0.3500 1.2773 0.9450 0.150 Uiso 1 1 calc R
C201 C 0.9694(6) 0.8588(7) 0.6228(3) 0.066(4) Uani 1 1 d .
C202 C 0.9554(8) 0.9087(8) 0.6320(4) 0.083(5) Uani 1 1 d .
H202 H 0.9331 0.9141 0.6530 0.099 Uiso 1 1 calc R
C203 C 0.9732(12) 0.9520(10) 0.6109(6) 0.129(8) Uani 1 1 d .
H203 H 0.9637 0.9865 0.6180 0.155 Uiso 1 1 calc R
C204 C 1.0045(15) 0.9459(14) 0.5801(8) 0.168(14) Uani 1 1 d .
H204 H 1.0152 0.9764 0.5656 0.202 Uiso 1 1 calc R
C205 C 1.0190(14) 0.8984(13) 0.5711(6) 0.162(13) Uani 1 1 d .
H205 H 1.0427 0.8934 0.5503 0.194 Uiso 1 1 calc R
C206 C 1.0006(10) 0.8526(10) 0.5916(4) 0.120(8) Uani 1 1 d .
H206 H 1.0096 0.8188 0.5839 0.144 Uiso 1 1 calc R
C207 C 0.9876(5) 0.7802(5) 0.7938(3) 0.043(3) Uani 1 1 d D
C208 C 0.9463(5) 0.8132(6) 0.8155(3) 0.056(4) Uani 1 1 d .
H208 H 0.9088 0.8076 0.8255 0.068 Uiso 1 1 calc R
C209 C 0.9590(7) 0.8543(6) 0.8231(4) 0.067(4) Uani 1 1 d .
H209 H 0.9307 0.8757 0.8389 0.081 Uiso 1 1 calc R
C210 C 1.0115(7) 0.8651(7) 0.8085(4) 0.072(4) Uani 1 1 d U
H210 H 1.0184 0.8947 0.8136 0.087 Uiso 1 1 calc R
C211 C 1.0530(7) 0.8339(8) 0.7870(4) 0.083(5) Uani 1 1 d U
H211 H 1.0897 0.8411 0.7769 0.100 Uiso 1 1 calc R
C212 C 1.0422(5) 0.7897(7) 0.7791(3) 0.064(4) Uani 1 1 d D
H212 H 1.0718 0.7671 0.7641 0.077 Uiso 1 1 calc R
C213 C 0.6388(6) 0.7156(6) 0.9423(3) 0.055(3) Uani 1 1 d .
C214 C 0.6901(8) 0.6699(8) 0.9307(4) 0.087(5) Uani 1 1 d U
H214 H 0.7022 0.6726 0.9078 0.105 Uiso 1 1 calc R
C215 C 0.7242(11) 0.6198(10) 0.9526(5) 0.121(7) Uani 1 1 d U
H215 H 0.7634 0.5921 0.9449 0.146 Uiso 1 1 calc R
C216 C 0.7002(11) 0.6113(7) 0.9853(5) 0.130(9) Uani 1 1 d U
H216 H 0.7141 0.5737 0.9993 0.156 Uiso 1 1 calc R
C217 C 0.6559(7) 0.6587(6) 0.9969(3) 0.074(4) Uani 1 1 d .
H217 H 0.6470 0.6563 1.0198 0.089 Uiso 1 1 calc R
C218 C 0.6241(6) 0.7093(5) 0.9768(3) 0.051(3) Uani 1 1 d .
H218 H 0.5918 0.7407 0.9858 0.061 Uiso 1 1 calc R
C219 C 0.3546(6) 0.9721(7) 0.7333(3) 0.059(4) Uani 1 1 d .
C220 C 0.2982(6) 0.9963(7) 0.7542(4) 0.083(5) Uani 1 1 d .
H220 H 0.2915 0.9731 0.7751 0.099 Uiso 1 1 calc R
C221 C 0.2534(8) 1.0508(9) 0.7458(4) 0.109(7) Uani 1 1 d .
H221 H 0.2172 1.0656 0.7609 0.131 Uiso 1 1 calc R
C222 C 0.2615(9) 1.0850(10) 0.7142(5) 0.120(8) Uani 1 1 d .
H222 H 0.2297 1.1220 0.7070 0.144 Uiso 1 1 calc R
C223 C 0.3184(9) 1.0622(10) 0.6939(4) 0.096(6) Uani 1 1 d .
H223 H 0.3257 1.0852 0.6730 0.115 Uiso 1 1 calc R
C224 C 0.3629(6) 1.0083(7) 0.7034(3) 0.064(4) Uani 1 1 d .
H224 H 0.4009 0.9948 0.6891 0.077 Uiso 1 1 calc R
C225 C 0.8725(6) 0.6346(8) 0.6409(4) 0.079(6) Uani 1 1 d .
H225 H 0.8330 0.6606 0.6494 0.095 Uiso 1 1 calc R
C226 C 0.9378(7) 0.5380(8) 0.6283(4) 0.099(7) Uani 1 1 d .
H22A H 0.9677 0.5561 0.6177 0.148 Uiso 1 1 calc R
H22B H 0.9300 0.5223 0.6125 0.148 Uiso 1 1 calc R
H22C H 0.9552 0.5063 0.6467 0.148 Uiso 1 1 calc R
C227 C 0.8253(6) 0.5632(8) 0.6534(4) 0.091(6) Uani 1 1 d .
H22D H 0.7935 0.5893 0.6673 0.137 Uiso 1 1 calc R
H22E H 0.8409 0.5233 0.6664 0.137 Uiso 1 1 calc R
H22F H 0.8066 0.5647 0.6352 0.137 Uiso 1 1 calc R
C228 C 1.1223(5) 0.7719(6) 0.6708(3) 0.052(3) Uani 1 1 d .
H228 H 1.1005 0.7796 0.6532 0.062 Uiso 1 1 calc R
C229 C 1.1495(8) 0.8541(8) 0.6416(4) 0.084(5) Uani 1 1 d .
H22G H 1.1927 0.8502 0.6328 0.126 Uiso 1 1 calc R
H22H H 1.1259 0.8912 0.6486 0.126 Uiso 1 1 calc R
H22I H 1.1294 0.8531 0.6246 0.126 Uiso 1 1 calc R
O230 O 0.7878(3) 0.7635(3) 0.76854(17) 0.0389(18) Uani 1 1 d .
C230 C 1.1815(8) 0.7984(9) 0.6964(4) 0.091(6) Uani 1 1 d .
H23A H 1.1835 0.7617 0.7117 0.136 Uiso 1 1 calc R
H23B H 1.1577 0.8308 0.7077 0.136 Uiso 1 1 calc R
H23C H 1.2242 0.7967 0.6883 0.136 Uiso 1 1 calc R
C231 C 1.0712(6) 0.5500(6) 0.7353(3) 0.056(3) Uani 1 1 d U
C235 C 0.8138(6) 0.6369(6) 0.7243(3) 0.052(3) Uani 1 1 d .
H235 H 0.8535 0.6086 0.7177 0.062 Uiso 1 1 calc R
C236 C 1.2041(7) 0.5861(8) 0.7192(5) 0.095(6) Uani 1 1 d .
H236 H 1.2384 0.5721 0.7312 0.114 Uiso 1 1 calc R
C237 C 0.5824(6) 0.5971(7) 0.8010(4) 0.077(5) Uani 1 1 d .
H237 H 0.5795 0.6012 0.7788 0.092 Uiso 1 1 calc R
C238 C 0.5201(10) 0.5421(9) 0.8132(7) 0.167(13) Uani 1 1 d .
H23D H 0.5211 0.5559 0.7894 0.251 Uiso 1 1 calc R
H23E H 0.4763 0.5549 0.8237 0.251 Uiso 1 1 calc R
H23F H 0.5402 0.4994 0.8186 0.251 Uiso 1 1 calc R
C239 C 0.5570(9) 0.5595(10) 0.8591(6) 0.136(9) Uani 1 1 d U
H23G H 0.5861 0.5198 0.8676 0.204 Uiso 1 1 calc R
H23H H 0.5152 0.5668 0.8718 0.204 Uiso 1 1 calc R
H23I H 0.5722 0.5876 0.8609 0.204 Uiso 1 1 calc R
C240 C 0.9056(6) 0.9111(6) 0.7337(3) 0.052(3) Uani 1 1 d .
H240 H 0.8714 0.9275 0.7493 0.062 Uiso 1 1 calc R
C241 C 0.9531(8) 0.9714(7) 0.7407(4) 0.086(5) Uani 1 1 d .
H24A H 0.9513 1.0059 0.7233 0.128 Uiso 1 1 calc R
H24B H 0.9915 0.9563 0.7507 0.128 Uiso 1 1 calc R
H24C H 0.9164 0.9822 0.7574 0.128 Uiso 1 1 calc R
C242 C 1.0077(7) 0.9022(8) 0.7043(3) 0.079(5) Uani 1 1 d .
H24D H 1.0018 0.8745 0.6956 0.118 Uiso 1 1 calc R
H24E H 1.0450 0.8819 0.7156 0.118 Uiso 1 1 calc R
H24F H 1.0132 0.9334 0.6863 0.118 Uiso 1 1 calc R
O243 O 0.7813(3) 0.7742(3) 0.71681(16) 0.0346(15) Uiso 1 1 d .
C243 C 0.7596(4) 0.7621(4) 0.7473(2) 0.030(2) Uani 1 1 d U
C244 C 0.7246(4) 0.6992(4) 0.8298(2) 0.033(2) Uani 1 1 d .
C245 C 0.7365(9) 0.8683(11) 0.5825(4) 0.122(8) Uani 1 1 d U
H24G H 0.7026 0.8758 0.6009 0.183 Uiso 1 1 calc R
H24H H 0.7303 0.8459 0.5699 0.183 Uiso 1 1 calc R
H24I H 0.7359 0.9054 0.5684 0.183 Uiso 1 1 calc R
C246 C 1.1051(9) 0.2667(10) 0.7842(8) 0.182(16) Uani 1 1 d D
O248 O 0.5560(3) 0.7018(3) 0.87269(17) 0.0392(17) Uani 1 1 d .
C248 C 0.9651(13) 0.2685(12) 0.9644(7) 0.166(11) Uiso 1 1 d .
H24J H 0.9647 0.2339 0.9812 0.250 Uiso 1 1 calc R
H24K H 0.9919 0.2835 0.9697 0.250 Uiso 1 1 calc R
H24L H 0.9817 0.2580 0.9430 0.250 Uiso 1 1 calc R
C251 C 0.5175(5) 0.7602(5) 0.7902(3) 0.040(3) Uani 1 1 d .
C252 C 0.6250(4) 0.8590(5) 0.7874(2) 0.030(2) Uani 1 1 d .
C253 C 0.5855(8) 0.6596(8) 0.8919(4) 0.083(5) Uani 1 1 d U
H253 H 0.6297 0.6419 0.8860 0.099 Uiso 1 1 calc R
C254 C 0.4967(7) 0.6712(8) 0.9343(4) 0.102(6) Uani 1 1 d D
C255 C 0.5992(10) 0.5987(8) 0.9485(4) 0.109(7) Uani 1 1 d U
C256 C 0.2731(10) 0.7326(10) 0.7654(5) 0.108(6) Uani 1 1 d U
C258 C 0.9261(5) 0.6892(5) 0.6947(3) 0.044(3) Uiso 1 1 d .
H258 H 0.8894 0.6990 0.6856 0.053 Uiso 1 1 calc R
C261 C 0.2140(10) 1.0189(10) 0.9547(5) 0.123(7) Uani 1 1 d U
H26A H 0.2058 1.0587 0.9421 0.185 Uiso 1 1 calc R
H26B H 0.1756 1.0177 0.9690 0.185 Uiso 1 1 calc R
H26C H 0.2271 0.9925 0.9398 0.185 Uiso 1 1 calc R
C262 C 0.5423(4) 0.9113(4) 0.8706(2) 0.030(2) Uiso 1 1 d .
C264 C 0.5197(9) 1.0598(9) 0.6893(4) 0.088(5) Uani 1 1 d .
H264 H 0.5457 1.0592 0.7030 0.106 Uiso 1 1 calc R
C265 C 0.4961(17) 1.1668(12) 0.6698(8) 0.188(14) Uani 1 1 d .
C266 C 0.4491(12) 1.1151(12) 0.6480(5) 0.139(10) Uani 1 1 d .
C267 C 0.4538(6) 1.0205(5) 0.9387(3) 0.047(3) Uani 1 1 d .
H267 H 0.4494 1.0133 0.9193 0.057 Uiso 1 1 calc R
C268 C 0.4094(7) 1.0723(7) 0.9838(3) 0.069(4) Uani 1 1 d .
C269 C 0.3461(5) 1.0940(6) 0.9381(3) 0.058(4) Uani 1 1 d .
H26D H 0.3359 1.1356 0.9353 0.087 Uiso 1 1 calc R
H26E H 0.3115 1.0845 0.9522 0.087 Uiso 1 1 calc R
H26F H 0.3520 1.0851 0.9167 0.087 Uiso 1 1 calc R
C270 C 0.7102(5) 0.8072(6) 0.9638(3) 0.046(3) Uani 1 1 d .
H270 H 0.7005 0.7860 0.9528 0.055 Uiso 1 1 calc R
C271 C 0.7708(8) 0.8062(9) 1.0016(5) 0.103(7) Uani 1 1 d .
H27A H 0.7489 0.8486 0.9950 0.155 Uiso 1 1 calc R
H27B H 0.8163 0.7954 0.9963 0.155 Uiso 1 1 calc R
H27C H 0.7602 0.7938 1.0252 0.155 Uiso 1 1 calc R
C272 C 0.7820(7) 0.7149(7) 0.9894(4) 0.082(5) Uani 1 1 d .
H27D H 0.7685 0.6978 1.0119 0.123 Uiso 1 1 calc R
H27E H 0.8276 0.7033 0.9863 0.123 Uiso 1 1 calc R
H27F H 0.7709 0.7010 0.9740 0.123 Uiso 1 1 calc R
C273 C 0.7843(13) 1.0164(11) 0.6909(5) 0.149(12) Uani 1 1 d .
H273 H 0.7746 1.0025 0.6757 0.179 Uiso 1 1 calc R
C274 C 0.811(2) 1.083(2) 0.6386(13) 0.31(2) Uiso 1 1 d .
C275 C 0.8249(13) 1.0812(12) 0.6990(6) 0.146(9) Uiso 1 1 d .
C276 C 0.5466(4) 0.9942(4) 0.7841(2) 0.030(2) Uani 1 1 d .
H276 H 0.5114 1.0094 0.7996 0.036 Uiso 1 1 calc R
O284 O 0.7726(3) 0.7664(3) 0.89470(17) 0.0402(17) Uani 1 1 d .
C285 C 0.8290(6) 0.7292(6) 0.8928(3) 0.054(3) Uani 1 1 d .
H285 H 0.8482 0.7144 0.9122 0.064 Uiso 1 1 calc R
C289 C 0.4935(5) 0.8771(6) 0.9799(3) 0.049(3) Uani 1 1 d .
H289 H 0.4808 0.8693 1.0029 0.059 Uiso 1 1 calc R
C290 C 0.3194(5) 0.9623(5) 0.9654(3) 0.044(3) Uani 1 1 d U
H290 H 0.3494 0.9466 0.9803 0.053 Uiso 1 1 calc R
C291 C 0.2444(7) 1.0211(7) 1.0045(3) 0.065(4) Uani 1 1 d U
H29A H 0.2135 1.0066 1.0187 0.097 Uiso 1 1 calc R
H29B H 0.2260 1.0639 0.9996 0.097 Uiso 1 1 calc R
H29C H 0.2815 1.0068 1.0156 0.097 Uiso 1 1 calc R
C292 C 0.3144(18) 0.6547(17) 0.7401(9) 0.242(18) Uiso 1 1 d .
H29D H 0.3379 0.6767 0.7248 0.362 Uiso 1 1 calc R
H29E H 0.2957 0.6417 0.7277 0.362 Uiso 1 1 calc R
H29F H 0.3430 0.6208 0.7538 0.362 Uiso 1 1 calc R
C293 C 0.2139(12) 0.6751(12) 0.7718(6) 0.152(10) Uiso 1 1 d .
H29G H 0.1806 0.7034 0.7840 0.227 Uiso 1 1 calc R
H29H H 0.2272 0.6363 0.7862 0.227 Uiso 1 1 calc R
H29I H 0.1978 0.6744 0.7531 0.227 Uiso 1 1 calc R
C297 C 0.7196(5) 0.9532(6) 0.6460(3) 0.049(3) Uani 1 1 d .
C298 C 0.7803(7) 0.9452(7) 0.6324(3) 0.066(4) Uani 1 1 d .
H298 H 0.8141 0.9182 0.6443 0.079 Uiso 1 1 calc R
C299 C 0.7921(7) 0.9762(8) 0.6019(3) 0.077(5) Uani 1 1 d .
H299 H 0.8338 0.9730 0.5934 0.092 Uiso 1 1 calc R
C300 C 0.7468(9) 1.0101(10) 0.5844(4) 0.101(7) Uani 1 1 d .
H300 H 0.7571 1.0284 0.5626 0.122 Uiso 1 1 calc R
C301 C 0.6796(8) 1.0215(10) 0.5968(4) 0.098(7) Uani 1 1 d .
C302 C 0.6706(7) 0.9899(8) 0.6282(4) 0.083(5) Uani 1 1 d .
H302 H 0.6292 0.9937 0.6378 0.099 Uiso 1 1 calc R
O330 O 0.6003(3) 0.9806(3) 0.79141(16) 0.0365(16) Uani 1 1 d .
O331 O 0.5357(3) 0.9895(4) 0.75884(17) 0.0434(18) Uani 1 1 d .
C342 C 0.8029(6) 0.8017(7) 0.6242(3) 0.066(4) Uani 1 1 d .
H342 H 0.8437 0.7825 0.6309 0.080 Uiso 1 1 calc R
C344 C 0.8527(7) 0.8427(9) 0.5729(3) 0.088(6) Uani 1 1 d .
H34A H 0.8900 0.8224 0.5843 0.131 Uiso 1 1 calc R
H34B H 0.8440 0.8844 0.5660 0.131 Uiso 1 1 calc R
H34C H 0.8603 0.8268 0.5536 0.131 Uiso 1 1 calc R
O364 O 1.1817(4) 0.5221(5) 0.6081(3) 0.082(3) Uani 1 1 d .

loop_
_atom_site_aniso_label
_atom_site_aniso_U_11
_atom_site_aniso_U_22
_atom_site_aniso_U_33
_atom_site_aniso_U_23
_atom_site_aniso_U_13
_atom_site_aniso_U_12
Nd1 0.0485(4) 0.0895(6) 0.0845(5) -0.0683(5) 0.0362(4) -0.0393(4)
S1 0.0478(17) 0.113(3) 0.0516(18) -0.0452(19) 0.0156(14) -0.045(2)
P1 0.0387(15) 0.081(2) 0.0419(16) -0.0363(16) 0.0198(12) -0.0351(17)
O1 0.043(5) 0.105(8) 0.074(6) -0.066(6) 0.032(4) -0.042(5)
N1 0.027(5) 0.079(8) 0.073(7) -0.054(6) 0.000(5) -0.011(5)
C1 0.036(6) 0.107(12) 0.069(9) -0.058(9) 0.010(6) -0.038(8)
Nd2 0.0434(4) 0.1225(7) 0.0690(5) -0.0770(5) 0.0338(3) -0.0521(5)
S2 0.0483(19) 0.117(4) 0.111(3) -0.088(3) 0.034(2) -0.036(2)
P2 0.0271(12) 0.0506(17) 0.0425(14) -0.0282(13) 0.0135(11) -0.0247(12)
O2 0.038(5) 0.160(11) 0.056(5) -0.080(7) 0.028(4) -0.051(6)
N2 0.064(7) 0.102(10) 0.099(9) -0.066(8) 0.023(6) -0.062(8)
C2 0.036(7) 0.126(14) 0.068(9) -0.075(9) 0.024(6) -0.034(8)
Nd3 0.0380(3) 0.0644(4) 0.0541(4) -0.0412(3) 0.0227(3) -0.0330(3)
S3 0.078(2) 0.132(3) 0.139(3) -0.110(3) 0.035(2) -0.054(2)
P3 0.0231(11) 0.0372(14) 0.0324(13) -0.0194(11) 0.0087(9) -0.0136(11)
O3 0.065(6) 0.192(13) 0.130(9) -0.142(10) 0.051(6) -0.080(8)
N3 0.048(7) 0.058(8) 0.188(14) -0.024(10) 0.021(9) -0.034(7)
C3 0.067(6) 0.076(6) 0.070(6) -0.028(4) -0.004(4) -0.028(4)
Nd4 0.0320(3) 0.0460(4) 0.0669(4) -0.0296(3) 0.0168(3) -0.0160(3)
S4 0.0492(19) 0.215(5) 0.076(2) -0.103(3) 0.0259(18) -0.060(3)
P4 0.0388(14) 0.067(2) 0.0306(13) -0.0220(13) 0.0112(11) -0.0335(15)
N4 0.057(5) 0.068(5) 0.071(5) -0.001(4) 0.018(4) -0.020(4)
C4 0.036(7) 0.144(16) 0.069(9) -0.085(11) 0.022(6) -0.032(9)
Nd5 0.0361(3) 0.0419(3) 0.0636(4) -0.0350(3) 0.0230(3) -0.0233(3)
S5 0.0442(19) 0.050(2) 0.118(3) -0.013(2) 0.015(2) -0.0075(17)
P5 0.0295(13) 0.068(2) 0.0398(15) -0.0315(14) 0.0120(11) -0.0264(14)
N5 0.037(5) 0.063(7) 0.046(5) -0.040(5) 0.016(4) -0.013(5)
C5 0.055(5) 0.065(5) 0.052(5) -0.024(4) -0.002(4) -0.022(4)
Nd6 0.0257(3) 0.0403(3) 0.0412(3) -0.0265(3) 0.0140(2) -0.0188(2)
S6 0.0536(18) 0.0382(16) 0.072(2) -0.0249(15) 0.0210(15) -0.0191(14)
O6 0.067(6) 0.107(8) 0.049(5) -0.033(5) 0.010(4) -0.047(6)
N6 0.188(19) 0.085(12) 0.100(12) 0.028(10) -0.069(12) -0.073(13)
C6 0.043(7) 0.119(13) 0.053(7) -0.059(9) 0.019(6) -0.044(8)
Nd7 0.0348(3) 0.0549(4) 0.0480(3) -0.0381(3) 0.0217(2) -0.0318(3)
S7 0.0589(19) 0.082(2) 0.084(2) -0.066(2) 0.0390(17) -0.0518(19)
O7 0.048(5) 0.103(8) 0.106(8) -0.082(7) 0.042(5) -0.026(6)
C7 0.089(6) 0.096(7) 0.093(6) -0.034(4) -0.004(4) -0.035(5)
Nd8 0.0308(3) 0.0557(4) 0.0348(3) -0.0292(3) 0.0156(2) -0.0287(3)
S8 0.061(2) 0.088(3) 0.116(3) -0.082(3) 0.054(2) -0.054(2)
O8 0.051(6) 0.130(11) 0.118(9) -0.078(8) 0.027(6) -0.028(7)
C8 0.125(9) 0.128(9) 0.128(9) -0.030(5) -0.007(5) -0.053(5)
Nd9 0.0361(3) 0.0806(5) 0.0392(3) -0.0427(3) 0.0197(2) -0.0389(3)
S9 0.0586(18) 0.0527(19) 0.0630(19) -0.0255(15) -0.0036(15) -0.0263(16)
O9 0.098(9) 0.163(13) 0.183(11) -0.145(11) 0.079(9) -0.092(9)
N9 0.070(7) 0.143(12) 0.048(7) -0.049(7) 0.027(5) -0.075(8)
C9 0.120(18) 0.22(3) 0.074(12) -0.007(13) 0.027(9) -0.063(19)
Nd10 0.0251(2) 0.0397(3) 0.0313(3) -0.0225(2) 0.0085(2) -0.0180(2)
S10 0.0308(13) 0.075(2) 0.0463(15) -0.0334(14) 0.0080(11) -0.0298(14)
O10 0.087(9) 0.231(18) 0.279(19) -0.233(17) 0.084(11) -0.092(11)
N10 0.050(7) 0.141(13) 0.093(9) -0.095(9) 0.042(6) -0.056(8)
C10 0.136(10) 0.138(10) 0.138(10) -0.030(5) -0.009(5) -0.054(6)
Nd11 0.0257(3) 0.0455(3) 0.0318(3) -0.0254(2) 0.0118(2) -0.0220(2)
S11 0.0348(13) 0.0563(18) 0.0498(15) -0.0266(14) 0.0008(11) -0.0191(13)
O11 0.040(5) 0.190(13) 0.079(7) -0.095(8) 0.023(5) -0.051(7)
C11 0.046(7) 0.152(16) 0.045(8) -0.050(9) 0.024(6) -0.057(10)
Nd12 0.0358(3) 0.0924(5) 0.0426(3) -0.0481(4) 0.0183(3) -0.0411(4)
S12 0.0279(12) 0.0591(18) 0.0365(13) -0.0182(12) 0.0102(10) -0.0215(13)
O12 0.062(7) 0.31(2) 0.086(8) -0.122(11) 0.021(6) -0.083(10)
N12 0.058(7) 0.082(9) 0.066(7) -0.022(6) 0.005(5) -0.050(7)
C12 0.055(9) 0.19(2) 0.059(9) -0.064(11) 0.010(7) -0.060(12)
Nd13 0.0318(3) 0.0745(5) 0.0437(3) -0.0395(3) 0.0134(2) -0.0332(3)
S13 0.0472(16) 0.105(3) 0.0438(16) -0.0402(17) 0.0105(13) -0.0470(19)
O13 0.045(5) 0.054(6) 0.081(6) -0.027(5) 0.031(4) -0.024(4)
C13 0.073(11) 0.19(2) 0.062(10) -0.052(13) 0.013(8) -0.050(13)
Nd14 0.0244(3) 0.0522(4) 0.0351(3) -0.0270(3) 0.0102(2) -0.0217(3)
S14 0.0463(17) 0.104(3) 0.082(2) -0.072(2) 0.0159(16) -0.0341(19)
O14 0.043(4) 0.052(5) 0.073(5) -0.039(4) 0.030(4) -0.036(4)
C14 0.080(12) 0.19(2) 0.044(8) -0.023(11) 0.001(8) -0.060(13)
Nd15 0.0253(3) 0.0469(3) 0.0338(3) -0.0252(3) 0.0095(2) -0.0178(2)
S15 0.0507(18) 0.159(4) 0.066(2) -0.089(3) 0.0329(16) -0.062(2)
O15 0.052(5) 0.075(6) 0.085(6) -0.057(5) 0.036(5) -0.046(5)
C15 0.068(10) 0.151(18) 0.055(9) -0.041(10) -0.001(8) -0.038(11)
Nd16 0.0342(3) 0.0624(4) 0.0303(3) -0.0236(3) 0.0094(2) -0.0294(3)
S16 0.0586(19) 0.120(3) 0.0323(14) -0.0293(17) 0.0109(13) -0.061(2)
O16 0.055(5) 0.044(5) 0.091(7) -0.037(5) 0.021(5) -0.026(4)
C16 0.059(8) 0.135(15) 0.049(8) -0.060(9) 0.013(6) -0.038(10)
Nd17 0.0351(3) 0.0479(4) 0.0332(3) -0.0203(3) 0.0103(2) -0.0253(3)
S17 0.0387(14) 0.0550(17) 0.0514(16) -0.0366(14) 0.0070(12) -0.0234(13)
O17 0.049(5) 0.043(5) 0.095(7) -0.001(5) -0.002(5) -0.014(4)
N17 0.064(7) 0.088(9) 0.062(6) -0.044(6) 0.020(5) -0.060(7)
Nd18 0.0256(3) 0.0430(3) 0.0337(3) -0.0257(2) 0.0061(2) -0.0150(2)
S18 0.0410(15) 0.0528(18) 0.0684(19) -0.0372(15) 0.0087(13) -0.0243(14)
O18 0.056(6) 0.064(7) 0.143(11) -0.014(7) 0.024(7) -0.002(6)
N18 0.032(5) 0.076(8) 0.058(6) -0.032(6) -0.011(5) 0.002(5)
Nd19 0.0310(3) 0.0399(3) 0.0367(3) -0.0230(2) 0.0085(2) -0.0199(3)
S19 0.0571(18) 0.0488(18) 0.0545(17) -0.0127(14) 0.0067(14) -0.0279(16)
O19 0.064(6) 0.035(5) 0.076(6) -0.021(4) 0.000(4) -0.024(4)
S20 0.0324(13) 0.0496(16) 0.0471(15) -0.0201(13) -0.0005(11) -0.0153(12)
O20 0.063(6) 0.061(6) 0.069(6) -0.026(5) 0.025(5) -0.027(5)
O21 0.054(5) 0.061(6) 0.066(5) -0.046(4) 0.030(4) -0.040(5)
C21 0.054(8) 0.117(9) 0.108(8) -0.070(6) 0.022(7) -0.051(8)
O22 0.057(5) 0.105(8) 0.107(7) -0.084(7) 0.039(5) -0.059(6)
C22 0.093(6) 0.106(5) 0.103(5) -0.054(4) 0.003(4) -0.050(4)
O23 0.062(6) 0.076(7) 0.093(7) -0.059(6) 0.031(5) -0.050(5)
C23 0.114(7) 0.121(6) 0.109(6) -0.055(4) -0.007(5) -0.046(4)
O24 0.073(7) 0.133(10) 0.138(10) -0.109(9) 0.074(7) -0.079(7)
C24 0.073(10) 0.145(11) 0.105(8) -0.083(7) 0.012(8) -0.037(10)
O25 0.026(4) 0.061(5) 0.050(4) -0.032(4) 0.015(3) -0.023(4)
C25 0.066(9) 0.147(9) 0.102(8) -0.092(8) 0.016(8) -0.039(9)
O26 0.044(4) 0.052(5) 0.045(4) -0.018(4) 0.002(3) -0.026(4)
C26 0.096(6) 0.118(5) 0.097(6) -0.045(4) -0.008(4) -0.046(4)
O27 0.032(4) 0.054(5) 0.037(4) -0.022(3) 0.004(3) -0.021(4)
O28 0.028(4) 0.054(5) 0.035(4) -0.023(3) 0.003(3) -0.013(4)
O29 0.050(5) 0.062(6) 0.064(5) -0.029(5) 0.002(4) -0.025(5)
O30 0.106(8) 0.066(7) 0.078(7) -0.030(5) -0.006(6) -0.046(6)
O31 0.035(4) 0.080(6) 0.043(4) -0.036(4) 0.006(3) -0.028(4)
C31 0.074(10) 0.134(16) 0.119(13) -0.113(13) 0.052(10) -0.063(11)
O32 0.027(4) 0.081(6) 0.067(5) -0.037(5) -0.001(4) -0.022(4)
C32 0.059(9) 0.149(18) 0.155(17) -0.129(16) 0.033(10) -0.044(11)
O33 0.031(4) 0.064(6) 0.053(5) -0.024(4) 0.002(3) -0.021(4)
C33 0.092(7) 0.094(7) 0.099(7) -0.039(5) -0.002(4) -0.037(5)
O34 0.056(5) 0.056(6) 0.070(6) -0.029(5) -0.005(4) -0.019(5)
O35 0.031(4) 0.065(6) 0.056(5) -0.026(4) 0.017(3) -0.028(4)
C35 0.114(8) 0.114(8) 0.118(8) -0.041(5) -0.009(5) -0.043(5)
O36 0.039(4) 0.077(6) 0.037(4) -0.025(4) 0.015(3) -0.025(4)
C36 0.085(6) 0.093(6) 0.093(6) -0.041(5) -0.001(4) -0.036(5)
O37 0.041(4) 0.119(8) 0.077(6) -0.083(6) 0.027(4) -0.045(5)
O38 0.039(4) 0.121(8) 0.034(4) -0.054(5) 0.022(3) -0.049(5)
O39 0.055(5) 0.100(8) 0.043(4) -0.045(5) 0.016(4) -0.051(6)
O40 0.039(4) 0.087(6) 0.049(4) -0.039(4) 0.009(3) -0.044(5)
O41 0.044(4) 0.092(7) 0.052(5) -0.041(5) 0.016(4) -0.049(5)
C41 0.062(9) 0.043(8) 0.101(12) -0.021(8) 0.022(8) -0.035(7)
O42 0.043(5) 0.109(8) 0.055(5) -0.039(5) 0.006(4) -0.045(5)
C42 0.065(9) 0.042(8) 0.094(11) -0.033(8) 0.020(8) -0.021(7)
O43 0.043(5) 0.102(8) 0.071(6) -0.057(6) 0.007(4) -0.018(5)
C43 0.077(11) 0.052(10) 0.112(14) -0.014(9) 0.034(10) -0.015(9)
O44 0.060(6) 0.084(8) 0.094(7) -0.059(6) 0.018(5) -0.031(6)
C44 0.071(11) 0.057(11) 0.138(17) 0.006(11) 0.027(11) -0.004(9)
O45 0.039(4) 0.116(8) 0.070(6) -0.073(6) 0.025(4) -0.046(5)
C45 0.097(13) 0.062(11) 0.105(13) 0.008(10) 0.004(11) -0.035(10)
O46 0.060(6) 0.171(12) 0.077(6) -0.098(8) 0.045(5) -0.065(7)
C46 0.046(8) 0.047(8) 0.120(13) -0.026(9) 0.013(8) -0.008(7)
O47 0.048(5) 0.103(7) 0.040(4) -0.031(5) 0.006(4) -0.048(5)
O48 0.071(6) 0.130(9) 0.032(4) -0.017(5) 0.003(4) -0.069(7)
O49 0.044(4) 0.048(5) 0.050(4) -0.022(4) 0.002(3) -0.027(4)
O50 0.040(4) 0.050(5) 0.042(4) -0.033(4) 0.021(3) -0.030(4)
O51 0.043(4) 0.043(5) 0.041(4) -0.022(4) 0.017(3) -0.028(4)
C51 0.050(7) 0.060(8) 0.077(9) -0.046(7) 0.039(6) -0.041(7)
O52 0.037(4) 0.039(4) 0.029(3) -0.015(3) 0.001(3) -0.020(3)
C52 0.057(8) 0.044(7) 0.081(9) -0.044(7) 0.043(7) -0.032(6)
O53 0.028(4) 0.052(5) 0.050(4) -0.030(4) 0.002(3) -0.018(3)
C53 0.070(9) 0.047(8) 0.091(10) -0.044(7) 0.040(8) -0.036(7)
O54 0.043(4) 0.073(6) 0.060(5) -0.037(5) -0.006(4) -0.022(4)
C54 0.064(9) 0.046(8) 0.118(13) -0.047(8) 0.048(8) -0.040(7)
O55 0.061(5) 0.051(5) 0.071(6) -0.037(4) -0.003(4) -0.024(4)
C55 0.057(5) 0.048(5) 0.070(5) -0.026(4) 0.006(4) -0.030(4)
O56 0.045(5) 0.080(7) 0.081(6) -0.046(5) 0.012(4) -0.034(5)
C56 0.056(8) 0.053(8) 0.071(8) -0.041(7) 0.029(6) -0.033(7)
O57 0.051(5) 0.043(5) 0.049(5) -0.013(4) 0.003(4) -0.016(4)
C57 0.071(10) 0.044(8) 0.134(15) -0.057(9) 0.043(10) -0.035(8)
O58 0.075(6) 0.058(6) 0.060(5) -0.006(5) 0.005(5) -0.034(5)
C58 0.060(9) 0.054(9) 0.190(19) -0.050(11) 0.035(11) -0.041(8)
O59 0.041(4) 0.039(4) 0.046(4) -0.022(3) -0.001(3) -0.012(4)
C59 0.092(15) 0.055(11) 0.25(3) -0.028(15) 0.015(17) -0.048(11)
O60 0.044(5) 0.071(6) 0.051(5) -0.024(4) -0.003(4) -0.016(5)
C60 0.118(8) 0.105(8) 0.117(8) -0.027(5) -0.004(5) -0.052(5)
O61 0.040(4) 0.077(6) 0.051(5) -0.037(4) 0.014(4) -0.032(4)
C61 0.063(8) 0.063(9) 0.086(10) -0.057(8) 0.042(7) -0.043(7)
O62 0.041(4) 0.068(6) 0.054(5) -0.043(4) 0.024(4) -0.031(4)
C62 0.054(8) 0.077(10) 0.080(9) -0.058(8) 0.044(7) -0.048(8)
O63 0.041(4) 0.105(8) 0.054(5) -0.064(5) 0.030(4) -0.035(5)
C63 0.071(9) 0.077(10) 0.101(11) -0.073(9) 0.048(8) -0.056(8)
O64 0.030(4) 0.042(4) 0.045(4) -0.024(3) 0.012(3) -0.020(3)
C64 0.076(10) 0.086(11) 0.104(12) -0.072(10) 0.043(9) -0.059(9)
O65 0.034(4) 0.082(6) 0.057(5) -0.054(4) 0.024(3) -0.039(4)
C65 0.065(9) 0.101(12) 0.123(13) -0.094(11) 0.067(9) -0.054(9)
O66 0.031(4) 0.050(5) 0.049(4) -0.033(4) 0.010(3) -0.018(4)
C66 0.062(8) 0.081(10) 0.090(10) -0.063(9) 0.048(8) -0.050(8)
O67 0.026(3) 0.048(4) 0.041(4) -0.019(3) 0.014(3) -0.023(3)
C67 0.085(12) 0.150(18) 0.147(16) -0.133(16) 0.079(12) -0.080(13)
O68 0.021(3) 0.033(4) 0.040(4) -0.011(3) 0.003(3) -0.015(3)
O69 0.029(3) 0.042(4) 0.036(4) -0.023(3) 0.009(3) -0.022(3)
O70 0.036(4) 0.048(4) 0.029(3) -0.027(3) 0.008(3) -0.027(3)
O71 0.034(4) 0.078(6) 0.029(4) -0.026(4) 0.014(3) -0.030(4)
C71 0.050(8) 0.062(10) 0.123(13) -0.062(10) 0.041(8) -0.036(8)
C72 0.043(8) 0.045(8) 0.153(16) -0.047(10) 0.051(9) -0.021(7)
O73 0.044(3) 0.056(4) 0.037(3) -0.017(3) 0.002(3) -0.028(3)
C73 0.085(6) 0.087(7) 0.100(7) -0.014(4) -0.004(4) -0.038(5)
O74 0.028(4) 0.064(5) 0.038(4) -0.036(4) 0.016(3) -0.021(4)
C74 0.086(7) 0.089(7) 0.103(7) -0.024(5) -0.002(4) -0.040(5)
O75 0.042(4) 0.099(7) 0.052(5) -0.050(5) 0.024(4) -0.049(5)
C75 0.074(6) 0.074(6) 0.089(6) -0.028(4) 0.005(4) -0.034(4)
O76 0.120(11) 0.096(11) 0.188(15) -0.069(10) 0.085(11) -0.029(9)
C76 0.057(9) 0.082(12) 0.128(15) -0.065(11) 0.041(9) -0.042(9)
O77 0.073(8) 0.31(2) 0.107(9) -0.144(12) 0.051(7) -0.104(11)
C77 0.023(5) 0.060(8) 0.054(7) -0.028(6) 0.005(5) -0.011(5)
O78 0.038(4) 0.075(6) 0.054(5) -0.053(4) 0.025(4) -0.028(4)
O79 0.048(5) 0.104(8) 0.102(7) -0.084(7) 0.033(5) -0.044(6)
O80 0.053(5) 0.140(10) 0.101(7) -0.101(7) 0.039(5) -0.061(6)
O81 0.055(5) 0.064(6) 0.060(5) -0.025(5) 0.012(4) -0.040(5)
C81 0.027(5) 0.060(8) 0.049(7) -0.018(6) 0.002(5) -0.021(6)
O82 0.044(5) 0.082(7) 0.093(7) -0.044(6) 0.019(5) -0.037(5)
C82 0.044(6) 0.039(6) 0.058(7) -0.021(6) 0.002(5) -0.016(5)
O83 0.060(5) 0.071(6) 0.078(6) -0.053(5) 0.030(5) -0.040(5)
C83 0.040(6) 0.048(7) 0.061(8) -0.011(6) -0.006(5) -0.019(6)
O84 0.048(5) 0.057(5) 0.064(5) -0.041(4) 0.029(4) -0.033(4)
C84 0.051(8) 0.056(8) 0.072(9) -0.015(7) 0.016(6) -0.032(7)
O85 0.045(5) 0.098(7) 0.071(6) -0.061(5) 0.032(4) -0.048(5)
C85 0.038(6) 0.079(10) 0.063(8) -0.018(7) 0.018(6) -0.038(7)
O86 0.034(4) 0.063(5) 0.046(4) -0.038(4) 0.019(3) -0.028(4)
C86 0.043(6) 0.048(7) 0.039(6) -0.012(5) 0.008(5) -0.028(6)
O87 0.045(5) 0.072(7) 0.081(6) -0.031(5) 0.011(4) -0.028(5)
C87 0.066(9) 0.056(9) 0.080(10) -0.017(7) 0.007(7) -0.033(8)
O88 0.099(8) 0.062(7) 0.122(9) -0.065(6) 0.054(7) -0.048(6)
C88 0.102(16) 0.14(2) 0.118(17) 0.061(15) -0.004(13) -0.034(16)
O89 0.059(6) 0.056(6) 0.076(6) -0.009(5) -0.009(5) -0.021(5)
C89 0.131(16) 0.085(12) 0.080(11) -0.010(9) 0.010(10) -0.078(13)
O90 0.023(3) 0.040(4) 0.071(5) -0.033(4) 0.020(3) -0.010(3)
C90 0.150(18) 0.103(15) 0.071(11) -0.001(10) -0.005(11) -0.087(15)
O91 0.036(3) 0.033(3) 0.051(3) -0.024(3) 0.012(3) -0.018(3)
C91 0.040(6) 0.060(8) 0.047(6) -0.031(6) 0.016(5) -0.038(6)
O92 0.032(4) 0.051(5) 0.050(4) -0.026(4) 0.013(3) -0.024(4)
C92 0.028(5) 0.050(7) 0.054(7) -0.029(6) 0.004(5) -0.016(5)
O93 0.041(4) 0.062(5) 0.062(5) -0.047(4) 0.031(4) -0.037(4)
C93 0.048(7) 0.116(13) 0.053(8) -0.024(8) 0.003(6) -0.052(9)
O94 0.036(4) 0.041(4) 0.043(4) -0.033(3) 0.013(3) -0.019(3)
C94 0.058(9) 0.144(17) 0.069(10) -0.014(10) 0.002(7) -0.066(11)
O95 0.022(3) 0.048(4) 0.045(4) -0.027(3) 0.008(3) -0.018(3)
C95 0.047(7) 0.064(9) 0.076(9) 0.001(7) -0.006(7) -0.032(7)
O96 0.037(4) 0.061(5) 0.042(4) -0.024(4) 0.000(3) -0.017(4)
C96 0.047(7) 0.094(11) 0.079(9) -0.041(8) 0.011(6) -0.056(8)
O97 0.040(4) 0.054(5) 0.083(6) -0.041(4) 0.023(4) -0.037(4)
C97 0.091(14) 0.17(2) 0.110(15) 0.050(15) -0.030(11) -0.104(16)
O99 0.022(3) 0.059(5) 0.045(4) -0.032(4) 0.011(3) -0.023(3)
O100 0.037(3) 0.047(3) 0.040(3) -0.028(3) 0.000(2) -0.025(3)
O101 0.015(3) 0.043(4) 0.050(4) -0.032(3) 0.015(3) -0.009(3)
C101 0.046(7) 0.060(8) 0.037(6) -0.020(5) 0.009(5) -0.036(6)
O102 0.041(4) 0.069(6) 0.056(5) -0.039(4) 0.024(4) -0.037(4)
C102 0.022(5) 0.074(8) 0.036(5) -0.033(6) 0.007(4) -0.023(5)
O103 0.032(4) 0.060(5) 0.036(4) -0.031(3) 0.022(3) -0.033(4)
C103 0.026(5) 0.070(9) 0.045(6) -0.012(6) -0.003(5) -0.018(6)
O104 0.044(4) 0.072(6) 0.024(3) -0.020(3) 0.015(3) -0.041(4)
C104 0.025(5) 0.050(7) 0.049(6) -0.020(6) 0.006(5) -0.010(5)
O105 0.052(4) 0.078(4) 0.046(4) -0.031(3) 0.015(3) -0.031(3)
O106 0.036(4) 0.075(6) 0.031(4) -0.034(4) 0.013(3) -0.036(4)
C106 0.032(6) 0.060(8) 0.045(6) -0.019(6) -0.004(5) -0.024(6)
O107 0.041(4) 0.069(6) 0.051(5) -0.041(5) 0.020(4) -0.033(5)
C107 0.050(8) 0.079(11) 0.091(11) -0.028(9) -0.025(8) -0.016(8)
O108 0.021(3) 0.045(4) 0.049(4) -0.037(3) 0.009(3) -0.013(3)
C108 0.13(2) 0.13(2) 0.18(3) 0.05(2) -0.069(19) -0.030(18)
O109 0.030(4) 0.051(5) 0.049(4) -0.021(4) 0.001(3) -0.023(4)
O110 0.024(3) 0.052(5) 0.041(4) -0.025(3) 0.007(3) -0.021(3)
O111 0.029(3) 0.047(4) 0.041(4) -0.021(3) 0.007(3) -0.026(3)
O112 0.019(3) 0.060(5) 0.049(4) -0.046(4) 0.016(3) -0.014(3)
C112 0.038(6) 0.053(7) 0.050(7) -0.024(6) 0.011(5) -0.027(6)
O113 0.037(4) 0.090(7) 0.071(6) -0.028(5) 0.003(4) -0.045(5)
C113 0.021(5) 0.061(8) 0.051(7) -0.023(6) 0.007(5) -0.009(5)
O114 0.032(4) 0.063(6) 0.079(6) -0.044(5) 0.005(4) -0.022(4)
C114 0.027(6) 0.073(10) 0.071(9) -0.018(7) 0.014(6) -0.017(6)
O115 0.032(4) 0.076(6) 0.042(4) -0.031(4) 0.018(3) -0.036(4)
C115 0.035(6) 0.082(10) 0.046(7) -0.017(7) 0.013(5) -0.024(7)
O116 0.033(4) 0.061(5) 0.057(5) -0.049(4) 0.011(3) -0.008(4)
C116 0.037(6) 0.064(8) 0.035(6) -0.025(5) 0.008(4) -0.028(6)
O117 0.034(4) 0.051(5) 0.058(5) -0.011(4) -0.016(3) -0.018(4)
C117 0.031(7) 0.094(14) 0.134(16) 0.002(12) 0.010(9) -0.016(8)
O118 0.037(4) 0.067(6) 0.040(4) -0.031(4) 0.010(3) -0.019(4)
O119 0.061(6) 0.081(7) 0.049(5) -0.018(5) -0.005(4) -0.038(5)
O120 0.058(5) 0.059(6) 0.060(5) -0.019(4) 0.023(4) -0.046(5)
O121 0.035(4) 0.062(5) 0.048(4) -0.037(4) -0.005(3) -0.016(4)
C121 0.050(5) 0.062(5) 0.039(4) -0.022(4) -0.003(4) -0.023(4)
O122 0.043(4) 0.054(5) 0.042(4) -0.030(4) 0.005(3) -0.020(4)
C122 0.050(7) 0.108(12) 0.039(6) -0.032(7) 0.013(6) -0.050(9)
O123 0.036(4) 0.067(5) 0.033(4) -0.027(4) 0.008(3) -0.022(4)
C123 0.051(8) 0.131(15) 0.040(7) -0.024(8) 0.001(6) -0.052(10)
C124 0.063(9) 0.107(13) 0.032(6) -0.003(7) -0.002(6) -0.043(9)
C125 0.064(9) 0.124(15) 0.037(7) -0.025(8) 0.007(6) -0.054(10)
C126 0.041(7) 0.107(12) 0.035(6) -0.030(7) 0.008(5) -0.046(8)
C127 0.095(13) 0.16(2) 0.046(8) 0.022(10) -0.015(8) -0.078(14)
C128 0.085(14) 0.16(2) 0.106(15) -0.003(15) -0.014(12) -0.049(15)
O129 0.039(4) 0.047(4) 0.033(4) -0.020(3) -0.002(3) -0.022(4)
C129 0.092(13) 0.19(2) 0.055(10) 0.000(12) -0.015(9) -0.075(15)
O130 0.026(3) 0.041(4) 0.035(4) -0.015(3) 0.005(3) -0.017(3)
C130 0.108(15) 0.16(2) 0.080(12) 0.006(12) -0.018(10) -0.092(16)
O131 0.031(4) 0.060(5) 0.044(4) -0.037(4) 0.012(3) -0.021(4)
C131 0.036(6) 0.125(13) 0.049(7) -0.058(8) 0.026(5) -0.055(8)
O132 0.023(3) 0.057(5) 0.046(4) -0.029(4) 0.011(3) -0.023(3)
C132 0.051(5) 0.069(5) 0.043(4) -0.023(4) -0.003(4) -0.026(4)
O133 0.034(4) 0.051(5) 0.035(4) -0.023(3) 0.012(3) -0.026(4)
C133 0.061(8) 0.135(15) 0.052(8) -0.036(9) 0.011(6) -0.067(10)
O134 0.049(4) 0.052(5) 0.025(3) -0.013(3) 0.008(3) -0.029(4)
C134 0.096(12) 0.20(2) 0.052(8) -0.083(12) 0.052(9) -0.109(15)
O135 0.056(5) 0.100(8) 0.046(5) -0.047(5) 0.017(4) -0.043(5)
C135 0.071(6) 0.080(6) 0.065(6) -0.025(4) -0.006(4) -0.028(4)
C136 0.052(7) 0.134(14) 0.035(6) -0.050(8) 0.019(5) -0.059(9)
C137 0.129(16) 0.22(3) 0.033(8) -0.050(11) 0.017(9) -0.116(19)
C139 0.19(2) 0.21(3) 0.067(12) -0.094(16) -0.002(14) -0.04(2)
C140 0.18(2) 0.20(3) 0.030(8) -0.041(12) -0.002(11) -0.08(2)
C141 0.053(8) 0.127(14) 0.073(9) -0.079(10) 0.020(7) -0.052(9)
C142 0.047(8) 0.175(18) 0.088(10) -0.105(12) 0.029(7) -0.055(10)
C143 0.063(9) 0.20(2) 0.109(12) -0.135(14) 0.045(9) -0.077(12)
C144 0.076(6) 0.083(6) 0.080(6) -0.038(4) -0.004(4) -0.035(4)
C145 0.072(6) 0.071(5) 0.071(5) -0.035(4) -0.005(4) -0.029(4)
C146 0.049(8) 0.132(14) 0.080(9) -0.081(10) 0.019(7) -0.051(9)
C151 0.039(6) 0.108(9) 0.066(7) -0.068(7) 0.022(4) -0.047(6)
C152 0.050(7) 0.104(8) 0.067(7) -0.059(7) 0.020(5) -0.050(6)
C153 0.049(7) 0.100(8) 0.068(8) -0.060(7) 0.009(5) -0.036(6)
C154 0.049(7) 0.103(9) 0.072(8) -0.058(8) 0.009(5) -0.034(7)
C155 0.061(5) 0.078(5) 0.060(5) -0.029(4) -0.007(4) -0.034(4)
C156 0.037(6) 0.121(9) 0.072(8) -0.060(7) 0.022(5) -0.050(6)
C161 0.051(7) 0.043(6) 0.059(7) -0.038(6) 0.008(5) -0.028(6)
C162 0.044(6) 0.059(8) 0.061(7) -0.029(6) -0.004(5) -0.026(6)
C163 0.052(7) 0.052(7) 0.054(7) -0.033(6) -0.004(5) -0.031(6)
C164 0.044(7) 0.055(8) 0.084(9) -0.045(7) -0.009(6) -0.014(6)
C165 0.034(6) 0.059(8) 0.097(10) -0.048(8) 0.012(6) -0.023(6)
C166 0.040(6) 0.046(7) 0.058(7) -0.027(6) 0.009(5) -0.027(6)
C167 0.043(7) 0.088(11) 0.112(12) -0.060(10) -0.003(7) -0.035(8)
C168 0.055(8) 0.079(10) 0.106(11) -0.060(9) -0.002(8) -0.036(8)
C169 0.079(6) 0.076(6) 0.086(6) -0.036(4) -0.012(4) -0.033(4)
C170 0.082(11) 0.087(12) 0.144(16) -0.054(11) -0.012(10) -0.057(10)
C171 0.044(7) 0.043(7) 0.063(8) -0.030(6) 0.024(6) -0.026(6)
C172 0.040(6) 0.041(7) 0.070(8) -0.025(6) 0.012(5) -0.027(6)
C173 0.048(7) 0.046(8) 0.089(10) -0.033(7) 0.011(7) -0.030(6)
C174 0.067(9) 0.037(8) 0.097(11) -0.006(7) 0.007(8) -0.033(7)
C175 0.060(8) 0.052(8) 0.081(10) -0.026(7) 0.017(7) -0.028(7)
C176 0.059(8) 0.043(7) 0.059(8) -0.011(6) 0.004(6) -0.032(7)
C181 0.045(6) 0.023(5) 0.063(7) -0.024(5) -0.002(6) -0.006(5)
C182 0.060(8) 0.051(8) 0.049(7) 0.003(6) -0.013(6) -0.030(7)
C183 0.085(11) 0.077(11) 0.051(8) -0.012(7) 0.001(7) -0.046(10)
C184 0.068(10) 0.066(10) 0.079(10) -0.019(8) 0.000(8) -0.020(8)
C185 0.070(9) 0.055(9) 0.069(9) -0.024(7) -0.011(7) -0.010(8)
C186 0.050(7) 0.045(7) 0.050(7) -0.010(6) -0.001(5) -0.024(6)
C187 0.110(15) 0.065(12) 0.097(14) 0.006(10) -0.023(12) 0.004(11)
C191 0.043(6) 0.041(6) 0.046(6) -0.022(5) 0.019(5) -0.025(6)
O192 0.017(3) 0.035(4) 0.045(4) -0.019(3) 0.005(3) -0.012(3)
C192 0.045(6) 0.049(7) 0.042(6) -0.026(5) 0.011(5) -0.021(6)
C193 0.055(7) 0.044(7) 0.044(6) -0.030(5) 0.005(5) -0.021(6)
C194 0.057(8) 0.050(8) 0.051(7) -0.027(6) 0.011(6) -0.022(7)
C195 0.042(4) 0.045(5) 0.048(4) -0.016(4) 0.002(4) -0.010(4)
C196 0.042(6) 0.067(9) 0.058(7) -0.037(7) 0.008(5) -0.030(6)
C197 0.048(7) 0.062(9) 0.082(10) -0.054(8) 0.015(7) -0.013(7)
C198 0.086(11) 0.063(10) 0.102(12) -0.053(9) -0.005(9) -0.015(9)
C199 0.124(16) 0.056(10) 0.095(13) -0.038(9) -0.030(11) 0.009(10)
C200 0.075(11) 0.086(13) 0.133(16) -0.073(12) 0.022(11) -0.012(10)
C201 0.044(7) 0.093(12) 0.062(8) -0.023(8) 0.018(6) -0.038(8)
C202 0.101(13) 0.081(12) 0.081(11) -0.009(9) -0.006(9) -0.058(11)
C203 0.16(2) 0.089(16) 0.14(2) 0.007(15) -0.022(18) -0.069(17)
C204 0.15(3) 0.13(3) 0.17(3) 0.03(2) 0.02(2) -0.07(2)
C205 0.17(3) 0.13(2) 0.113(19) 0.002(18) 0.070(18) -0.06(2)
C206 0.152(19) 0.141(19) 0.071(11) -0.045(12) 0.071(12) -0.092(17)
C207 0.034(6) 0.050(7) 0.052(7) -0.018(6) 0.001(5) -0.022(5)
C208 0.032(6) 0.072(9) 0.086(9) -0.055(8) 0.008(6) -0.024(6)
C209 0.063(8) 0.070(10) 0.098(11) -0.055(8) -0.022(8) -0.024(8)
C210 0.065(9) 0.068(10) 0.107(12) -0.023(8) -0.036(7) -0.030(8)
C211 0.070(10) 0.120(15) 0.104(12) -0.051(10) 0.005(8) -0.069(11)
C212 0.054(8) 0.104(12) 0.069(8) -0.047(8) 0.011(6) -0.055(9)
C213 0.060(8) 0.072(9) 0.043(7) -0.029(6) 0.018(6) -0.037(7)
C214 0.092(6) 0.079(6) 0.075(6) -0.026(4) -0.004(4) -0.017(4)
C215 0.122(8) 0.118(8) 0.111(7) -0.030(5) -0.010(5) -0.035(5)
C216 0.16(2) 0.039(9) 0.098(11) 0.007(9) 0.015(13) 0.015(11)
C217 0.088(11) 0.059(9) 0.042(7) -0.011(7) 0.009(7) -0.009(8)
C218 0.044(7) 0.040(7) 0.056(7) -0.020(6) 0.000(6) -0.003(6)
C219 0.055(8) 0.087(11) 0.039(7) -0.014(7) -0.002(6) -0.033(8)
C220 0.030(7) 0.088(12) 0.077(10) 0.008(9) 0.010(6) -0.001(7)
C221 0.064(11) 0.124(18) 0.081(12) 0.010(12) 0.014(9) -0.018(12)
C222 0.082(13) 0.103(16) 0.110(16) 0.021(13) -0.017(12) -0.003(12)
C223 0.092(13) 0.130(18) 0.051(9) -0.008(10) 0.004(9) -0.046(13)
C224 0.051(8) 0.095(12) 0.029(6) -0.003(7) 0.005(5) -0.025(8)
C225 0.044(7) 0.148(15) 0.096(11) -0.104(11) 0.043(7) -0.061(9)
C226 0.071(10) 0.149(17) 0.133(15) -0.115(14) 0.046(10) -0.072(12)
C227 0.030(7) 0.142(16) 0.132(14) -0.093(13) 0.032(8) -0.043(9)
C228 0.029(6) 0.071(9) 0.066(8) -0.043(7) 0.017(5) -0.024(6)
C229 0.074(11) 0.102(14) 0.085(11) -0.031(10) 0.016(9) -0.049(11)
O230 0.030(4) 0.056(5) 0.048(4) -0.033(4) 0.015(3) -0.029(4)
C230 0.085(12) 0.145(18) 0.081(11) -0.021(11) -0.004(9) -0.085(13)
C231 0.055(5) 0.058(5) 0.056(5) -0.021(4) 0.006(4) -0.025(4)
C235 0.038(6) 0.059(8) 0.075(9) -0.054(8) 0.024(6) -0.026(6)
C236 0.055(9) 0.137(17) 0.127(15) -0.103(14) 0.041(9) -0.049(11)
C237 0.050(8) 0.092(12) 0.102(12) -0.050(10) 0.019(8) -0.037(9)
C238 0.107(17) 0.077(15) 0.34(4) -0.010(19) -0.08(2) -0.060(14)
C239 0.074(12) 0.120(18) 0.160(14) 0.029(16) 0.032(13) -0.050(13)
C240 0.048(7) 0.069(9) 0.056(7) -0.038(7) 0.004(6) -0.029(7)
C241 0.094(12) 0.085(12) 0.105(13) -0.038(10) 0.001(10) -0.057(11)
C242 0.058(9) 0.134(16) 0.063(9) -0.039(9) 0.019(7) -0.058(10)
C243 0.029(4) 0.030(4) 0.037(4) -0.019(3) 0.006(3) -0.017(3)
C244 0.025(5) 0.032(5) 0.042(6) -0.025(5) 0.015(4) -0.011(4)
C245 0.110(12) 0.23(3) 0.081(12) -0.018(14) -0.009(10) -0.123(16)
C246 0.043(10) 0.089(16) 0.36(4) -0.01(2) 0.026(17) -0.025(11)
O248 0.032(4) 0.046(5) 0.040(4) -0.013(3) 0.003(3) -0.017(4)
C251 0.039(6) 0.050(7) 0.045(6) -0.031(5) 0.006(5) -0.022(5)
C252 0.034(5) 0.047(6) 0.021(5) -0.011(4) 0.001(4) -0.026(5)
C253 0.077(6) 0.078(6) 0.082(6) -0.018(4) 0.005(4) -0.028(4)
C254 0.092(13) 0.115(16) 0.073(11) -0.004(10) 0.023(10) -0.047(13)
C255 0.132(17) 0.057(11) 0.084(11) -0.014(9) 0.006(9) 0.000(11)
C256 0.112(8) 0.112(8) 0.110(8) -0.030(5) -0.024(5) -0.045(5)
C261 0.122(9) 0.129(9) 0.122(8) -0.041(5) -0.021(5) -0.040(5)
C264 0.091(13) 0.103(15) 0.072(11) -0.007(10) -0.031(9) -0.037(12)
C265 0.28(4) 0.10(2) 0.20(3) 0.02(2) -0.11(3) -0.09(3)
C266 0.16(2) 0.17(3) 0.096(15) 0.035(15) -0.069(15) -0.09(2)
C267 0.047(7) 0.042(7) 0.058(7) -0.022(6) -0.013(6) -0.012(6)
C268 0.068(9) 0.089(11) 0.054(8) -0.050(8) -0.004(7) -0.016(8)
C269 0.027(6) 0.069(9) 0.058(8) -0.033(7) 0.000(5) 0.008(6)
C270 0.037(6) 0.052(8) 0.046(6) -0.018(6) -0.008(5) -0.009(6)
C271 0.089(12) 0.119(16) 0.116(14) -0.067(13) -0.049(11) -0.008(11)
C272 0.063(9) 0.066(10) 0.099(12) -0.031(9) -0.029(9) 0.008(8)
C273 0.25(3) 0.20(3) 0.084(14) -0.052(15) 0.054(17) -0.19(3)
C276 0.022(5) 0.038(6) 0.034(5) -0.022(4) 0.010(4) -0.011(4)
O284 0.024(4) 0.044(4) 0.045(4) -0.022(4) -0.004(3) 0.000(3)
C285 0.063(8) 0.069(9) 0.031(6) -0.026(6) 0.000(5) -0.022(7)
C289 0.038(6) 0.064(8) 0.033(6) -0.005(6) 0.004(5) -0.018(6)
C290 0.042(4) 0.046(4) 0.041(4) -0.019(4) 0.001(3) -0.011(4)
C291 0.061(5) 0.070(5) 0.058(5) -0.028(4) 0.000(4) -0.015(4)
C297 0.044(6) 0.087(10) 0.029(5) -0.024(6) 0.010(5) -0.038(7)
C298 0.066(9) 0.112(13) 0.030(6) -0.026(7) 0.013(6) -0.049(9)
C299 0.069(10) 0.139(16) 0.039(7) -0.027(9) 0.024(7) -0.067(11)
C300 0.096(13) 0.18(2) 0.048(9) -0.010(11) 0.019(9) -0.092(15)
C301 0.086(12) 0.17(2) 0.045(8) 0.003(10) -0.007(8) -0.079(14)
C302 0.063(9) 0.137(17) 0.066(9) -0.020(10) 0.000(8) -0.061(11)
O330 0.038(4) 0.044(4) 0.032(4) -0.023(3) 0.007(3) -0.017(3)
O331 0.033(4) 0.062(5) 0.043(4) -0.025(4) -0.001(3) -0.019(4)
C342 0.059(8) 0.126(14) 0.041(7) -0.049(8) 0.028(6) -0.059(9)
C344 0.070(10) 0.163(18) 0.044(8) -0.045(10) 0.035(7) -0.067(12)
O364 0.059(6) 0.114(9) 0.104(8) -0.087(7) 0.037(5) -0.047(6)

loop_
_atom_type_symbol
_atom_type_description
_atom_type_scat_dispersion_real
_atom_type_scat_dispersion_imag
_atom_type_scat_source
C C 0.0181 0.0091 'International Tables Vol C Tables 4.2.6.8 and 6.1.1.4'
H H 0.0000 0.0000 'International Tables Vol C Tables 4.2.6.8 and 6.1.1.4'
O O 0.0492 0.0322 'International Tables Vol C Tables 4.2.6.8 and 6.1.1.4'
N N 0.0311 0.0180 'International Tables Vol C Tables 4.2.6.8 and 6.1.1.4'
P P 0.2955 0.4335 'International Tables Vol C Tables 4.2.6.8 and 6.1.1.4'
S S 0.3331 0.5567 'International Tables Vol C Tables 4.2.6.8 and 6.1.1.4'
Nd Nd -3.1807 10.9079 'International Tables Vol C Tables 4.2.6.8 and 6.1.1.4'

loop_
_geom_angle_atom_site_label_1
_geom_angle_atom_site_label_2
_geom_angle_atom_site_label_3
_geom_angle
O1 Nd1 O364 77.6(3)
O1 Nd1 O77 85.8(4)
O364 Nd1 O77 153.0(3)
O1 Nd1 O78 69.5(3)
O364 Nd1 O78 105.8(3)
O77 Nd1 O78 87.7(5)
O1 Nd1 O83 133.7(3)
O364 Nd1 O83 133.2(3)
O77 Nd1 O83 73.3(3)
O78 Nd1 O83 68.9(3)
O1 Nd1 O76 146.0(3)
O364 Nd1 O76 80.9(5)
O77 Nd1 O76 102.7(7)
O78 Nd1 O76 142.6(3)
O83 Nd1 O76 79.8(3)
O1 Nd1 O7 70.4(4)
O364 Nd1 O7 71.8(3)
O77 Nd1 O7 82.6(4)
O78 Nd1 O7 139.3(3)
O83 Nd1 O7 142.5(4)
O76 Nd1 O7 78.1(4)
O1 Nd1 O79 117.0(3)
O364 Nd1 O79 69.2(3)
O77 Nd1 O79 137.8(3)
O78 Nd1 O79 70.4(3)
O83 Nd1 O79 65.4(3)
O76 Nd1 O79 78.4(5)
O7 Nd1 O79 137.0(3)
O1 Nd1 Nd2 81.4(2)
O364 Nd1 Nd2 77.0(3)
O77 Nd1 Nd2 121.7(4)
O78 Nd1 Nd2 34.80(17)
O83 Nd1 Nd2 75.9(2)
O76 Nd1 Nd2 118.8(4)
O7 Nd1 Nd2 141.5(3)
O79 Nd1 Nd2 40.4(2)
O1 Nd1 Nd3 93.9(2)
O364 Nd1 Nd3 138.1(3)
O77 Nd1 Nd3 63.3(3)
O78 Nd1 Nd3 35.42(17)
O83 Nd1 Nd3 39.9(2)
O76 Nd1 Nd3 119.5(3)
O7 Nd1 Nd3 143.8(2)
O79 Nd1 Nd3 79.20(17)
Nd2 Nd1 Nd3 61.153(18)
O135 S1 O6 116.4(5)
O135 S1 C16 110.8(6)
O6 S1 C16 106.1(7)
O135 S1 C6 111.1(7)
O6 S1 C6 107.1(6)
C16 S1 C6 104.6(7)
O63 P1 O62 111.7(5)
O63 P1 O61 113.2(4)
O62 P1 O61 111.2(4)
O63 P1 C201 105.8(6)
O62 P1 C201 107.9(6)
O61 P1 C201 106.6(6)
C1 O1 Nd1 143.5(10)
C290 N1 C261 118.7(12)
C290 N1 C291 124.5(11)
C261 N1 C291 116.4(12)
O1 C1 C6 122.0(13)
O1 C1 C2 125.0(16)
C6 C1 C2 113.0(12)
O3 Nd2 O63 149.6(4)
O3 Nd2 O2 76.5(3)
O63 Nd2 O2 92.6(3)
O3 Nd2 O80 82.8(3)
O63 Nd2 O80 89.9(3)
O2 Nd2 O80 142.8(3)
O3 Nd2 O78 112.4(3)
O63 Nd2 O78 91.4(3)
O2 Nd2 O78 75.3(3)
O80 Nd2 O78 141.7(3)
O3 Nd2 O11 71.0(4)
O63 Nd2 O11 78.6(3)
O2 Nd2 O11 70.8(3)
O80 Nd2 O11 73.4(4)
O78 Nd2 O11 144.0(3)
O3 Nd2 O85 130.6(4)
O63 Nd2 O85 74.7(3)
O2 Nd2 O85 141.1(3)
O80 Nd2 O85 74.9(3)
O78 Nd2 O85 68.6(2)
O11 Nd2 O85 138.1(3)
O3 Nd2 O79 63.5(4)
O63 Nd2 O79 145.9(3)
O2 Nd2 O79 109.2(3)
O80 Nd2 O79 88.0(3)
O78 Nd2 O79 70.3(3)
O11 Nd2 O79 132.6(3)
O85 Nd2 O79 72.0(3)
O3 Nd2 Nd1 80.3(3)
O63 Nd2 Nd1 125.9(2)
O2 Nd2 Nd1 78.9(3)
O80 Nd2 Nd1 127.7(3)
O78 Nd2 Nd1 34.60(19)
O11 Nd2 Nd1 142.10(19)
O85 Nd2 Nd1 79.6(2)
O79 Nd2 Nd1 40.44(18)
O3 Nd2 Nd3 138.4(4)
O63 Nd2 Nd3 71.5(2)
O2 Nd2 Nd3 103.69(19)
O80 Nd2 Nd3 112.3(2)
O78 Nd2 Nd3 34.13(14)
O11 Nd2 Nd3 149.4(3)
O85 Nd2 Nd3 37.54(17)
O79 Nd2 Nd3 77.94(19)
Nd1 Nd2 Nd3 59.492(18)
O8 S2 O7 115.0(8)
O8 S2 C2 107.2(7)
O7 S2 C2 110.6(6)
O8 S2 C32 106.5(7)
O7 S2 C32 107.6(8)
C2 S2 C32 109.8(10)
O66 P2 O92 114.8(4)
O66 P2 O64 112.4(4)
O92 P2 O64 105.2(4)
O66 P2 C207 107.8(4)
O92 P2 C207 109.6(5)
O64 P2 C207 106.6(5)
O66 P2 Nd6 133.3(3)
O92 P2 Nd6 53.1(3)
O64 P2 Nd6 52.1(3)
C207 P2 Nd6 118.7(3)
C11 O2 Nd2 142.5(9)
C256 N2 C293 128.8(18)
C256 N2 C292 118(2)
C293 N2 C292 113(2)
C3 C2 C1 122.5(16)
C3 C2 S2 115.8(12)
C1 C2 S2 121.6(11)
O66 Nd3 O62 92.7(3)
O66 Nd3 O81 83.5(3)
O62 Nd3 O81 73.4(3)
O66 Nd3 O78 172.8(3)
O62 Nd3 O78 82.7(3)
O81 Nd3 O78 89.8(3)
O66 Nd3 O82 80.2(3)
O62 Nd3 O82 142.8(3)
O81 Nd3 O82 69.5(3)
O78 Nd3 O82 100.2(3)
O66 Nd3 O85 117.4(2)
O62 Nd3 O85 78.5(3)
O81 Nd3 O85 145.8(3)
O78 Nd3 O85 67.2(2)
O82 Nd3 O85 137.0(3)
O66 Nd3 O84 73.2(2)
O62 Nd3 O84 142.7(2)
O81 Nd3 O84 135.9(3)
O78 Nd3 O84 113.8(3)
O82 Nd3 O84 69.9(3)
O85 Nd3 O84 78.1(3)
O66 Nd3 O83 120.3(3)
O62 Nd3 O83 141.3(3)
O81 Nd3 O83 126.0(3)
O78 Nd3 O83 66.1(3)
O82 Nd3 O83 68.5(3)
O85 Nd3 O83 68.9(3)
O84 Nd3 O83 48.9(2)
O66 Nd3 O86 71.9(2)
O62 Nd3 O86 67.7(2)
O81 Nd3 O86 132.2(3)
O78 Nd3 O86 111.0(2)
O82 Nd3 O86 140.2(3)
O85 Nd3 O86 47.2(2)
O84 Nd3 O86 75.1(2)
O83 Nd3 O86 101.8(2)
O66 Nd3 C231 96.7(3)
O62 Nd3 C231 150.2(3)
O81 Nd3 C231 135.6(3)
O78 Nd3 C231 90.1(3)
O82 Nd3 C231 66.8(3)
O85 Nd3 C231 72.1(3)
O84 Nd3 C231 24.4(3)
O83 Nd3 C231 24.6(3)
O86 Nd3 C231 88.5(3)
O66 Nd3 Nd1 148.9(2)
O62 Nd3 Nd1 117.30(16)
O81 Nd3 Nd1 96.9(2)
O78 Nd3 Nd1 34.7(2)
O82 Nd3 Nd1 71.1(2)
O85 Nd3 Nd1 78.86(18)
O84 Nd3 Nd1 85.83(15)
O83 Nd3 Nd1 37.45(17)
O86 Nd3 Nd1 125.05(13)
C231 Nd3 Nd1 61.6(2)
O66 Nd3 Nd2 148.31(18)
O62 Nd3 Nd2 68.06(18)
O81 Nd3 Nd2 112.6(2)
O78 Nd3 Nd2 33.67(18)
O82 Nd3 Nd2 130.4(2)
O85 Nd3 Nd2 36.51(17)
O84 Nd3 Nd2 106.49(17)
O83 Nd3 Nd2 73.3(2)
O86 Nd3 Nd2 77.37(13)
C231 Nd3 Nd2 90.1(2)
Nd1 Nd3 Nd2 59.36(2)
O9 S3 O10 116.1(9)
O9 S3 C22 113.5(10)
O10 S3 C22 107.2(11)
O9 S3 C36 108.2(8)
O10 S3 C36 105.6(8)
C22 S3 C36 105.5(10)
O67 P3 O69 113.4(4)
O67 P3 O68 115.5(4)
O69 P3 O68 103.0(3)
O67 P3 C213 109.5(5)
O69 P3 C213 107.2(5)
O68 P3 C213 107.7(5)
O67 P3 Nd10 138.1(3)
O69 P3 Nd10 51.4(2)
O68 P3 Nd10 52.2(2)
C213 P3 Nd10 112.3(4)
C21 O3 Nd2 143.8(13)
C237 N3 C238 115(2)
C237 N3 C239 119.4(16)
C238 N3 C239 125.5(17)
C4 C3 C2 122.9(16)
O89 Nd4 O16 132.8(3)
O89 Nd4 O92 76.4(3)
O16 Nd4 O92 138.5(3)
O89 Nd4 O90 83.1(3)
O16 Nd4 O90 79.0(3)
O92 Nd4 O90 76.4(2)
O89 Nd4 O84 142.3(3)
O16 Nd4 O84 78.2(3)
O92 Nd4 O84 92.8(2)
O90 Nd4 O84 130.0(3)
O89 Nd4 O91 133.3(3)
O16 Nd4 O91 68.1(3)
O92 Nd4 O91 70.6(2)
O90 Nd4 O91 57.9(2)
O84 Nd4 O91 72.4(2)
O89 Nd4 O88 88.6(4)
O16 Nd4 O88 77.1(3)
O92 Nd4 O88 140.7(3)
O90 Nd4 O88 138.2(3)
O84 Nd4 O88 77.1(3)
O91 Nd4 O88 137.3(3)
O89 Nd4 O87 70.9(3)
O16 Nd4 O87 138.5(3)
O92 Nd4 O87 71.5(3)
O90 Nd4 O87 142.4(3)
O84 Nd4 O87 71.4(3)
O91 Nd4 O87 125.1(3)
O88 Nd4 O87 69.2(3)
O89 Nd4 O17 66.9(3)
O16 Nd4 O17 66.0(3)
O92 Nd4 O17 133.2(3)
O90 Nd4 O17 71.4(3)
O84 Nd4 O17 134.0(3)
O91 Nd4 O17 115.9(3)
O88 Nd4 O17 67.7(3)
O87 Nd4 O17 118.9(3)
O89 Nd4 Nd5 123.0(2)
O16 Nd4 Nd5 40.7(2)
O92 Nd4 Nd5 101.26(16)
O90 Nd4 Nd5 43.15(18)
O84 Nd4 Nd5 94.38(18)
O91 Nd4 Nd5 39.23(15)
O88 Nd4 Nd5 117.1(2)
O87 Nd4 Nd5 163.3(2)
O17 Nd4 Nd5 77.2(2)
O89 Nd4 Nd6 94.3(2)
O16 Nd4 Nd6 99.5(2)
O92 Nd4 Nd6 42.28(15)
O90 Nd4 Nd6 40.54(18)
O84 Nd4 Nd6 101.7(2)
O91 Nd4 Nd6 39.55(15)
O88 Nd4 Nd6 176.5(3)
O87 Nd4 Nd6 113.6(2)
O17 Nd4 Nd6 111.6(2)
Nd5 Nd4 Nd6 59.564(16)
O11 S4 O12 115.8(6)
O11 S4 C26 108.4(9)
O12 S4 C26 109.4(9)
O11 S4 C12 108.2(6)
O12 S4 C12 105.3(9)
C26 S4 C12 109.6(9)
O134 P4 O71 107.4(4)
O134 P4 O104 106.1(4)
O71 P4 O104 115.2(5)
O134 P4 C297 108.3(5)
O71 P4 C297 111.2(5)
O104 P4 C297 108.4(4)
O134 P4 Nd17 49.6(3)
O71 P4 Nd17 121.6(3)
O104 P4 Nd17 56.9(3)
C297 P4 Nd17 126.6(4)
O134 P4 Nd16 53.9(3)
O71 P4 Nd16 53.7(3)
O104 P4 Nd16 122.5(3)
C297 P4 Nd16 128.7(4)
Nd17 P4 Nd16 81.29(6)
C253 N4 C254 118.1(13)
C253 N4 C255 123.8(14)
C254 N4 C255 108.1(13)
C3 C4 C5 118.9(13)
C3 C4 C7 127.1(15)
C5 C4 C7 114.0(16)
O13 Nd5 O15 86.5(3)
O13 Nd5 O91 129.1(3)
O15 Nd5 O91 120.7(2)
O13 Nd5 O94 120.1(3)
O15 Nd5 O94 128.9(3)
O91 Nd5 O94 77.5(2)
O13 Nd5 O16 72.8(3)
O15 Nd5 O16 81.3(3)
O91 Nd5 O16 70.6(3)
O94 Nd5 O16 145.0(2)
O13 Nd5 O93 151.7(3)
O15 Nd5 O93 72.0(3)
O91 Nd5 O93 78.7(2)
O94 Nd5 O93 65.5(2)
O16 Nd5 O93 120.0(3)
O13 Nd5 O14 85.7(3)
O15 Nd5 O14 72.2(2)
O91 Nd5 O14 140.7(3)
O94 Nd5 O14 67.9(2)
O16 Nd5 O14 146.8(3)
O93 Nd5 O14 70.6(3)
O13 Nd5 O90 79.8(3)
O15 Nd5 O90 157.2(3)
O91 Nd5 O90 58.7(2)
O94 Nd5 O90 73.8(2)
O16 Nd5 O90 77.4(3)
O93 Nd5 O90 126.1(2)
O14 Nd5 O90 124.1(2)
O13 Nd5 Nd6 119.3(2)
O15 Nd5 Nd6 153.6(2)
O91 Nd5 Nd6 39.59(15)
O94 Nd5 Nd6 44.44(15)
O16 Nd5 Nd6 100.56(18)
O93 Nd5 Nd6 84.77(16)
O14 Nd5 Nd6 112.08(17)
O90 Nd5 Nd6 41.43(18)
O13 Nd5 Nd4 87.2(2)
O15 Nd5 Nd4 120.6(2)
O91 Nd5 Nd4 42.34(19)
O94 Nd5 Nd4 104.64(15)
O16 Nd5 Nd4 40.83(19)
O93 Nd5 Nd4 119.32(15)
O14 Nd5 Nd4 164.95(18)
O90 Nd5 Nd4 41.26(14)
Nd6 Nd5 Nd4 60.553(16)
O13 Nd5 Nd7 122.7(2)
O15 Nd5 Nd7 85.0(2)
O91 Nd5 Nd7 103.13(18)
O94 Nd5 Nd7 44.03(16)
O16 Nd5 Nd7 158.6(2)
O93 Nd5 Nd7 39.32(14)
O14 Nd5 Nd7 38.1(2)
O90 Nd5 Nd7 117.71(16)
Nd6 Nd5 Nd7 84.722(18)
Nd4 Nd5 Nd7 143.27(2)
O18 S5 O17 118.1(8)
O18 S5 C72 104.6(8)
O17 S5 C72 110.4(7)
O18 S5 C46 107.2(7)
O17 S5 C46 107.2(6)
C72 S5 C46 109.1(8)
O73 P5 O75 113.2(4)
O73 P5 O74 114.5(4)
O75 P5 O74 105.2(4)
O73 P5 C219 106.2(6)
O75 P5 C219 111.0(6)
O74 P5 C219 106.7(5)
O73 P5 Nd13 139.9(4)
O75 P5 Nd13 53.9(3)
O74 P5 Nd13 52.2(3)
C219 P5 Nd13 113.8(5)
C267 N5 C269 121.2(10)
C267 N5 C268 119.8(11)
C269 N5 C268 118.7(10)
C4 C5 C6 120.1(14)
O91 Nd6 O96 130.8(3)
O91 Nd6 O230 85.4(2)
O96 Nd6 O230 143.8(2)
O91 Nd6 O90 59.6(2)
O96 Nd6 O90 77.4(3)
O230 Nd6 O90 133.9(2)
O91 Nd6 O95 125.0(2)
O96 Nd6 O95 77.8(2)
O230 Nd6 O95 81.4(2)
O90 Nd6 O95 94.5(2)
O91 Nd6 O64 81.9(2)
O96 Nd6 O64 109.7(2)
O230 Nd6 O64 69.1(2)
O90 Nd6 O64 126.9(2)
O95 Nd6 O64 138.6(2)
O91 Nd6 O92 71.3(2)
O96 Nd6 O92 75.7(2)
O230 Nd6 O92 123.8(2)
O90 Nd6 O92 75.1(2)
O95 Nd6 O92 153.1(2)
O64 Nd6 O92 57.7(2)
O91 Nd6 O110 150.9(2)
O96 Nd6 O110 74.0(2)
O230 Nd6 O110 71.1(2)
O90 Nd6 O110 149.4(2)
O95 Nd6 O110 69.3(2)
O64 Nd6 O110 74.0(2)
O92 Nd6 O110 107.5(2)
O91 Nd6 O94 73.8(2)
O96 Nd6 O94 116.9(2)
O230 Nd6 O94 69.2(2)
O90 Nd6 O94 72.6(2)
O95 Nd6 O94 51.61(19)
O64 Nd6 O94 132.8(2)
O92 Nd6 O94 141.0(2)
O110 Nd6 O94 111.5(2)
O91 Nd6 C244 100.0(2)
O96 Nd6 C244 100.2(3)
O230 Nd6 C244 69.7(3)
O90 Nd6 C244 86.8(3)
O95 Nd6 C244 26.0(2)
O64 Nd6 C244 138.4(3)
O92 Nd6 C244 161.8(3)
O110 Nd6 C244 87.9(2)
O94 Nd6 C244 26.3(2)
O91 Nd6 P2 75.52(16)
O96 Nd6 P2 92.26(18)
O230 Nd6 P2 96.85(15)
O90 Nd6 P2 101.59(16)
O95 Nd6 P2 158.85(16)
O64 Nd6 P2 28.92(17)
O92 Nd6 P2 28.82(18)
O110 Nd6 P2 90.12(14)
O94 Nd6 P2 147.06(14)
C244 Nd6 P2 166.3(2)
O91 Nd6 Nd5 38.95(15)
O96 Nd6 Nd5 117.7(2)
O230 Nd6 Nd5 90.50(16)
O90 Nd6 Nd5 43.36(19)
O95 Nd6 Nd5 87.92(15)
O64 Nd6 Nd5 119.59(15)
O92 Nd6 Nd5 100.04(16)
O110 Nd6 Nd5 152.20(14)
O94 Nd6 Nd5 40.93(15)
C244 Nd6 Nd5 65.76(18)
P2 Nd6 Nd5 113.20(5)
O19 S6 O20 118.1(5)
O19 S6 C42 108.0(6)
O20 S6 C42 107.6(7)
O19 S6 C52 110.8(6)
O20 S6 C52 106.7(6)
C42 S6 C52 104.8(7)
C264 N6 C266 120.1(18)
C264 N6 C265 123.1(19)
C266 N6 C265 116.2(19)
C5 C6 C1 122.4(13)
C5 C6 S1 114.7(12)
C1 C6 S1 122.9(9)
O97 Nd7 O100 153.0(3)
O97 Nd7 O14 73.1(3)
O100 Nd7 O14 131.2(2)
O97 Nd7 O65 96.2(3)
O100 Nd7 O65 73.2(2)
O14 Nd7 O65 138.0(2)
O97 Nd7 O101 92.3(2)
O100 Nd7 O101 79.0(2)
O14 Nd7 O101 87.5(2)
O65 Nd7 O101 134.1(2)
O97 Nd7 O99 72.8(2)
O100 Nd7 O99 80.3(2)
O14 Nd7 O99 135.2(2)
O65 Nd7 O99 74.0(2)
O101 Nd7 O99 65.8(2)
O97 Nd7 O93 136.5(3)
O100 Nd7 O93 70.0(2)
O14 Nd7 O93 71.5(3)
O65 Nd7 O93 93.4(2)
O101 Nd7 O93 110.5(2)
O99 Nd7 O93 150.1(2)
O97 Nd7 O21 75.8(2)
O100 Nd7 O21 121.4(2)
O14 Nd7 O21 67.0(3)
O65 Nd7 O21 71.0(3)
O101 Nd7 O21 154.0(3)
O99 Nd7 O21 129.3(2)
O93 Nd7 O21 67.5(2)
O97 Nd7 O94 121.8(3)
O100 Nd7 O94 71.4(2)
O14 Nd7 O94 64.3(2)
O65 Nd7 O94 141.9(2)
O101 Nd7 O94 49.99(19)
O99 Nd7 O94 112.9(2)
O93 Nd7 O94 61.4(2)
O21 Nd7 O94 117.4(2)
O97 Nd7 C244 110.4(3)
O100 Nd7 C244 70.4(2)
O14 Nd7 C244 78.2(3)
O65 Nd7 C244 141.4(3)
O101 Nd7 C244 24.4(2)
O99 Nd7 C244 87.4(2)
O93 Nd7 C244 86.2(2)
O21 Nd7 C244 141.2(3)
O94 Nd7 C244 26.0(2)
O97 Nd7 Nd5 112.2(2)
O100 Nd7 Nd5 92.60(16)
O14 Nd7 Nd5 39.15(15)
O65 Nd7 Nd5 131.75(15)
O101 Nd7 Nd5 84.52(15)
O99 Nd7 Nd5 150.24(15)
O93 Nd7 Nd5 39.4(2)
O21 Nd7 Nd5 78.9(2)
O94 Nd7 Nd5 38.49(14)
C244 Nd7 Nd5 63.08(18)
O97 Nd7 Nd9 132.9(2)
O100 Nd7 Nd9 38.69(15)
O14 Nd7 Nd9 140.37(15)
O65 Nd7 Nd9 37.14(15)
O101 Nd7 Nd9 115.39(17)
O99 Nd7 Nd9 84.48(16)
O93 Nd7 Nd9 70.2(2)
O21 Nd7 Nd9 88.97(19)
O94 Nd7 Nd9 104.84(15)
C244 Nd7 Nd9 109.05(19)
Nd5 Nd7 Nd9 107.922(17)
O21 S7 O22 116.0(7)
O21 S7 C62 108.8(5)
O22 S7 C62 106.8(5)
O21 S7 C56 110.2(5)
O22 S7 C56 107.7(6)
C62 S7 C56 106.9(7)
S2 O7 Nd1 125.7(7)
C8 C7 C10 114.7(18)
C8 C7 C9 98.2(18)
C10 C7 C9 109.3(17)
C8 C7 C4 112.7(15)
C10 C7 C4 109.3(16)
C9 C7 C4 112.3(15)
O61 Nd8 O64 132.1(3)
O61 Nd8 O102 81.8(3)
O64 Nd8 O102 81.5(3)
O61 Nd8 O104 82.2(3)
O64 Nd8 O104 142.7(2)
O102 Nd8 O104 91.9(3)
O61 Nd8 O243 88.6(2)
O64 Nd8 O243 115.2(2)
O102 Nd8 O243 162.9(3)
O104 Nd8 O243 72.7(2)
O61 Nd8 O86 77.2(3)
O64 Nd8 O86 71.2(2)
O102 Nd8 O86 116.7(2)
O104 Nd8 O86 141.3(2)
O243 Nd8 O86 74.4(2)
O61 Nd8 O230 139.8(2)
O64 Nd8 O230 70.2(2)
O102 Nd8 O230 138.3(2)
O104 Nd8 O230 92.8(2)
O243 Nd8 O230 52.3(2)
O86 Nd8 O230 82.7(2)
O61 Nd8 O103 140.7(3)
O64 Nd8 O103 74.4(2)
O102 Nd8 O103 73.7(2)
O104 Nd8 O103 68.6(2)
O243 Nd8 O103 106.1(2)
O86 Nd8 O103 141.5(2)
O230 Nd8 O103 69.7(2)
O61 Nd8 C243 115.0(3)
O64 Nd8 C243 94.2(3)
O102 Nd8 C243 159.3(2)
O104 Nd8 C243 79.3(3)
O243 Nd8 C243 26.4(2)
O86 Nd8 C243 80.3(2)
O230 Nd8 C243 26.2(2)
O103 Nd8 C243 85.6(2)
O61 Nd8 Nd6 149.6(2)
O64 Nd8 Nd6 35.11(15)
O102 Nd8 Nd6 112.3(2)
O104 Nd8 Nd6 122.16(14)
O243 Nd8 Nd6 82.82(15)
O86 Nd8 Nd6 72.44(16)
O230 Nd8 Nd6 35.12(17)
O103 Nd8 Nd6 69.55(17)
C243 Nd8 Nd6 59.5(2)
O23 S8 O24 115.7(6)
O23 S8 C76 112.0(7)
O24 S8 C76 107.7(8)
O23 S8 C66 110.3(6)
O24 S8 C66 106.4(6)
C76 S8 C66 104.0(7)
C273 N8 C275 118(2)
C273 N8 C274 116(3)
C275 N8 C274 119(3)
O38 Nd9 O105 87.4(3)
O38 Nd9 O107 127.7(3)
O105 Nd9 O107 86.1(3)
O38 Nd9 O71 86.5(3)
O105 Nd9 O71 77.5(3)
O107 Nd9 O71 141.5(2)
O38 Nd9 O243 157.6(3)
O105 Nd9 O243 81.0(3)
O107 Nd9 O243 70.7(2)
O71 Nd9 O243 72.4(2)
O38 Nd9 O65 80.6(3)
O105 Nd9 O65 146.3(3)
O107 Nd9 O65 77.0(3)
O71 Nd9 O65 132.4(2)
O243 Nd9 O65 119.1(2)
O38 Nd9 O106 66.9(2)
O105 Nd9 O106 137.7(3)
O107 Nd9 O106 136.2(2)
O71 Nd9 O106 68.3(2)
O243 Nd9 O106 110.1(2)
O65 Nd9 O106 64.4(2)
O38 Nd9 O100 136.4(2)
O105 Nd9 O100 133.4(2)
O107 Nd9 O100 77.8(2)
O71 Nd9 O100 88.6(2)
O243 Nd9 O100 52.5(2)
O65 Nd9 O100 71.3(2)
O106 Nd9 O100 71.1(2)
O38 Nd9 O45 65.6(3)
O105 Nd9 O45 71.0(3)
O107 Nd9 O45 63.2(3)
O71 Nd9 O45 138.2(3)
O243 Nd9 O45 126.8(2)
O65 Nd9 O45 75.3(2)
O106 Nd9 O45 121.1(2)
O100 Nd9 O45 133.2(3)
O38 Nd9 C243 156.3(2)
O105 Nd9 C243 107.1(3)
O107 Nd9 C243 73.0(3)
O71 Nd9 C243 78.9(3)
O243 Nd9 C243 26.1(2)
O65 Nd9 C243 95.7(2)
O106 Nd9 C243 90.3(2)
O100 Nd9 C243 26.4(2)
O45 Nd9 C243 136.3(3)
O38 Nd9 Nd12 40.18(17)
O105 Nd9 Nd12 127.4(2)
O107 Nd9 Nd12 119.18(16)
O71 Nd9 Nd12 98.19(16)
O243 Nd9 Nd12 148.33(15)
O65 Nd9 Nd12 46.1(2)
O106 Nd9 Nd12 40.54(14)
O100 Nd9 Nd12 98.20(14)
O45 Nd9 Nd12 80.58(16)
C243 Nd9 Nd12 123.62(17)
O38 Nd9 Nd7 115.98(19)
O105 Nd9 Nd7 149.3(2)
O107 Nd9 Nd7 64.16(18)
O71 Nd9 Nd7 121.07(15)
O243 Nd9 Nd7 82.19(15)
O65 Nd9 Nd7 36.99(18)
O106 Nd9 Nd7 72.51(18)
O100 Nd9 Nd7 36.80(14)
O45 Nd9 Nd7 99.6(2)
C243 Nd9 Nd7 58.97(18)
Nd12 Nd9 Nd7 77.107(18)
O30 S9 O29 115.8(6)
O30 S9 C96 108.8(6)
O29 S9 C96 111.5(6)
O30 S9 C82 108.1(6)
O29 S9 C82 110.4(5)
C96 S9 C82 101.2(6)
C342 N9 C344 122.4(13)
C342 N9 C245 122.1(11)
C344 N9 C245 115.4(13)
O284 Nd10 O70 147.5(2)
O284 Nd10 O95 77.0(2)
O70 Nd10 O95 71.0(2)
O284 Nd10 O69 101.6(2)
O70 Nd10 O69 72.4(2)
O95 Nd10 O69 69.5(2)
O284 Nd10 O108 81.8(2)
O70 Nd10 O108 128.1(2)
O95 Nd10 O108 156.3(2)
O69 Nd10 O108 126.0(2)
O284 Nd10 O110 79.4(2)
O70 Nd10 O110 84.9(2)
O95 Nd10 O110 70.5(2)
O69 Nd10 O110 138.6(2)
O108 Nd10 O110 95.3(2)
O284 Nd10 O68 78.8(2)
O70 Nd10 O68 119.3(2)
O95 Nd10 O68 114.2(2)
O69 Nd10 O68 57.22(19)
O108 Nd10 O68 71.3(2)
O110 Nd10 O68 155.8(2)
O284 Nd10 O192 135.0(2)
O70 Nd10 O192 77.2(2)
O95 Nd10 O192 144.0(2)
O69 Nd10 O192 85.4(2)
O108 Nd10 O192 59.7(2)
O110 Nd10 O192 123.3(2)
O68 Nd10 O192 68.0(2)
O284 Nd10 O109 118.0(2)
O70 Nd10 O109 69.7(2)
O95 Nd10 O109 109.8(2)
O69 Nd10 O109 139.6(2)
O108 Nd10 O109 71.1(2)
O110 Nd10 O109 50.4(2)
O68 Nd10 O109 135.5(2)
O192 Nd10 O109 73.0(2)
O284 Nd10 C50 101.7(2)
O70 Nd10 C50 72.0(2)
O95 Nd10 C50 87.5(2)
O69 Nd10 C50 142.3(2)
O108 Nd10 C50 86.4(2)
O110 Nd10 C50 25.5(2)
O68 Nd10 C50 157.5(2)
O192 Nd10 C50 98.4(2)
O109 Nd10 C50 25.6(2)
O284 Nd10 P3 87.70(18)
O70 Nd10 P3 97.62(15)
O95 Nd10 P3 90.19(15)
O69 Nd10 P3 28.65(15)
O108 Nd10 P3 99.59(15)
O110 Nd10 P3 158.69(18)
O68 Nd10 P3 28.81(15)
O192 Nd10 P3 77.68(15)
O109 Nd10 P3 149.91(16)
C50 Nd10 P3 169.56(18)
O284 Nd10 Nd19 118.43(18)
O70 Nd10 Nd19 88.72(17)
O95 Nd10 Nd19 150.81(16)
O69 Nd10 Nd19 125.10(16)
O108 Nd10 Nd19 39.69(17)
O110 Nd10 Nd19 87.37(17)
O68 Nd10 Nd19 93.86(15)
O192 Nd10 Nd19 39.73(13)
O109 Nd10 Nd19 41.67(16)
C50 Nd10 Nd19 65.85(18)
P3 Nd10 Nd19 113.78(5)
O32 S10 O31 116.2(5)
O32 S10 C92 107.2(5)
O31 S10 C92 110.2(5)
O32 S10 C102 107.4(5)
O31 S10 C102 106.8(5)
C92 S10 C102 108.8(5)
C225 N10 C226 122.4(11)
C225 N10 C227 121.6(11)
C226 N10 C227 115.9(12)
O248 Nd11 O69 77.2(2)
O248 Nd11 O111 71.9(2)
O69 Nd11 O111 93.6(2)
O248 Nd11 O112 78.1(3)
O69 Nd11 O112 153.1(2)
O111 Nd11 O112 68.5(2)
O248 Nd11 O99 86.9(2)
O69 Nd11 O99 136.9(2)
O111 Nd11 O99 119.2(2)
O112 Nd11 O99 51.36(19)
O248 Nd11 O132 157.2(2)
O69 Nd11 O132 120.5(2)
O111 Nd11 O132 117.6(2)
O112 Nd11 O132 86.2(2)
O99 Nd11 O132 70.4(2)
O248 Nd11 O101 72.4(2)
O69 Nd11 O101 71.9(2)
O111 Nd11 O101 143.6(2)
O112 Nd11 O101 110.2(2)
O99 Nd11 O101 65.0(2)
O132 Nd11 O101 98.2(2)
O248 Nd11 O70 136.0(2)
O69 Nd11 O70 71.4(2)
O111 Nd11 O70 138.8(2)
O112 Nd11 O70 135.3(2)
O99 Nd11 O70 95.50(19)
O132 Nd11 O70 51.4(2)
O101 Nd11 O70 69.1(2)
O248 Nd11 O129 123.7(2)
O69 Nd11 O129 72.9(2)
O111 Nd11 O129 63.8(2)
O112 Nd11 O129 113.2(2)
O99 Nd11 O129 144.8(2)
O132 Nd11 O129 77.7(2)
O101 Nd11 O129 135.9(2)
O70 Nd11 O129 75.0(2)
O248 Nd11 C251 84.1(3)
O69 Nd11 C251 156.7(3)
O111 Nd11 C251 93.7(2)
O112 Nd11 C251 25.2(2)
O99 Nd11 C251 26.4(2)
O132 Nd11 C251 74.9(3)
O101 Nd11 C251 89.3(3)
O70 Nd11 C251 115.5(2)
O129 Nd11 C251 129.9(3)
O248 Nd11 C252 154.4(3)
O69 Nd11 C252 96.5(2)
O111 Nd11 C252 133.6(3)
O112 Nd11 C252 110.4(2)
O99 Nd11 C252 81.0(2)
O132 Nd11 C252 25.6(2)
O101 Nd11 C252 82.1(3)
O70 Nd11 C252 25.9(2)
O129 Nd11 C252 76.3(2)
C251 Nd11 C252 94.4(3)
O248 Nd11 Nd10 110.82(17)
O69 Nd11 Nd10 36.60(14)
O111 Nd11 Nd10 117.14(15)
O112 Nd11 Nd10 170.30(17)
O99 Nd11 Nd10 123.66(13)
O132 Nd11 Nd10 84.18(14)
O101 Nd11 Nd10 70.39(15)
O70 Nd11 Nd10 35.28(14)
O129 Nd11 Nd10 65.52(14)
C251 Nd11 Nd10 148.4(2)
C252 Nd11 Nd10 59.95(17)
O33 S11 O34 116.4(5)
O33 S11 C112 113.0(5)
O34 S11 C112 107.8(5)
O33 S11 C106 110.5(5)
O34 S11 C106 107.2(6)
C112 S11 C106 100.8(5)
S4 O11 Nd2 127.6(6)
O2 C11 C12 124.4(13)
O2 C11 C16 122.4(13)
C12 C11 C16 113.3(15)
O37 Nd12 O39 81.9(3)
O37 Nd12 O106 128.1(2)
O39 Nd12 O106 121.2(3)
O37 Nd12 O38 72.8(3)
O39 Nd12 O38 79.1(3)
O106 Nd12 O38 68.2(2)
O37 Nd12 O40 79.2(2)
O39 Nd12 O40 71.7(3)
O106 Nd12 O40 149.1(2)
O38 Nd12 O40 141.9(2)
O37 Nd12 O131 121.0(3)
O39 Nd12 O131 129.9(2)
O106 Nd12 O131 81.3(2)
O38 Nd12 O131 146.9(2)
O40 Nd12 O131 70.5(2)
O37 Nd12 O75 144.1(3)
O39 Nd12 O75 69.6(3)
O106 Nd12 O75 86.4(2)
O38 Nd12 O75 120.4(3)
O40 Nd12 O75 71.5(2)
O131 Nd12 O75 68.0(3)
O37 Nd12 O65 74.8(3)
O39 Nd12 O65 149.8(2)
O106 Nd12 O65 63.6(2)
O38 Nd12 O65 75.9(3)
O40 Nd12 O65 121.0(3)
O131 Nd12 O65 79.4(2)
O75 Nd12 O65 138.7(2)
O37 Nd12 Nd9 84.84(18)
O39 Nd12 Nd9 117.62(17)
O106 Nd12 Nd9 43.44(15)
O38 Nd12 Nd9 38.92(19)
O40 Nd12 Nd9 160.3(2)
O131 Nd12 Nd9 108.95(16)
O75 Nd12 Nd9 127.39(16)
O65 Nd12 Nd9 42.24(16)
O37 Nd12 Nd13 116.88(19)
O39 Nd12 Nd13 86.53(17)
O106 Nd12 Nd13 110.80(14)
O38 Nd12 Nd13 161.5(2)
O40 Nd12 Nd13 38.71(16)
O131 Nd12 Nd13 43.73(16)
O75 Nd12 Nd13 42.41(18)
O65 Nd12 Nd13 121.02(15)
Nd9 Nd12 Nd13 150.59(2)
O36 S12 O35 115.7(5)
O36 S12 C116 106.3(5)
O35 S12 C116 109.4(5)
O36 S12 C86 106.6(5)
O35 S12 C86 109.4(5)
C116 S12 C86 109.2(5)
C228 N12 C229 123.2(13)
C228 N12 C230 118.1(12)
C229 N12 C230 118.8(12)
C13 C12 C11 125.1(15)
C13 C12 S4 117.9(12)
C11 C12 S4 116.8(14)
O25 Nd13 O40 148.6(3)
O25 Nd13 O113 86.6(3)
O40 Nd13 O113 84.4(2)
O25 Nd13 O41 134.7(2)
O40 Nd13 O41 70.8(3)
O113 Nd13 O41 74.2(3)
O25 Nd13 O31 68.7(3)
O40 Nd13 O31 136.5(3)
O113 Nd13 O31 75.0(3)
O41 Nd13 O31 66.9(2)
O25 Nd13 O74 71.4(2)
O40 Nd13 O74 128.1(2)
O113 Nd13 O74 144.8(2)
O41 Nd13 O74 101.9(3)
O31 Nd13 O74 71.6(2)
O25 Nd13 O114 74.8(3)
O40 Nd13 O114 73.9(3)
O113 Nd13 O114 69.0(3)
O41 Nd13 O114 130.6(3)
O31 Nd13 O114 129.4(3)
O74 Nd13 O114 127.1(3)
O25 Nd13 O75 127.5(2)
O40 Nd13 O75 73.1(2)
O113 Nd13 O75 142.5(3)
O41 Nd13 O75 70.2(2)
O31 Nd13 O75 101.0(3)
O74 Nd13 O75 57.0(2)
O114 Nd13 O75 129.1(3)
O25 Nd13 O131 94.5(2)
O40 Nd13 O131 70.8(2)
O113 Nd13 O131 133.4(3)
O41 Nd13 O131 128.4(2)
O31 Nd13 O131 147.7(2)
O74 Nd13 O131 77.0(2)
O114 Nd13 O131 66.4(2)
O75 Nd13 O131 66.7(3)
O25 Nd13 P5 100.02(18)
O40 Nd13 P5 101.61(18)
O113 Nd13 P5 153.0(2)
O41 Nd13 P5 82.92(18)
O31 Nd13 P5 83.04(19)
O74 Nd13 P5 28.64(16)
O114 Nd13 P5 137.99(17)
O75 Nd13 P5 28.71(16)
O131 Nd13 P5 72.64(18)
O25 Nd13 Nd12 136.10(17)
O40 Nd13 Nd12 40.80(15)
O113 Nd13 Nd12 125.2(2)
O41 Nd13 Nd12 86.72(16)
O31 Nd13 Nd12 141.99(19)
O74 Nd13 Nd12 88.78(14)
O114 Nd13 Nd12 88.42(17)
O75 Nd13 Nd12 42.32(19)
O131 Nd13 Nd12 42.02(15)
P5 Nd13 Nd12 66.29(5)
O25 Nd13 Nd14 36.41(17)
O40 Nd13 Nd14 146.48(17)
O113 Nd13 Nd14 122.1(2)
O41 Nd13 Nd14 132.25(19)
O31 Nd13 Nd14 74.69(16)
O74 Nd13 Nd14 37.15(17)
O114 Nd13 Nd14 95.60(18)
O75 Nd13 Nd14 91.22(16)
O131 Nd13 Nd14 75.81(14)
P5 Nd13 Nd14 64.82(5)
Nd12 Nd13 Nd14 108.883(17)
O42 S13 O41 115.6(5)
O42 S13 C122 106.0(6)
O41 S13 C122 108.2(5)
O42 S13 C156 107.3(6)
O41 S13 C156 106.5(6)
C122 S13 C156 113.5(6)
C41 O13 Nd5 163.6(9)
C14 C13 C12 119.1(17)
O28 Nd14 O26 94.6(3)
O28 Nd14 O111 146.1(2)
O26 Nd14 O111 76.7(2)
O28 Nd14 O74 79.7(2)
O26 Nd14 O74 146.0(2)
O111 Nd14 O74 125.1(2)
O28 Nd14 O25 75.1(2)
O26 Nd14 O25 76.4(2)
O111 Nd14 O25 131.9(2)
O74 Nd14 O25 69.7(2)
O28 Nd14 O115 107.6(3)
O26 Nd14 O115 144.3(2)
O111 Nd14 O115 69.2(2)
O74 Nd14 O115 67.4(2)
O25 Nd14 O115 135.6(2)
O28 Nd14 O112 145.7(2)
O26 Nd14 O112 101.3(3)
O111 Nd14 O112 67.9(2)
O74 Nd14 O112 70.1(2)
O25 Nd14 O112 79.3(2)
O115 Nd14 O112 75.9(2)
O28 Nd14 O27 78.3(2)
O26 Nd14 O27 74.3(2)
O111 Nd14 O27 67.8(2)
O74 Nd14 O27 135.3(2)
O25 Nd14 O27 138.2(2)
O115 Nd14 O27 83.1(2)
O112 Nd14 O27 135.3(2)
O28 Nd14 Nd13 83.59(16)
O26 Nd14 Nd13 109.10(18)
O111 Nd14 Nd13 130.30(15)
O74 Nd14 Nd13 37.19(17)
O25 Nd14 Nd13 34.56(16)
O115 Nd14 Nd13 101.01(16)
O112 Nd14 Nd13 62.50(15)
O27 Nd14 Nd13 161.78(16)
O28 Nd14 Nd11 163.30(19)
O26 Nd14 Nd11 100.44(19)
O111 Nd14 Nd11 34.98(14)
O74 Nd14 Nd11 91.68(15)
O25 Nd14 Nd11 115.46(16)
O115 Nd14 Nd11 55.68(19)
O112 Nd14 Nd11 37.26(15)
O27 Nd14 Nd11 98.72(15)
Nd13 Nd14 Nd11 98.185(15)
O43 S14 O44 116.7(7)
O43 S14 C152 111.1(6)
O44 S14 C152 107.9(6)
O43 S14 C146 111.3(5)
O44 S14 C146 107.9(6)
C152 S14 C146 100.7(7)
C51 O14 Nd7 133.6(9)
C51 O14 Nd5 119.6(8)
Nd7 O14 Nd5 102.8(3)
C15 C14 C13 121.2(18)
C15 C14 C17 118(2)
C13 C14 C17 120.5(19)
O67 Nd15 O35 80.4(2)
O67 Nd15 O118 70.9(2)
O35 Nd15 O118 86.0(3)
O67 Nd15 O130 77.5(2)
O35 Nd15 O130 153.0(3)
O118 Nd15 O130 72.2(2)
O67 Nd15 O111 75.9(2)
O35 Nd15 O111 77.3(2)
O118 Nd15 O111 144.8(3)
O130 Nd15 O111 111.7(2)
O67 Nd15 O116 134.1(2)
O35 Nd15 O116 77.8(3)
O118 Nd15 O116 67.9(3)
O130 Nd15 O116 107.3(2)
O111 Nd15 O116 135.6(2)
O67 Nd15 O117 143.2(2)
O35 Nd15 O117 135.8(2)
O118 Nd15 O117 111.3(3)
O130 Nd15 O117 69.1(2)
O111 Nd15 O117 102.0(2)
O116 Nd15 O117 72.7(3)
O67 Nd15 O27 136.2(2)
O35 Nd15 O27 69.3(3)
O118 Nd15 O27 134.3(2)
O130 Nd15 O27 137.7(2)
O111 Nd15 O27 67.3(2)
O116 Nd15 O27 69.6(2)
O117 Nd15 O27 70.0(2)
O67 Nd15 O129 76.8(2)
O35 Nd15 O129 137.5(2)
O118 Nd15 O129 118.6(2)
O130 Nd15 O129 50.4(2)
O111 Nd15 O129 62.68(19)
O116 Nd15 O129 141.8(3)
O117 Nd15 O129 70.2(2)
O27 Nd15 O129 105.0(2)
O67 Nd15 C262 72.7(2)
O35 Nd15 C262 151.1(3)
O118 Nd15 C262 94.8(2)
O130 Nd15 C262 25.9(2)
O111 Nd15 C262 86.0(2)
O116 Nd15 C262 129.2(3)
O117 Nd15 C262 70.4(2)
O27 Nd15 C262 125.3(2)
O129 Nd15 C262 24.9(2)
O45 S15 O46 116.8(6)
O45 S15 C136 109.2(6)
O46 S15 C136 107.8(7)
O45 S15 C142 106.7(7)
O46 S15 C142 106.1(6)
C136 S15 C142 110.1(7)
C61 O15 Nd5 163.9(9)
C14 C15 C16 118.7(17)
O106 Nd16 O73 82.9(2)
O106 Nd16 O331 145.3(2)
O73 Nd16 O331 79.6(2)
O106 Nd16 O119 136.5(3)
O73 Nd16 O119 88.6(3)
O331 Nd16 O119 72.9(3)
O106 Nd16 O132 72.1(2)
O73 Nd16 O132 68.6(2)
O331 Nd16 O132 73.7(2)
O119 Nd16 O132 142.3(3)
O106 Nd16 O71 69.2(2)
O73 Nd16 O71 150.3(2)
O331 Nd16 O71 129.6(2)
O119 Nd16 O71 104.2(3)
O132 Nd16 O71 110.3(2)
O106 Nd16 O134 124.8(2)
O73 Nd16 O134 152.1(2)
O331 Nd16 O134 74.7(2)
O119 Nd16 O134 73.6(3)
O132 Nd16 O134 113.3(2)
O71 Nd16 O134 57.2(2)
O106 Nd16 O133 89.0(2)
O73 Nd16 O133 118.0(2)
O331 Nd16 O133 73.5(2)
O119 Nd16 O133 131.7(3)
O132 Nd16 O133 50.62(19)
O71 Nd16 O133 73.1(2)
O134 Nd16 O133 64.7(2)
O106 Nd16 O47 69.0(3)
O73 Nd16 O47 84.0(2)
O331 Nd16 O47 137.4(3)
O119 Nd16 O47 67.7(3)
O132 Nd16 O47 134.5(2)
O71 Nd16 O47 76.6(2)
O134 Nd16 O47 107.8(2)
O133 Nd16 O47 147.4(2)
O106 Nd16 C252 80.2(3)
O73 Nd16 C252 93.1(2)
O331 Nd16 C252 71.2(3)
O119 Nd16 C252 143.1(3)
O132 Nd16 C252 25.2(2)
O71 Nd16 C252 92.2(2)
O134 Nd16 C252 88.9(2)
O133 Nd16 C252 25.4(2)
O47 Nd16 C252 149.2(3)
O106 Nd16 P4 96.76(16)
O73 Nd16 P4 177.72(18)
O331 Nd16 P4 101.80(17)
O119 Nd16 P4 90.1(2)
O132 Nd16 P4 113.46(15)
O71 Nd16 P4 28.72(18)
O134 Nd16 P4 28.56(17)
O133 Nd16 P4 64.24(14)
O47 Nd16 P4 93.81(16)
C252 Nd16 P4 89.04(18)
O106 Nd16 Nd17 119.58(17)
O73 Nd16 Nd17 133.41(17)
O331 Nd16 Nd17 58.57(16)
O119 Nd16 Nd17 96.9(2)
O132 Nd16 Nd17 79.94(14)
O71 Nd16 Nd17 72.42(16)
O134 Nd16 Nd17 33.73(15)
O133 Nd16 Nd17 35.17(15)
O47 Nd16 Nd17 140.63(16)
C252 Nd16 Nd17 56.54(17)
P4 Nd16 Nd17 48.64(5)
O48 S16 O47 117.4(5)
O48 S16 C126 108.0(7)
O47 S16 C126 108.6(5)
O48 S16 C132 108.9(6)
O47 S16 C132 110.1(6)
C126 S16 C132 102.8(6)
C71 O16 Nd5 127.2(7)
C71 O16 Nd4 129.7(9)
Nd5 O16 Nd4 98.4(3)
C15 C16 C11 122.4(14)
C15 C16 S1 116.6(12)
C11 C16 S1 121.0(12)
O120 Nd17 O103 86.1(3)
O120 Nd17 O134 93.9(3)
O103 Nd17 O134 124.8(2)
O120 Nd17 O50 75.2(2)
O103 Nd17 O50 89.5(2)
O134 Nd17 O50 143.8(3)
O120 Nd17 O133 148.3(2)
O103 Nd17 O133 82.5(2)
O134 Nd17 O133 69.2(2)
O50 Nd17 O133 133.9(2)
O120 Nd17 O330 140.3(3)
O103 Nd17 O330 116.8(2)
O134 Nd17 O330 97.4(2)
O50 Nd17 O330 73.3(2)
O133 Nd17 O330 70.4(2)
O120 Nd17 O57 75.4(3)
O103 Nd17 O57 153.4(2)
O134 Nd17 O57 76.3(3)
O50 Nd17 O57 67.5(3)
O133 Nd17 O57 122.9(3)
O330 Nd17 O57 70.6(2)
O120 Nd17 O109 120.7(3)
O103 Nd17 O109 51.7(2)
O134 Nd17 O109 142.5(2)
O50 Nd17 O109 66.3(2)
O133 Nd17 O109 73.4(2)
O330 Nd17 O109 66.0(2)
O57 Nd17 O109 123.3(2)
O120 Nd17 O104 74.4(2)
O103 Nd17 O104 68.7(2)
O134 Nd17 O104 58.5(2)
O50 Nd17 O104 143.4(2)
O133 Nd17 O104 74.0(2)
O330 Nd17 O104 142.5(2)
O57 Nd17 O104 122.5(2)
O109 Nd17 O104 114.2(2)
O120 Nd17 C50 106.7(3)
O103 Nd17 C50 25.8(2)
O134 Nd17 C50 135.8(3)
O50 Nd17 C50 80.2(3)
O133 Nd17 C50 73.1(2)
O330 Nd17 C50 91.1(2)
O57 Nd17 C50 146.1(3)
O109 Nd17 C50 26.4(2)
O104 Nd17 C50 89.5(3)
O120 Nd17 P4 85.6(2)
O103 Nd17 P4 96.64(16)
O134 Nd17 P4 28.86(19)
O50 Nd17 P4 159.40(17)
O133 Nd17 P4 66.63(16)
O330 Nd17 P4 120.23(16)
O57 Nd17 P4 100.8(2)
O109 Nd17 P4 131.98(17)
O104 Nd17 P4 29.78(17)
C50 Nd17 P4 113.04(19)
O120 Nd17 Nd19 114.3(2)
O103 Nd17 Nd19 89.44(14)
O134 Nd17 Nd19 137.76(16)
O50 Nd17 Nd19 39.23(14)
O133 Nd17 Nd19 95.08(14)
O330 Nd17 Nd19 40.97(16)
O57 Nd17 Nd19 81.13(18)
O109 Nd17 Nd19 42.18(16)
O104 Nd17 Nd19 156.34(17)
C50 Nd17 Nd19 67.05(18)
P4 Nd17 Nd19 159.61(5)
O54 S17 O53 115.5(5)
O54 S17 C192 108.0(5)
O53 S17 C192 110.5(5)
O54 S17 C162 105.9(5)
O53 S17 C162 106.8(5)
C192 S17 C162 109.9(6)
S5 O17 Nd4 138.9(6)
C240 N17 C242 121.1(10)
C240 N17 C241 122.6(11)
C242 N17 C241 116.2(11)
C19 C17 C18 99(3)
C19 C17 C14 111(3)
C18 C17 C14 112(3)
C19 C17 C20 98(3)
C18 C17 C20 119(3)
C14 C17 C20 115(3)
O68 Nd18 O123 74.1(2)
O68 Nd18 O121 76.5(2)
O123 Nd18 O121 76.2(3)
O68 Nd18 O122 137.0(2)
O123 Nd18 O122 69.0(3)
O121 Nd18 O122 114.0(2)
O68 Nd18 O108 73.6(2)
O123 Nd18 O108 143.1(3)
O121 Nd18 O108 79.4(2)
O122 Nd18 O108 147.4(2)
O68 Nd18 O53 140.2(2)
O123 Nd18 O53 116.2(2)
O121 Nd18 O53 69.9(3)
O122 Nd18 O53 77.9(2)
O108 Nd18 O53 79.7(2)
O68 Nd18 O130 76.3(2)
O123 Nd18 O130 82.6(2)
O121 Nd18 O130 149.1(2)
O122 Nd18 O130 77.8(2)
O108 Nd18 O130 106.3(2)
O53 Nd18 O130 140.7(2)
O68 Nd18 O52 131.1(2)
O123 Nd18 O52 138.1(2)
O121 Nd18 O52 135.4(2)
O122 Nd18 O52 71.9(2)
O108 Nd18 O52 78.0(2)
O53 Nd18 O52 68.6(2)
O130 Nd18 O52 74.7(2)
O68 Nd18 O192 65.8(2)
O123 Nd18 O192 122.5(2)
O121 Nd18 O192 127.8(2)
O122 Nd18 O192 118.2(2)
O108 Nd18 O192 56.64(19)
O53 Nd18 O192 121.1(2)
O130 Nd18 O192 49.70(18)
O52 Nd18 O192 65.4(2)
O68 Nd18 C262 63.7(2)
O123 Nd18 C262 99.7(2)
O121 Nd18 C262 139.2(3)
O122 Nd18 C262 101.4(3)
O108 Nd18 C262 81.4(2)
O53 Nd18 C262 140.3(3)
O130 Nd18 C262 25.4(2)
O52 Nd18 C262 73.5(2)
O192 Nd18 C262 25.5(2)
O68 Nd18 Nd19 97.09(15)
O123 Nd18 Nd19 162.68(17)
O121 Nd18 Nd19 116.89(17)
O122 Nd18 Nd19 111.87(19)
O108 Nd18 Nd19 40.42(17)
O53 Nd18 Nd19 80.22(17)
O130 Nd18 Nd19 80.77(14)
O52 Nd18 Nd19 40.03(14)
O192 Nd18 Nd19 40.87(12)
C262 Nd18 Nd19 62.98(17)
O68 Nd18 Nd10 38.59(14)
O123 Nd18 Nd10 112.67(18)
O121 Nd18 Nd10 87.68(16)
O122 Nd18 Nd10 157.33(17)
O108 Nd18 Nd10 38.72(14)
O53 Nd18 Nd10 117.93(15)
O130 Nd18 Nd10 80.03(15)
O52 Nd18 Nd10 97.74(14)
O192 Nd18 Nd10 40.59(13)
C262 Nd18 Nd10 55.95(18)
Nd19 Nd18 Nd10 59.465(14)
O55 S18 O56 118.3(6)
O55 S18 C172 110.3(5)
O56 S18 C172 107.7(6)
O55 S18 C166 108.5(5)
O56 S18 C166 106.5(5)
C172 S18 C166 104.6(6)
C270 N18 C272 122.3(12)
C270 N18 C271 121.3(13)
C272 N18 C271 116.4(12)
O49 Nd19 O51 85.7(3)
O49 Nd19 O50 86.9(2)
O51 Nd19 O50 73.9(2)
O49 Nd19 O52 72.3(2)
O51 Nd19 O52 79.8(2)
O50 Nd19 O52 147.6(2)
O49 Nd19 O192 132.3(2)
O51 Nd19 O192 117.0(2)
O50 Nd19 O192 137.9(2)
O52 Nd19 O192 71.6(2)
O49 Nd19 O108 82.3(2)
O51 Nd19 O108 158.6(2)
O50 Nd19 O108 122.8(2)
O52 Nd19 O108 79.6(2)
O192 Nd19 O108 61.4(2)
O49 Nd19 O330 152.8(3)
O51 Nd19 O330 70.8(2)
O50 Nd19 O330 73.9(2)
O52 Nd19 O330 114.8(2)
O192 Nd19 O330 72.6(2)
O108 Nd19 O330 124.2(2)
O49 Nd19 O109 124.2(2)
O51 Nd19 O109 128.1(2)
O50 Nd19 O109 67.5(2)
O52 Nd19 O109 144.9(2)
O192 Nd19 O109 75.9(2)
O108 Nd19 O109 73.2(2)
O330 Nd19 O109 66.2(2)
O49 Nd19 Nd18 84.55(19)
O51 Nd19 Nd18 120.39(16)
O50 Nd19 Nd18 162.59(19)
O52 Nd19 Nd18 41.33(16)
O192 Nd19 Nd18 47.75(15)
O108 Nd19 Nd18 40.89(14)
O330 Nd19 Nd18 118.71(15)
O109 Nd19 Nd18 105.26(16)
O49 Nd19 Nd17 126.70(18)
O51 Nd19 Nd17 85.52(16)
O50 Nd19 Nd17 40.30(15)
O52 Nd19 Nd17 155.14(15)
O192 Nd19 Nd17 97.99(15)
O108 Nd19 Nd17 115.87(14)
O330 Nd19 Nd17 40.67(15)
O109 Nd19 Nd17 42.68(17)
Nd18 Nd19 Nd17 142.71(2)
O49 Nd19 Nd10 121.2(2)
O51 Nd19 Nd10 152.49(17)
O50 Nd19 Nd10 110.41(17)
O52 Nd19 Nd10 101.65(16)
O192 Nd19 Nd10 41.45(15)
O108 Nd19 Nd10 40.49(14)
O330 Nd19 Nd10 84.13(17)
O109 Nd19 Nd10 43.42(16)
Nd18 Nd19 Nd10 62.194(14)
Nd17 Nd19 Nd10 82.421(16)
O58 S19 O57 116.4(5)
O58 S19 C182 107.0(6)
O57 S19 C182 106.5(5)
O58 S19 C176 108.8(6)
O57 S19 C176 108.2(6)
C182 S19 C176 109.8(6)
O60 S20 O59 116.0(5)
O60 S20 C186 106.8(6)
O59 S20 C186 110.3(5)
O60 S20 C196 107.3(5)
O59 S20 C196 110.9(6)
C186 S20 C196 104.9(6)
S7 O21 Nd7 139.1(5)
O3 C21 C26 123.0(17)
O3 C21 C22 114.6(18)
C26 C21 C22 122.4(16)
C23 C22 C21 108.4(18)
C23 C22 S3 122.5(16)
C21 C22 S3 129.2(14)
C24 C23 C22 128(2)
C23 C24 C25 123.9(17)
C23 C24 C27 126(2)
C25 C24 C27 110(2)
C91 O25 Nd13 124.8(7)
C91 O25 Nd14 121.3(6)
Nd13 O25 Nd14 109.0(3)
C26 C25 C24 109.7(19)
C81 O26 Nd14 169.3(7)
C21 C26 C25 127.6(19)
C21 C26 S4 124.8(14)
C25 C26 S4 107.6(16)
C111 O27 Nd15 126.1(6)
C111 O27 Nd14 118.9(6)
Nd15 O27 Nd14 108.7(2)
C28 C27 C30 119(3)
C28 C27 C29 108(2)
C30 C27 C29 92(2)
C28 C27 C24 114(2)
C30 C27 C24 108(2)
C29 C27 C24 114(2)
C101 O28 Nd14 167.9(7)
S10 O31 Nd13 136.3(5)
O364 C31 C36 123.5(15)
O364 C31 C32 122.0(13)
C36 C31 C32 114.3(13)
C33 C32 C31 124.2(15)
C33 C32 S2 116.2(13)
C31 C32 S2 119.7(10)
C32 C33 C34 119.3(19)
C33 C34 C35 122(2)
C33 C34 C37 126(2)
C35 C34 C37 111(2)
S12 O35 Nd15 141.8(5)
C36 C35 C34 113(2)
C31 C36 C35 127.3(17)
C31 C36 S3 122.6(13)
C35 C36 S3 110.1(14)
C141 O37 Nd12 168.4(11)
C40 C37 C38 122(3)
C40 C37 C39 111(3)
C38 C37 C39 99(3)
C40 C37 C34 111(3)
C38 C37 C34 107(3)
C39 C37 C34 105(3)
C131 O38 Nd9 134.4(6)
C131 O38 Nd12 122.8(6)
Nd9 O38 Nd12 100.9(3)
C121 O39 Nd12 142.9(7)
C151 O40 Nd13 129.4(6)
C151 O40 Nd12 126.1(6)
Nd13 O40 Nd12 100.5(2)
S13 O41 Nd13 141.5(6)
O13 C41 C42 121.7(15)
O13 C41 C46 122.8(13)
C42 C41 C46 115.5(15)
C41 C42 C43 120.8(15)
C41 C42 S6 119.1(12)
C43 C42 S6 119.8(11)
C44 C43 C42 121.0(15)
C43 C44 C45 119.6(16)
C43 C44 C47 119.6(17)
C45 C44 C47 120.6(18)
S15 O45 Nd9 140.1(6)
C46 C45 C44 114.3(17)
C45 C46 C41 126.8(14)
C45 C46 S5 115.3(13)
C41 C46 S5 117.9(12)
S16 O47 Nd16 153.0(5)
C48 C47 C49 114(3)
C48 C47 C248 107(3)
C49 C47 C248 109(3)
C48 C47 C44 102(2)
C49 C47 C44 113(3)
C248 C47 C44 111(2)
C161 O49 Nd19 161.0(7)
C171 O50 Nd19 121.9(6)
C171 O50 Nd17 133.1(7)
Nd19 O50 Nd17 100.5(2)
O103 C50 O109 117.3(9)
O103 C50 O110 125.6(9)
O109 C50 O110 117.1(8)
O103 C50 Nd17 56.2(5)
O109 C50 Nd17 62.8(5)
O110 C50 Nd17 166.7(6)
O103 C50 Nd10 164.1(6)
O109 C50 Nd10 62.3(5)
O110 C50 Nd10 57.1(4)
Nd17 C50 Nd10 117.2(3)
C181 O51 Nd19 162.1(7)
O14 C51 C52 123.4(11)
O14 C51 C56 123.0(13)
C52 C51 C56 113.5(11)
C191 O52 Nd19 126.9(6)
C191 O52 Nd18 129.0(6)
Nd19 O52 Nd18 98.6(2)
C53 C52 C51 122.9(13)
C53 C52 S6 111.6(11)
C51 C52 S6 125.4(9)
S17 O53 Nd18 140.0(4)
C54 C53 C52 121.3(14)
C53 C54 C55 118.8(12)
C53 C54 C57 122.6(15)
C55 C54 C57 118.3(14)
C54 C55 C56 120.0(12)
C55 C56 C51 123.5(13)
C55 C56 S7 113.6(10)
C51 C56 S7 122.9(9)
S19 O57 Nd17 143.3(5)
C59 C57 C60 108.0(15)
C59 C57 C54 109.2(15)
C60 C57 C54 111.3(14)
C59 C57 C58 110.1(15)
C60 C57 C58 109.9(16)
C54 C57 C58 108.4(12)
P1 O61 Nd8 130.0(5)
O15 C61 C62 124.3(10)
O15 C61 C66 123.1(12)
C62 C61 C66 112.6(11)
P1 O62 Nd3 142.0(5)
C63 C62 C61 122.2(11)
C63 C62 S7 118.4(10)
C61 C62 S7 119.4(8)
P1 O63 Nd2 140.2(6)
C64 C63 C62 121.1(12)
P2 O64 Nd8 142.8(4)
P2 O64 Nd6 98.9(4)
Nd8 O64 Nd6 112.5(3)
C63 C64 C65 119.7(11)
C63 C64 C67 122.3(12)
C65 C64 C67 118.0(12)
Nd7 O65 Nd9 105.9(2)
Nd7 O65 Nd12 136.4(3)
Nd9 O65 Nd12 91.6(3)
C66 C65 C64 118.2(11)
P2 O66 Nd3 152.6(4)
C65 C66 C61 123.9(12)
C65 C66 S8 119.5(9)
C61 C66 S8 116.4(9)
P3 O67 Nd15 138.7(4)
C68 C67 C70 113(2)
C68 C67 C64 111.7(14)
C70 C67 C64 111.5(15)
C68 C67 C69 105.2(18)
C70 C67 C69 110.8(17)
C64 C67 C69 103.7(19)
P3 O68 Nd18 140.2(4)
P3 O68 Nd10 99.0(3)
Nd18 O68 Nd10 105.0(2)
P3 O69 Nd11 133.0(4)
P3 O69 Nd10 100.0(3)
Nd11 O69 Nd10 108.5(2)
C252 O70 Nd10 149.7(6)
C252 O70 Nd11 94.4(5)
Nd10 O70 Nd11 106.7(2)
P4 O71 Nd9 146.6(5)
P4 O71 Nd16 97.6(4)
Nd9 O71 Nd16 108.7(2)
O16 C71 C72 124.4(14)
O16 C71 C76 119.4(17)
C72 C71 C76 116.2(14)
C73 C72 C71 121.3(17)
C73 C72 S5 116.8(16)
C71 C72 S5 121.9(10)
P5 O73 Nd16 142.3(4)
C72 C73 C74 119.9(19)
P5 O74 Nd14 149.0(4)
P5 O74 Nd13 99.1(3)
Nd14 O74 Nd13 105.7(3)
C75 C74 C73 122.6(19)
C75 C74 C246 113.4(18)
C73 C74 C246 124.1(19)
P5 O75 Nd12 137.8(5)
P5 O75 Nd13 97.4(3)
Nd12 O75 Nd13 95.3(3)
C74 C75 C76 119.3(18)
C75 C76 C71 120.6(18)
C75 C76 S8 114.9(13)
C71 C76 S8 124.4(13)
C236 O77 Nd1 142.6(10)
C104 C77 C106 121.1(11)
Nd1 O78 Nd2 110.6(3)
Nd1 O78 Nd3 109.8(3)
Nd2 O78 Nd3 112.2(3)
Nd2 O79 Nd1 99.2(3)
C225 O80 Nd2 165.5(13)
C228 O81 Nd3 128.5(8)
O26 C81 C82 122.6(10)
O26 C81 C86 124.8(11)
C82 C81 C86 112.5(11)
C236 O82 Nd3 124.7(11)
C83 C82 C81 122.2(11)
C83 C82 S9 119.3(9)
C81 C82 S9 118.2(9)
C231 O83 Nd1 157.5(9)
C231 O83 Nd3 96.1(7)
Nd1 O83 Nd3 102.7(3)
C82 C83 C84 124.0(12)
C231 O84 Nd4 126.4(8)
C231 O84 Nd3 96.7(7)
Nd4 O84 Nd3 135.3(3)
C85 C84 C83 114.5(12)
C85 C84 C87 124.1(13)
C83 C84 C87 121.4(13)
C258 O85 Nd2 123.7(8)
C258 O85 Nd3 100.9(7)
Nd2 O85 Nd3 105.9(2)
C86 C85 C84 122.6(13)
C258 O86 Nd8 126.0(8)
C258 O86 Nd3 86.4(6)
Nd8 O86 Nd3 119.0(2)
C85 C86 C81 123.8(12)
C85 C86 S12 116.9(9)
C81 C86 S12 118.8(8)
C84 C87 C89 110.9(13)
C84 C87 C88 107.7(12)
C89 C87 C88 111.4(16)
C84 C87 C90 111.2(13)
C89 C87 C90 109.7(12)
C88 C87 C90 105.7(16)
Nd6 O90 Nd4 98.9(3)
Nd6 O90 Nd5 95.2(3)
Nd4 O90 Nd5 95.6(2)
Nd5 O91 Nd6 101.5(2)
Nd5 O91 Nd4 98.4(3)
Nd6 O91 Nd4 98.5(3)
O25 C91 C96 121.0(11)
O25 C91 C92 123.3(11)
C96 C91 C92 115.7(9)
P2 O92 Nd4 127.8(4)
P2 O92 Nd6 98.1(4)
Nd4 O92 Nd6 97.0(2)
C93 C92 C91 121.0(12)
C93 C92 S10 116.2(10)
C91 C92 S10 122.7(8)
C235 O93 Nd7 124.1(8)
C235 O93 Nd5 131.3(8)
Nd7 O93 Nd5 101.3(3)
C92 C93 C94 121.3(13)
C244 O94 Nd5 155.9(7)
C244 O94 Nd6 92.4(5)
Nd5 O94 Nd6 94.6(2)
C244 O94 Nd7 88.6(6)
Nd5 O94 Nd7 97.5(2)
Nd6 O94 Nd7 147.7(3)
C95 C94 C93 118.8(12)
C95 C94 C97 121.3(16)
C93 C94 C97 119.8(15)
C244 O95 Nd10 136.1(6)
C244 O95 Nd6 97.2(5)
Nd10 O95 Nd6 110.3(2)
C94 C95 C96 121.4(14)
C285 O96 Nd6 138.5(8)
C95 C96 C91 121.5(13)
C95 C96 S9 112.9(11)
C91 C96 S9 125.6(8)
C237 O97 Nd7 140.4(10)
C100 C97 C99 108(2)
C100 C97 C98 114(2)
C99 C97 C98 102.8(18)
C100 C97 C94 112.8(18)
C99 C97 C94 110(2)
C98 C97 C94 108.3(17)
C251 O99 Nd7 142.0(6)
C251 O99 Nd11 95.6(5)
Nd7 O99 Nd11 115.0(3)
C243 O100 Nd7 136.0(7)
C243 O100 Nd9 92.9(5)
Nd7 O100 Nd9 104.5(2)
C244 O101 Nd7 100.5(5)
C244 O101 Nd11 134.1(6)
Nd7 O101 Nd11 114.1(3)
O28 C101 C102 123.2(10)
O28 C101 C106 123.6(10)
C102 C101 C106 113.2(11)
C240 O102 Nd8 144.2(7)
C103 C102 C101 124.2(11)
C103 C102 S10 117.4(8)
C101 C102 S10 118.2(9)
C50 O103 Nd17 98.0(6)
C50 O103 Nd8 132.9(6)
Nd17 O103 Nd8 111.2(3)
C102 C103 C104 121.2(11)
P4 O104 Nd8 147.9(4)
P4 O104 Nd17 93.4(3)
Nd8 O104 Nd17 111.6(3)
C77 C104 C103 117.2(11)
C77 C104 C107 121.2(11)
C103 C104 C107 121.6(11)
C342 O105 Nd9 161.8(9)
Nd16 O106 Nd12 129.7(3)
Nd16 O106 Nd9 113.6(2)
Nd12 O106 Nd9 96.0(2)
C77 C106 C101 123.1(10)
C77 C106 S11 119.4(9)
C101 C106 S11 117.0(9)
C235 O107 Nd9 139.4(7)
C108 C107 C110 117(2)
C108 C107 C104 112.4(14)
C110 C107 C104 106.9(15)
C108 C107 C109 104.5(18)
C110 C107 C109 104.8(16)
C104 C107 C109 111.2(14)
Nd19 O108 Nd18 98.7(2)
Nd19 O108 Nd10 99.8(2)
Nd18 O108 Nd10 102.9(2)
C50 O109 Nd19 156.1(6)
C50 O109 Nd17 90.9(5)
Nd19 O109 Nd17 95.1(3)
C50 O109 Nd10 92.1(6)
Nd19 O109 Nd10 94.9(2)
Nd17 O109 Nd10 148.0(3)
C50 O110 Nd10 97.4(5)
C50 O110 Nd6 133.9(6)
Nd10 O110 Nd6 107.7(2)
Nd11 O111 Nd14 109.6(2)
Nd11 O111 Nd15 119.3(2)
Nd14 O111 Nd15 112.7(3)
O27 C111 C116 123.9(10)
O27 C111 C112 121.1(9)
C116 C111 C112 115.0(9)
C251 O112 Nd11 97.2(6)
C251 O112 Nd14 150.9(7)
Nd11 O112 Nd14 105.3(2)
C113 C112 C111 121.3(11)
C113 C112 S11 113.3(9)
C111 C112 S11 125.3(8)
C256 O113 Nd13 159.4(12)
C114 C113 C112 122.5(12)
C113 C114 C115 115.6(10)
C113 C114 C117 122.1(13)
C115 C114 C117 122.1(13)
C116 C115 C114 122.4(12)
C290 O116 Nd15 138.0(8)
C115 C116 C111 122.8(12)
C115 C116 S12 112.3(9)
C111 C116 S12 124.9(8)
C119 C117 C120 102(2)
C119 C117 C114 115.9(18)
C120 C117 C114 107.4(18)
C119 C117 C118 117.8(19)
C120 C117 C118 105.7(18)
C114 C117 C118 107.1(15)
C289 O118 Nd15 144.9(7)
C264 O119 Nd16 128.6(10)
C273 O120 Nd17 140.9(13)
C270 O121 Nd18 128.1(7)
O39 C121 C126 124.8(12)
O39 C121 C122 124.2(12)
C126 C121 C122 110.7(13)
C267 O122 Nd18 124.5(7)
C123 C122 C121 123.2(13)
C123 C122 S13 116.5(9)
C121 C122 S13 119.6(12)
C289 O123 Nd18 132.9(8)
C124 C123 C122 122.1(12)
C123 C124 C125 119.4(15)
C123 C124 C127 119.6(13)
C125 C124 C127 121.0(15)
C124 C125 C126 118.3(14)
C125 C126 C121 126.0(11)
C125 C126 S16 118.3(10)
C121 C126 S16 115.7(11)
C129 C127 C124 111.0(19)
C129 C127 C130 107.8(13)
C124 C127 C130 113.5(15)
C129 C127 C128 104.4(15)
C124 C127 C128 110.5(12)
C130 C127 C128 109.2(19)
C262 O129 Nd11 135.2(6)
C262 O129 Nd15 91.5(5)
Nd11 O129 Nd15 106.7(2)
C262 O130 Nd15 98.8(5)
C262 O130 Nd18 99.8(5)
Nd15 O130 Nd18 136.6(3)
C251 O131 Nd12 129.2(6)
C251 O131 Nd13 124.6(6)
Nd12 O131 Nd13 94.3(3)
O38 C131 C132 121.3(11)
O38 C131 C136 121.7(15)
C132 C131 C136 116.8(12)
C252 O132 Nd16 97.1(5)
C252 O132 Nd11 95.5(6)
Nd16 O132 Nd11 163.8(3)
C131 C132 C133 122.8(13)
C131 C132 S16 124.2(9)
C133 C132 S16 112.8(12)
C252 O133 Nd17 134.5(6)
C252 O133 Nd16 93.9(5)
Nd17 O133 Nd16 107.5(3)
C132 C133 C134 118.2(17)
P4 O134 Nd17 101.6(4)
P4 O134 Nd16 97.6(3)
Nd17 O134 Nd16 109.8(2)
C135 C134 C133 118.1(15)
C135 C134 C137 126.1(16)
C133 C134 C137 116(2)
C134 C135 C136 122.6(16)
C135 C136 C131 121.4(16)
C135 C136 S15 116.1(11)
C131 C136 S15 122.4(10)
C139 C137 C138 111.8(19)
C139 C137 C140 109.8(17)
C138 C137 C140 108(2)
C139 C137 C134 109(2)
C138 C137 C134 109.5(16)
C140 C137 C134 109.0(14)
O37 C141 C146 123.9(11)
O37 C141 C142 121.2(14)
C146 C141 C142 114.9(13)
C143 C142 C141 120.7(15)
C143 C142 S15 119.0(10)
C141 C142 S15 120.0(10)
C142 C143 C144 122.3(13)
C145 C144 C143 119.3(13)
C145 C144 C147 115.3(14)
C143 C144 C147 125.2(14)
C144 C145 C146 117.8(14)
C145 C146 C141 124.1(12)
C145 C146 S14 118.9(11)
C141 C146 S14 116.7(10)
C150 C147 C149 110(2)
C150 C147 C148 118(2)
C149 C147 C148 106.1(19)
C150 C147 C144 112(2)
C149 C147 C144 102.0(18)
C148 C147 C144 107.4(18)
O40 C151 C156 124.0(13)
O40 C151 C152 120.8(13)
C156 C151 C152 115.2(11)
C153 C152 C151 119.2(14)
C153 C152 S14 116.0(11)
C151 C152 S14 124.7(9)
C154 C153 C152 125.4(15)
C153 C154 C155 117.4(13)
C153 C154 C157 124.3(15)
C155 C154 C157 118.3(14)
C154 C155 C156 119.6(14)
C151 C156 C155 123.0(14)
C151 C156 S13 123.1(9)
C155 C156 S13 113.4(12)
C160 C157 C158 115.5(18)
C160 C157 C159 101.4(17)
C158 C157 C159 106.2(18)
C160 C157 C154 109.3(15)
C158 C157 C154 112.2(16)
C159 C157 C154 111.6(16)
O49 C161 C166 122.0(9)
O49 C161 C162 122.5(10)
C166 C161 C162 115.4(10)
C163 C162 C161 121.3(10)
C163 C162 S17 120.5(9)
C161 C162 S17 118.0(8)
C162 C163 C164 120.9(10)
C165 C164 C163 118.3(10)
C165 C164 C167 120.8(12)
C163 C164 C167 120.9(11)
C164 C165 C166 121.0(11)
C165 C166 C161 122.1(10)
C165 C166 S18 120.7(8)
C161 C166 S18 117.1(8)
C169 C167 C170 110.8(13)
C169 C167 C168 108.3(13)
C170 C167 C168 108.4(12)
C169 C167 C164 113.1(11)
C170 C167 C164 107.6(12)
C168 C167 C164 108.5(11)
O50 C171 C176 122.3(12)
O50 C171 C172 122.0(12)
C176 C171 C172 115.7(10)
C173 C172 C171 119.7(12)
C173 C172 S18 114.6(10)
C171 C172 S18 125.7(9)
C174 C173 C172 124.9(13)
C173 C174 C175 116.7(11)
C173 C174 C177 123.2(15)
C175 C174 C177 120.0(15)
C176 C175 C174 120.8(14)
C171 C176 C175 122.0(13)
C171 C176 S19 124.3(9)
C175 C176 S19 113.7(11)
C178 C177 C179 136(3)
C178 C177 C180 84(2)
C179 C177 C180 103(2)
C178 C177 C174 108(2)
C179 C177 C174 110.6(19)
C180 C177 C174 110.6(18)
O51 C181 C186 124.0(11)
O51 C181 C182 121.3(10)
C186 C181 C182 114.6(11)
C183 C182 C181 119.6(12)
C183 C182 S19 118.0(10)
C181 C182 S19 122.3(10)
C182 C183 C184 124.1(13)
C183 C184 C185 115.2(15)
C183 C184 C187 124.2(15)
C185 C184 C187 120.6(15)
C186 C185 C184 121.2(14)
C185 C186 C181 123.4(12)
C185 C186 S20 118.1(10)
C181 C186 S20 118.4(10)
C190 C187 C189 110(2)
C190 C187 C184 111.7(18)
C189 C187 C184 106(2)
C190 C187 C188 106(2)
C189 C187 C188 113(2)
C184 C187 C188 110.5(18)
O52 C191 C192 124.5(11)
O52 C191 C196 121.8(10)
C192 C191 C196 113.7(10)
C262 O192 Nd19 144.3(6)
C262 O192 Nd10 116.8(6)
Nd19 O192 Nd10 98.82(19)
C262 O192 Nd18 87.2(5)
Nd19 O192 Nd18 91.38(19)
Nd10 O192 Nd18 94.1(2)
C193 C192 C191 122.0(12)
C193 C192 S17 115.4(9)
C191 C192 S17 122.4(9)
C192 C193 C194 123.8(11)
C195 C194 C193 115.6(11)
C195 C194 C197 119.1(12)
C193 C194 C197 125.2(11)
C194 C195 C196 121.7(12)
C195 C196 C191 123.0(11)
C195 C196 S20 112.5(10)
C191 C196 S20 124.5(9)
C198 C197 C200 109.9(12)
C198 C197 C199 105.6(13)
C200 C197 C199 111.9(14)
C198 C197 C194 110.2(11)
C200 C197 C194 108.8(11)
C199 C197 C194 110.3(11)
C202 C201 C206 118.4(15)
C202 C201 P1 122.5(11)
C206 C201 P1 119.0(14)
C201 C202 C203 120.6(19)
C204 C203 C202 121(2)
C205 C204 C203 119(3)
C204 C205 C206 122(2)
C201 C206 C205 118(2)
C208 C207 C212 118.8(11)
C208 C207 P2 122.3(7)
C212 C207 P2 118.7(9)
C207 C208 C209 120.3(11)
C210 C209 C208 121.7(13)
C211 C210 C209 119.8(13)
C210 C211 C212 120.0(13)
C207 C212 C211 119.4(12)
C214 C213 C218 116.9(14)
C214 C213 P3 122.1(11)
C218 C213 P3 120.5(10)
C213 C214 C215 120.6(17)
C216 C215 C214 119(2)
C217 C216 C215 117.7(17)
C218 C217 C216 122.4(14)
C217 C218 C213 120.3(12)
C224 C219 C220 115.9(14)
C224 C219 P5 122.6(11)
C220 C219 P5 120.8(10)
C221 C220 C219 123.5(14)
C220 C221 C222 119.1(17)
C223 C222 C221 117.6(18)
C224 C223 C222 121.7(16)
C223 C224 C219 122.0(13)
O80 C225 N10 123.7(12)
O81 C228 N12 126.5(13)
C243 O230 Nd6 146.3(7)
C243 O230 Nd8 92.1(5)
Nd6 O230 Nd8 108.1(2)
O84 C231 O83 118.2(12)
O84 C231 Nd3 58.9(6)
O83 C231 Nd3 59.3(6)
O107 C235 O93 125.3(11)
O77 C236 O82 128.9(18)
O97 C237 N3 122.4(17)
O102 C240 N17 123.6(11)
C243 O243 Nd8 96.4(5)
C243 O243 Nd9 96.5(5)
Nd8 O243 Nd9 158.4(3)
O230 C243 O243 117.8(8)
O230 C243 O100 124.1(8)
O243 C243 O100 118.1(8)
O230 C243 Nd8 61.7(5)
O243 C243 Nd8 57.2(4)
O100 C243 Nd8 166.3(7)
O230 C243 Nd9 173.5(7)
O243 C243 Nd9 57.4(5)
O100 C243 Nd9 60.7(5)
Nd8 C243 Nd9 112.6(3)
O101 C244 O95 125.0(8)
O101 C244 O94 118.9(9)
O95 C244 O94 116.1(8)
O101 C244 Nd6 163.6(8)
O95 C244 Nd6 56.8(4)
O94 C244 Nd6 61.3(5)
O101 C244 Nd7 55.1(5)
O95 C244 Nd7 165.1(7)
O94 C244 Nd7 65.4(5)
Nd6 C244 Nd7 118.3(3)
C79 C246 C80 113(2)
C79 C246 C78 133(3)
C80 C246 C78 98(3)
C79 C246 C74 104(2)
C80 C246 C74 107(2)
C78 C246 C74 100(2)
C253 O248 Nd11 139.9(9)
O131 C251 O112 123.6(10)
O131 C251 O99 121.4(9)
O112 C251 O99 114.9(9)
O131 C251 Nd11 168.3(8)
O112 C251 Nd11 57.6(5)
O99 C251 Nd11 58.0(5)
O132 C252 O133 118.4(8)
O132 C252 O70 118.4(8)
O133 C252 O70 122.9(8)
O132 C252 Nd11 58.9(5)
O133 C252 Nd11 168.6(7)
O70 C252 Nd11 59.7(4)
O132 C252 Nd16 57.7(5)
O133 C252 Nd16 60.7(5)
O70 C252 Nd16 174.5(6)
Nd11 C252 Nd16 115.9(3)
O248 C253 N4 125.6(16)
O113 C256 N2 136(2)
O86 C258 O85 123.1(11)
O129 C262 O192 124.4(9)
O129 C262 O130 117.7(8)
O192 C262 O130 117.9(8)
O129 C262 Nd15 63.6(5)
O192 C262 Nd15 166.0(7)
O130 C262 Nd15 55.3(4)
O129 C262 Nd18 156.5(7)
O192 C262 Nd18 67.3(5)
O130 C262 Nd18 54.8(4)
Nd15 C262 Nd18 101.1(3)
O119 C264 N6 126.3(17)
O122 C267 N5 123.9(11)
O121 C270 N18 125.9(12)
O120 C273 N8 130(2)
O331 C276 O330 126.3(8)
C285 O284 Nd10 137.8(7)
O96 C285 O284 127.3(11)
O123 C289 O118 127.4(10)
O116 C290 N1 125.1(11)
C298 C297 C302 120.2(12)
C298 C297 P4 122.2(10)
C302 C297 P4 117.5(9)
C299 C298 C297 120.1(15)
C300 C299 C298 120.7(14)
C299 C300 C301 123.2(14)
C302 C301 C300 113.2(16)
C297 C302 C301 122.5(14)
C276 O330 Nd17 122.3(6)
C276 O330 Nd19 138.1(6)
Nd17 O330 Nd19 98.4(2)
C276 O331 Nd16 140.5(7)
O105 C342 N9 125.8(14)
C31 O364 Nd1 139.9(12)

loop_
_geom_bond_atom_site_label_1
_geom_bond_atom_site_label_2
_geom_bond_distance
Nd1 O1 2.322(9)
Nd1 O364 2.340(9)
Nd1 O77 2.360(11)
Nd1 O78 2.431(8)
Nd1 O83 2.501(8)
Nd1 O76 2.518(15)
Nd1 O7 2.539(8)
Nd1 O79 2.633(8)
Nd1 Nd2 4.0070(13)
Nd1 Nd3 4.0126(9)
S1 O135 1.438(8)
S1 O6 1.463(10)
S1 C16 1.769(14)
S1 C6 1.773(16)
P1 O63 1.512(8)
P1 O62 1.519(9)
P1 O61 1.555(8)
P1 C201 1.807(15)
O1 C1 1.265(14)
N1 C290 1.325(14)
N1 C261 1.43(2)
N1 C291 1.451(15)
C1 C6 1.43(2)
C1 C2 1.438(19)
Nd2 O3 2.330(8)
Nd2 O63 2.333(9)
Nd2 O2 2.350(8)
Nd2 O80 2.403(8)
Nd2 O78 2.443(8)
Nd2 O11 2.513(11)
Nd2 O85 2.525(8)
Nd2 O79 2.630(12)
Nd2 Nd3 4.0795(9)
S2 O8 1.446(11)
S2 O7 1.465(10)
S2 C2 1.733(18)
S2 C32 1.749(16)
P2 O66 1.517(7)
P2 O92 1.533(8)
P2 O64 1.542(8)
P2 C207 1.786(11)
P2 Nd6 3.149(2)
O2 C11 1.274(18)
N2 C256 1.25(2)
N2 C293 1.41(2)
N2 C292 1.43(4)
C2 C3 1.400(18)
Nd3 O66 2.317(6)
Nd3 O62 2.332(9)
Nd3 O81 2.442(8)
Nd3 O78 2.472(6)
Nd3 O82 2.495(10)
Nd3 O85 2.585(8)
Nd3 O84 2.629(8)
Nd3 O83 2.636(9)
Nd3 O86 2.905(7)
Nd3 C231 3.048(13)
S3 O9 1.447(12)
S3 O10 1.462(11)
S3 C22 1.55(2)
S3 C36 1.787(18)
P3 O67 1.522(6)
P3 O69 1.536(6)
P3 O68 1.539(6)
P3 C213 1.766(15)
P3 Nd10 3.154(2)
O3 C21 1.341(18)
N3 C237 1.370(19)
N3 C238 1.44(2)
N3 C239 1.46(3)
C3 C4 1.31(2)
Nd4 O89 2.464(10)
Nd4 O16 2.465(8)
Nd4 O92 2.467(7)
Nd4 O90 2.471(6)
Nd4 O84 2.514(8)
Nd4 O91 2.539(8)
Nd4 O88 2.551(11)
Nd4 O87 2.584(8)
Nd4 O17 2.598(9)
Nd4 Nd5 3.7284(9)
Nd4 Nd6 3.7534(9)
S4 O11 1.460(9)
S4 O12 1.481(14)
S4 C26 1.79(2)
S4 C12 1.793(16)
P4 O134 1.535(8)
P4 O71 1.543(8)
P4 O104 1.550(8)
P4 C297 1.832(11)
P4 Nd17 3.116(3)
P4 Nd16 3.183(2)
N4 C253 1.316(18)
N4 C254 1.494(9)
N4 C255 1.52(2)
C4 C5 1.410(19)
C4 C7 1.57(2)
Nd5 O13 2.300(10)
Nd5 O15 2.328(8)
Nd5 O91 2.384(6)
Nd5 O94 2.443(7)
Nd5 O16 2.459(9)
Nd5 O93 2.517(9)
Nd5 O14 2.519(7)
Nd5 O90 2.562(8)
Nd5 Nd6 3.7163(8)
Nd5 Nd7 3.8915(10)
S5 O18 1.410(13)
S5 O17 1.469(10)
S5 C72 1.72(2)
S5 C46 1.767(14)
P5 O73 1.503(7)
P5 O75 1.515(8)
P5 O74 1.518(7)
P5 C219 1.754(15)
P5 Nd13 3.127(3)
N5 C267 1.331(14)
N5 C269 1.474(15)
N5 C268 1.499(14)
C5 C6 1.414(16)
Nd6 O91 2.416(6)
Nd6 O96 2.440(7)
Nd6 O230 2.446(8)
Nd6 O90 2.469(8)
Nd6 O95 2.507(6)
Nd6 O64 2.517(6)
Nd6 O92 2.544(7)
Nd6 O110 2.551(7)
Nd6 O94 2.610(6)
Nd6 C244 2.972(9)
S6 O19 1.428(8)
S6 O20 1.435(8)
S6 C42 1.761(16)
S6 C52 1.775(14)
N6 C264 1.32(2)
N6 C266 1.48(2)
N6 C265 1.53(3)
Nd7 O97 2.396(6)
Nd7 O100 2.445(7)
Nd7 O14 2.461(9)
Nd7 O65 2.471(8)
Nd7 O101 2.504(6)
Nd7 O99 2.510(7)
Nd7 O93 2.515(7)
Nd7 O21 2.591(7)
Nd7 O94 2.728(7)
Nd7 C244 3.001(10)
Nd7 Nd9 3.9511(9)
S7 O21 1.444(9)
S7 O22 1.445(8)
S7 C62 1.756(12)
S7 C56 1.760(14)
C7 C8 1.48(3)
C7 C10 1.526(10)
C7 C9 1.58(3)
Nd8 O61 2.324(7)
Nd8 O64 2.342(7)
Nd8 O102 2.385(7)
Nd8 O104 2.418(8)
Nd8 O243 2.446(7)
Nd8 O86 2.528(8)
Nd8 O230 2.548(6)
Nd8 O103 2.621(6)
Nd8 C243 2.891(9)
S8 O23 1.450(9)
S8 O24 1.452(9)
S8 C76 1.76(2)
S8 C66 1.776(13)
N8 C273 1.35(2)
N8 C275 1.48(3)
N8 C274 1.64(5)
Nd9 O38 2.359(8)
Nd9 O105 2.372(7)
Nd9 O107 2.456(9)
Nd9 O71 2.461(8)
Nd9 O243 2.479(7)
Nd9 O65 2.480(7)
Nd9 O106 2.550(6)
Nd9 O100 2.551(7)
Nd9 O45 2.623(7)
Nd9 C243 2.922(10)
Nd9 Nd12 3.6881(8)
S9 O30 1.441(10)
S9 O29 1.443(8)
S9 C96 1.743(15)
S9 C82 1.750(12)
N9 C342 1.291(18)
N9 C344 1.483(14)
N9 C245 1.49(2)
Nd10 O284 2.364(7)
Nd10 O70 2.398(6)
Nd10 O95 2.473(7)
Nd10 O69 2.502(6)
Nd10 O108 2.508(6)
Nd10 O110 2.509(6)
Nd10 O68 2.524(6)
Nd10 O192 2.550(6)
Nd10 O109 2.626(7)
Nd10 C50 2.963(9)
Nd10 Nd19 3.8063(8)
S10 O32 1.434(8)
S10 O31 1.446(7)
S10 C92 1.737(13)
S10 C102 1.763(11)
N10 C225 1.324(19)
N10 C226 1.477(18)
N10 C227 1.479(16)
Nd11 O248 2.398(7)
Nd11 O69 2.399(7)
Nd11 O111 2.436(6)
Nd11 O112 2.512(6)
Nd11 O99 2.515(6)
Nd11 O132 2.544(7)
Nd11 O101 2.549(6)
Nd11 O70 2.560(6)
Nd11 O129 2.642(7)
Nd11 C251 2.951(10)
Nd11 C252 2.957(9)
S11 O33 1.438(7)
S11 O34 1.446(9)
S11 C112 1.749(12)
S11 C106 1.758(10)
C11 C12 1.40(2)
C11 C16 1.43(2)
Nd12 O37 2.294(7)
Nd12 O39 2.363(9)
Nd12 O106 2.411(6)
Nd12 O38 2.423(7)
Nd12 O40 2.500(6)
Nd12 O131 2.525(7)
Nd12 O75 2.544(8)
Nd12 O65 2.661(9)
Nd12 Nd13 3.7626(7)
S12 O36 1.419(7)
S12 O35 1.466(7)
S12 C116 1.750(12)
S12 C86 1.755(11)
N12 C228 1.334(15)
N12 C229 1.420(19)
N12 C230 1.469(18)
C12 C13 1.37(2)
Nd13 O25 2.393(7)
Nd13 O40 2.393(7)
Nd13 O113 2.445(7)
Nd13 O41 2.466(9)
Nd13 O31 2.483(8)
Nd13 O74 2.504(7)
Nd13 O114 2.522(9)
Nd13 O75 2.549(8)
Nd13 O131 2.608(7)
Nd13 Nd14 3.9882(7)
S13 O42 1.438(8)
S13 O41 1.456(8)
S13 C122 1.778(13)
S13 C156 1.786(16)
O13 C41 1.275(17)
C13 C14 1.37(3)
Nd14 O28 2.323(7)
Nd14 O26 2.351(8)
Nd14 O111 2.461(7)
Nd14 O74 2.501(7)
Nd14 O25 2.504(7)
Nd14 O115 2.511(7)
Nd14 O112 2.523(6)
Nd14 O27 2.541(7)
S14 O43 1.445(9)
S14 O44 1.457(11)
S14 C152 1.754(16)
S14 C146 1.762(13)
O14 C51 1.299(13)
C14 C15 1.37(2)
C14 C17 1.52(3)
Nd15 O67 2.392(7)
Nd15 O35 2.433(7)
Nd15 O118 2.448(7)
Nd15 O130 2.475(6)
Nd15 O111 2.499(6)
Nd15 O116 2.517(6)
Nd15 O117 2.524(8)
Nd15 O27 2.538(7)
Nd15 O129 2.667(6)
Nd15 C262 2.975(9)
S15 O45 1.439(9)
S15 O46 1.482(8)
S15 C136 1.744(17)
S15 C142 1.746(16)
O15 C61 1.276(14)
C15 C16 1.43(2)
Nd16 O106 2.354(8)
Nd16 O73 2.399(7)
Nd16 O331 2.421(7)
Nd16 O119 2.438(10)
Nd16 O132 2.543(7)
Nd16 O71 2.589(7)
Nd16 O134 2.593(7)
Nd16 O133 2.611(7)
Nd16 O47 2.667(7)
Nd16 C252 2.986(9)
Nd16 Nd17 4.1038(8)
S16 O48 1.422(10)
S16 O47 1.452(8)
S16 C126 1.763(11)
S16 C132 1.775(13)
O16 C71 1.331(15)
Nd17 O120 2.420(7)
Nd17 O103 2.420(8)
Nd17 O134 2.422(7)
Nd17 O50 2.478(6)
Nd17 O133 2.478(7)
Nd17 O330 2.482(6)
Nd17 O57 2.489(8)
Nd17 O109 2.564(7)
Nd17 O104 2.614(7)
Nd17 C50 2.884(9)
Nd17 Nd19 3.7678(7)
S17 O54 1.422(8)
S17 O53 1.493(8)
S17 C192 1.752(13)
S17 C162 1.767(12)
N17 C240 1.316(14)
N17 C242 1.445(16)
N17 C241 1.451(16)
C17 C19 1.44(4)
C17 C18 1.51(4)
C17 C20 1.54(4)
Nd18 O68 2.403(6)
Nd18 O123 2.435(7)
Nd18 O121 2.446(8)
Nd18 O122 2.449(7)
Nd18 O108 2.491(6)
Nd18 O53 2.492(7)
Nd18 O130 2.501(6)
Nd18 O52 2.513(7)
Nd18 O192 2.785(7)
Nd18 C262 3.015(9)
Nd18 Nd19 3.7615(8)
S18 O55 1.439(8)
S18 O56 1.448(8)
S18 C172 1.763(14)
S18 C166 1.765(11)
N18 C270 1.293(15)
N18 C272 1.434(18)
N18 C271 1.484(18)
Nd19 O49 2.253(7)
Nd19 O51 2.309(8)
Nd19 O50 2.423(6)
Nd19 O52 2.447(6)
Nd19 O192 2.462(6)
Nd19 O108 2.467(8)
Nd19 O330 2.497(7)
Nd19 O109 2.540(7)
S19 O58 1.436(9)
S19 O57 1.454(8)
S19 C182 1.724(14)
S19 C176 1.770(14)
S20 O60 1.422(8)
S20 O59 1.444(8)
S20 C186 1.761(12)
S20 C196 1.774(12)
C21 C26 1.36(3)
C21 C22 1.54(2)
C22 C23 1.46(2)
C23 C24 1.34(3)
C24 C25 1.49(3)
C24 C27 1.548(10)
O25 C91 1.307(11)
C25 C26 1.45(2)
O26 C81 1.301(14)
O27 C111 1.318(12)
C27 C28 1.521(10)
C27 C30 1.522(10)
C27 C29 1.537(10)
O28 C101 1.300(14)
C31 O364 1.307(15)
C31 C36 1.41(2)
C31 C32 1.42(2)
C32 C33 1.39(2)
C33 C34 1.40(3)
C34 C35 1.48(3)
C34 C37 1.66(4)
C35 C36 1.44(3)
O37 C141 1.287(15)
C37 C40 1.45(4)
C37 C38 1.525(10)
C37 C39 1.54(4)
O38 C131 1.335(14)
O39 C121 1.255(15)
O40 C151 1.317(12)
C41 C42 1.377(18)
C41 C46 1.42(2)
C42 C43 1.43(2)
C43 C44 1.38(2)
C44 C45 1.48(2)
C44 C47 1.60(3)
C45 C46 1.38(2)
C47 C48 1.519(10)
C47 C49 1.523(10)
C47 C248 1.54(3)
O49 C161 1.306(12)
O50 C171 1.325(12)
C50 O103 1.267(11)
C50 O109 1.281(11)
C50 O110 1.285(11)
O51 C181 1.282(14)
C51 C52 1.417(19)
C51 C56 1.426(17)
O52 C191 1.320(12)
C52 C53 1.417(16)
C53 C54 1.37(2)
C54 C55 1.39(2)
C54 C57 1.536(17)
C55 C56 1.415(16)
C57 C59 1.48(3)
C57 C60 1.53(2)
C57 C58 1.571(19)
C61 C62 1.425(18)
C61 C66 1.438(15)
C62 C63 1.389(16)
C63 C64 1.359(18)
C64 C65 1.421(19)
C64 C67 1.600(17)
C65 C66 1.376(17)
C67 C68 1.49(2)
C67 C70 1.50(3)
C67 C69 1.64(3)
O70 C252 1.294(11)
C71 C72 1.43(2)
C71 C76 1.47(2)
C72 C73 1.38(2)
C73 C74 1.41(2)
C74 C75 1.35(2)
C74 C246 1.76(3)
C75 C76 1.42(2)
O77 C236 1.243(17)
C77 C104 1.369(15)
C77 C106 1.406(16)
C78 C246 1.64(4)
C79 C246 1.522(10)
O80 C225 1.257(14)
C80 C246 1.53(4)
O81 C228 1.227(15)
C81 C82 1.421(16)
C81 C86 1.428(15)
O82 C236 1.252(16)
C82 C83 1.368(16)
O83 C231 1.275(14)
C83 C84 1.393(18)
O84 C231 1.267(14)
C84 C85 1.386(18)
C84 C87 1.504(19)
O85 C258 1.271(14)
C85 C86 1.364(17)
O86 C258 1.250(13)
C87 C89 1.52(2)
C87 C88 1.53(2)
C87 C90 1.54(2)
C91 C96 1.428(19)
C91 C92 1.445(16)
C92 C93 1.389(15)
O93 C235 1.261(14)
C93 C94 1.43(2)
O94 C244 1.317(11)
C94 C95 1.35(2)
C94 C97 1.572(19)
O95 C244 1.311(11)
C95 C96 1.421(15)
O96 C285 1.255(13)
O97 C237 1.229(16)
C97 C100 1.39(3)
C97 C99 1.48(3)
C97 C98 1.56(3)
O99 C251 1.318(12)
O100 C243 1.301(11)
O101 C244 1.260(11)
C101 C102 1.406(14)
C101 C106 1.416(16)
O102 C240 1.245(13)
C102 C103 1.367(16)
C103 C104 1.405(17)
C104 C107 1.562(18)
O105 C342 1.260(13)
O107 C235 1.238(16)
C107 C108 1.48(3)
C107 C110 1.521(10)
C107 C109 1.60(3)
C111 C116 1.396(15)
C111 C112 1.433(16)
O112 C251 1.266(11)
C112 C113 1.412(14)
O113 C256 1.17(2)
C113 C114 1.382(18)
C114 C115 1.421(19)
C114 C117 1.541(17)
C115 C116 1.382(14)
O116 C290 1.211(12)
C117 C119 1.38(3)
C117 C120 1.539(10)
C117 C118 1.55(3)
O118 C289 1.272(13)
O119 C264 1.22(2)
O120 C273 1.121(19)
O121 C270 1.265(14)
C121 C126 1.428(18)
C121 C122 1.467(17)
O122 C267 1.255(14)
C122 C123 1.37(2)
O123 C289 1.225(13)
C123 C124 1.37(2)
C124 C125 1.391(18)
C124 C127 1.51(2)
C125 C126 1.40(2)
C127 C129 1.49(2)
C127 C130 1.54(2)
C127 C128 1.58(3)
O129 C262 1.252(11)
O130 C262 1.313(11)
O131 C251 1.249(12)
C131 C132 1.351(19)
C131 C136 1.428(18)
O132 C252 1.283(11)
C132 C133 1.422(18)
O133 C252 1.283(10)
C133 C134 1.45(2)
C134 C135 1.33(2)
C134 C137 1.58(2)
C135 C136 1.379(19)
C137 C139 1.50(3)
C137 C138 1.51(3)
C137 C140 1.55(3)
C141 C146 1.42(2)
C141 C142 1.443(17)
C142 C143 1.38(2)
C143 C144 1.41(2)
C144 C145 1.40(2)
C144 C147 1.61(3)
C145 C146 1.419(18)
C147 C150 1.47(4)
C147 C149 1.55(3)
C147 C148 1.56(3)
C151 C156 1.39(2)
C151 C152 1.431(19)
C152 C153 1.403(15)
C153 C154 1.32(2)
C154 C155 1.40(2)
C154 C157 1.52(2)
C155 C156 1.421(16)
C157 C160 1.49(3)
C157 C158 1.48(3)
C157 C159 1.47(3)
C161 C166 1.396(14)
C161 C162 1.433(15)
C162 C163 1.370(14)
C163 C164 1.407(16)
C164 C165 1.372(17)
C164 C167 1.552(16)
C165 C166 1.389(15)
C167 C169 1.517(19)
C167 C170 1.54(2)
C167 C168 1.54(2)
C171 C176 1.391(18)
C171 C172 1.427(17)
C172 C173 1.408(15)
C173 C174 1.311(19)
C174 C175 1.42(2)
C174 C177 1.536(9)
C175 C176 1.405(17)
C177 C178 1.526(10)
C177 C179 1.529(10)
C177 C180 1.529(10)
C181 C186 1.410(16)
C181 C182 1.457(16)
C182 C183 1.40(2)
C183 C184 1.41(2)
C184 C185 1.42(2)
C184 C187 1.55(2)
C185 C186 1.402(18)
C187 C190 1.51(3)
C187 C189 1.52(4)
C187 C188 1.57(3)
C191 C192 1.424(15)
C191 C196 1.431(17)
O192 C262 1.297(11)
C192 C193 1.367(15)
C193 C194 1.405(18)
C194 C195 1.386(17)
C194 C197 1.544(16)
C195 C196 1.395(16)
C197 C198 1.532(9)
C197 C200 1.54(2)
C197 C199 1.54(2)
C201 C202 1.35(2)
C201 C206 1.389(19)
C202 C203 1.39(2)
C203 C204 1.37(4)
C204 C205 1.28(4)
C205 C206 1.43(3)
C207 C208 1.368(15)
C207 C212 1.398(8)
C208 C209 1.377(16)
C209 C210 1.368(19)
C210 C211 1.34(2)
C211 C212 1.431(18)
C213 C214 1.39(2)
C213 C218 1.418(16)
C214 C215 1.41(3)
C215 C216 1.38(3)
C216 C217 1.36(2)
C217 C218 1.359(18)
C219 C224 1.388(17)
C219 C220 1.421(18)
C220 C221 1.36(2)
C221 C222 1.42(2)
C222 C223 1.41(2)
C223 C224 1.36(2)
O230 C243 1.279(11)
O243 C243 1.293(11)
O248 C253 1.212(18)
C276 O331 1.229(11)
C276 O330 1.268(11)
O284 C285 1.268(14)
C297 C298 1.373(16)
C297 C302 1.38(2)
C298 C299 1.363(18)
C299 C300 1.30(2)
C300 C301 1.49(2)
C301 C302 1.39(2)

loop_
_platon_squeeze_void_nr
_platon_squeeze_void_average_x
_platon_squeeze_void_average_y
_platon_squeeze_void_average_z
_platon_squeeze_void_volume
_platon_squeeze_void_count_electrons
1 0.847 -0.107 0.396 8369.4 1406.0
2 0.789 0.216 0.074 28.0 0.3
3 0.757 0.252 0.961 10.8 -0.1
4 0.000 0.500 0.500 6.2 0.7
5 0.243 0.748 0.039 9.8 0.5
6 0.211 0.784 0.926 28.6 0.2
